data_1576828
loop_
_publ_author_name
'Xie, Hao-Hui'
'Yang, Wen-Jing'
'Li, Ze-Jian'
'Ren, Ying-Zheng'
'Si, Nian'
'Liu, Peng-Fei'
'Tang, Yong-Xing'
'Zhang, Wen-Chao'
'Cui, Peng-Fei'

_publ_section_title
;
 Directing structural transformation in gold(i)-carborane nanoclusters to
 unlock ultrafast hypergolic ignition.
;
_journal_issue 17
_journal_name_full 'Chemical science'
_journal_page_first 8795
_journal_page_last 8802
_journal_paper_doi 10.1039/d6sc01070a
_journal_volume 17
_journal_year 2026
_chemical_formula_moiety '2(C78 H90 Au9 B30 P6 S4), 2(Cl)'
_chemical_formula_sum 'C156 H180 Au18 B60 Cl2 P12 S8'
_chemical_formula_weight 6948.01
_space_group_crystal_system triclinic
_space_group_IT_number 2
_space_group_name_Hall '-P 1'
_space_group_name_H-M_alt 'P -1'
_atom_sites_solution_hydrogens geom
_atom_sites_solution_primary dual
_audit_creation_date 2025-05-22
_audit_creation_method
;
Olex2 1.5
(compiled 2024.02.16 svn.r378c4104 for OlexSys, GUI svn.r6928)
;
_audit_update_record
;
2025-05-28 deposited with the CCDC.	2026-03-06 downloaded from the CCDC.
;
_cell_angle_alpha 94.188(2)
_cell_angle_beta 98.263(2)
_cell_angle_gamma 105.822(2)
_cell_formula_units_Z 2
_cell_length_a 19.8665(8)
_cell_length_b 21.7317(9)
_cell_length_c 27.7325(12)
_cell_measurement_reflns_used 9741
_cell_measurement_temperature 100.00
_cell_measurement_theta_max 75.156
_cell_measurement_theta_min 4.258
_cell_volume 11320.4(8)
_computing_cell_refinement 'SAINT V8.41 (?, 2016)'
_computing_data_reduction 'SAINT V8.41 (?, 2016)'
_computing_molecular_graphics 'Olex2 1.5 (Dolomanov et al., 2009)'
_computing_publication_material 'Olex2 1.5 (Dolomanov et al., 2009)'
_computing_structure_refinement 'SHELXL 2018/3 (Sheldrick, 2015)'
_computing_structure_solution 'SHELXT 2018/2 (Sheldrick, 2018)'
_diffrn_ambient_temperature 100.00
_diffrn_measured_fraction_theta_full 0.979
_diffrn_measured_fraction_theta_max 0.955
_diffrn_measurement_device_type multi-scan
_diffrn_radiation_type CuK\a
_diffrn_radiation_wavelength 1.54184
_diffrn_reflns_av_R_equivalents 0.0813
_diffrn_reflns_av_unetI/netI 0.0882
_diffrn_reflns_Laue_measured_fraction_full 0.979
_diffrn_reflns_Laue_measured_fraction_max 0.955
_diffrn_reflns_limit_h_max 24
_diffrn_reflns_limit_h_min -24
_diffrn_reflns_limit_k_max 27
_diffrn_reflns_limit_k_min -24
_diffrn_reflns_limit_l_max 34
_diffrn_reflns_limit_l_min -34
_diffrn_reflns_number 151725
_diffrn_reflns_point_group_measured_fraction_full 0.979
_diffrn_reflns_point_group_measured_fraction_max 0.955
_diffrn_reflns_theta_full 67.684
_diffrn_reflns_theta_max 75.227
_diffrn_reflns_theta_min 2.128
_diffrn_source_current 1.1
_diffrn_source_power 0.05500000000000001
_diffrn_source_voltage 50.0
_exptl_absorpt_coefficient_mu 23.314
_exptl_absorpt_correction_T_max 0.7538
_exptl_absorpt_correction_T_min 0.5500
_exptl_absorpt_correction_type multi-scan
_exptl_absorpt_process_details
;
SADABS-2016/2 (Bruker,2016/2) was used for absorption correction.
wR2(int) was 0.1213 before and 0.0880 after correction.
The Ratio of minimum to maximum transmission is 0.7296.
The \l/2 correction factor is Not present.
;
_exptl_crystal_colour colourless
_exptl_crystal_colour_primary colourless
_exptl_crystal_density_diffrn 2.038
_exptl_crystal_description block
_exptl_crystal_F_000 6360
_exptl_crystal_size_max 0.057
_exptl_crystal_size_mid 0.036
_exptl_crystal_size_min 0.028
_refine_diff_density_max 3.847
_refine_diff_density_min -5.796
_refine_diff_density_rms 0.467
_refine_ls_extinction_coef 0.000030(3)
_refine_ls_extinction_expression Fc^*^=kFc[1+0.001xFc^2^\l^3^/sin(2\q)]^-1/4^
_refine_ls_extinction_method 'SHELXL-2018/3 (Sheldrick 2018)'
_refine_ls_goodness_of_fit_ref 1.097
_refine_ls_hydrogen_treatment constr
_refine_ls_matrix_type full
_refine_ls_number_parameters 2294
_refine_ls_number_reflns 44694
_refine_ls_number_restraints 1812
_refine_ls_restrained_S_all 1.077
_refine_ls_R_factor_all 0.1270
_refine_ls_R_factor_gt 0.0946
_refine_ls_shift/su_max 0.001
_refine_ls_shift/su_mean 0.000
_refine_ls_structure_factor_coef Fsqd
_refine_ls_weighting_details 'w=1/[\s^2^(Fo^2^)+(0.1305P)^2^+529.6751P] where P=(Fo^2^+2Fc^2^)/3'
_refine_ls_weighting_scheme calc
_refine_ls_wR_factor_gt 0.2633
_refine_ls_wR_factor_ref 0.2808
_reflns_Friedel_coverage 0.000
_reflns_number_gt 32681
_reflns_number_total 44694
_reflns_threshold_expression 'I > 2\s(I)'
_cod_data_source_file d6sc01070a7.cif
_cod_data_source_block cu_xhh_25091_0m
_cod_depositor_comments 'Adding full bibliography for 1576822--1576830.cif.'
_cod_database_code 1576828
_shelx_shelxl_version_number 2018/3
_shelx_space_group_comment
;
The symmetry employed for this shelxl refinement is uniquely defined
by the following loop, which should always be used as a source of
symmetry information in preference to the above space-group names.
They are only intended as comments.
;
_shelx_estimated_absorpt_t_max 0.561
_shelx_estimated_absorpt_t_min 0.350
_olex2_refinement_description
;
1. Fixed Uiso
 At 1.2 times of:
  All B(H) groups, All C(H) groups
2. Rigid bond restraints
 All non-hydrogen atoms
 with sigma for 1-2 distances of 0.01 and sigma for 1-3 distances of 0.02
3. Uiso/Uaniso restraints and constraints
C16 \\sim C17 \\sim C18 \\sim C19 \\sim C20 \\sim C15: within 2A with sigma of
0.01 and sigma for terminal atoms of 0.02 within 2A
C115 \\sim C116 \\sim C117 \\sim C118 \\sim C113 \\sim C114: within 2A with
sigma of 0.01 and sigma for terminal atoms of 0.02 within 2A
C110 \\sim C111 \\sim C112 \\sim C107 \\sim C108 \\sim C109: within 2A with
sigma of 0.01 and sigma for terminal atoms of 0.02 within 2A
C70 \\sim C69 \\sim C71 \\sim C72 \\sim C67 \\sim C68: within 2A with sigma of
0.01 and sigma for terminal atoms of 0.02 within 2A
C55 \\sim C56 \\sim C60 \\sim C59 \\sim C58 \\sim C57: within 2A with sigma of
0.01 and sigma for terminal atoms of 0.02 within 2A
C61 \\sim C62 \\sim C66 \\sim C64 \\sim C65 \\sim C63: within 2A with sigma of
0.01 and sigma for terminal atoms of 0.02 within 2A
B35 \\sim B37 \\sim B38 \\sim B29: within 2A with sigma of 0.01 and sigma for
terminal atoms of 0.02 within 2A
B29 \\sim B30 \\sim B36 \\sim B35 \\sim B37 \\sim B38 \\sim B31 \\sim B33 \\sim
B34: within 2A with sigma of 0.01 and sigma for terminal atoms of 0.02 within 2A
B5 \\sim B40 \\sim B8 \\sim B6 \\sim B4 \\sim B7 \\sim B3 \\sim B9: within 2A
with sigma of 0.01 and sigma for terminal atoms of 0.02 within 2A
B17 \\sim B11 \\sim B10 \\sim B18 \\sim B16: within 2A with sigma of 0.01 and
sigma for terminal atoms of 0.02 within 2A
C55 \\sim C56 \\sim C57 \\sim C58 \\sim C59 \\sim C60: within 2A with sigma of
0.001 and sigma for terminal atoms of 0.002 within 2A
C65 \\sim C66 \\sim C61 \\sim C62 \\sim C63 \\sim C64: within 2A with sigma of
0.001 and sigma for terminal atoms of 0.002 within 2A
C50 \\sim C51 \\sim C52 \\sim C47 \\sim C48 \\sim C49: within 2A with sigma of
0.001 and sigma for terminal atoms of 0.002 within 2A
C102 \\sim C101 \\sim C100 \\sim C103 \\sim C104 \\sim C99: within 2A with
sigma of 0.001 and sigma for terminal atoms of 0.002 within 2A
C124 \\sim C123 \\sim C122 \\sim C121 \\sim C120 \\sim C119: within 2A with
sigma of 0.001 and sigma for terminal atoms of 0.002 within 2A
C42 \\sim C43 \\sim C44 \\sim C45 \\sim C46 \\sim C41: within 2A with sigma of
0.001 and sigma for terminal atoms of 0.002 within 2A
B39 \\sim B48 \\sim B59 \\sim B47 \\sim B45 \\sim B44 \\sim B46 \\sim B43 \\sim
B42 \\sim B41: within 2A with sigma of 0.001 and sigma for terminal atoms of
0.002 within 2A
B60 \\sim B22 \\sim B21 \\sim B27 \\sim B20 \\sim B23 \\sim B25 \\sim B26 \\sim
B24: within 2A with sigma of 0.001 and sigma for terminal atoms of 0.002 within
2A
4.a Aromatic/amide H refined with riding coordinates:
 C94(H94), C29(H29), C48(H48), C100(H100), C104(H104), C63(H63), C142(H142),
 C153(H153), C121(H121), C118(H118), C60(H60), C95(H95), C62(H62), C72(H72),
 C120(H120), C127(H127), C16(H16), C20(H20), C19(H19), C18(H18), C17(H17),
 C143(H143), C156(H156), C122(H122), C154(H154), C148(H148), C64(H64),
 C134(H134), C82(H82), C11(H11), C145(H145), C141(H141), C26(H26A), C147(H147),
 C138(H138), C30(H30), C92(H92), C146(H146), C140(H140), C28(H28), C43(H43),
 C144(H144), C98(H98), C42(H42), C51(H51), C32(H32), C77(H77), C3(H3), C59(H59),
  C8(H8A), C34(H34), C23(H23A), C128(H128), C24(H24A), C84(H84), C37(H37),
 C85(H85), C124(H124), C2(H2), C50(H50), C44(H44), C25(H25A), C126(H126),
 C52(H52), C149(H149), C123(H123), C130(H130), C97(H97), C110(H110), C35(H35),
 C38(H38), C151(H151), C74(H74), C103(H103), C116(H116), C114(H114), C111(H111),
  C9(H9), C108(H108), C31(H31), C12(H12), C117(H117), C10(H10A), C102(H102),
 C88(H88), C112(H112), C86(H86), C45(H45), C129(H129), C109(H109), C58(H58),
 C136(H136), C96(H96), C89(H89), C137(H137), C22(H22A), C150(H150), C36(H36),
 C46(H46), C78(H78), C75(H75), C65(H65), C5(H5A), C90(H90), C135(H135),
 C83(H83), C101(H101), C56(H56), C6(H6A), C49(H49), C76(H76), C57(H57),
 C71(H71), C68(H68), C91(H91), C4(H4A), C115(H115), C70(H70), C69(H69), C66(H66)
4.b Fitted hexagon refined as free rotating group:
 C16(C15,C20,C19,C18,C17)
4.c Boron cage BH refined with riding coordinates:
 B45(H45A), B46(H46A), B13(H13), B24(H24), B8(H8), B53(H53), B25(H25),
 B50(H50A), B43(H43A), B26(H26), B56(H56A), B47(H47), B16(H16A), B51(H51A),
 B14(H14), B60(H60A), B23(H23), B17(H17A), B54(H54), B21(H21), B52(H52A),
 B41(H41), B22(H22), B59(H59A), B4(H4), B40(H40), B32(H32A), B1(H1), B18(H18A),
 B11(H11A), B10(H10), B27(H27), B19(H19A), B42(H42A), B49(H49A), B5(H5),
 B20(H20A), B44(H44A), B55(H55), B6(H6), B28(H28A), B57(H57A), B39(H39),
 B2(H2A), B3(H3A), B58(H58A), B9(H9A), B33(H33), B15(H15), B48(H48A), B7(H7),
 B34(H34A), B12(H12A), B31(H31A), B30(H30A), B36(H36A), B38(H38A), B29(H29A),
 B35(H35A), B37(H37A)
;
_smtbx_masks_void_probe_radius 1.2
_smtbx_masks_void_truncation_radius 1.2
_olex2_submission_special_instructions 'No special instructions were received'

loop_
_space_group_symop_operation_xyz
'x, y, z'
'-x, -y, -z'

loop_
_atom_site_label
_atom_site_type_symbol
_atom_site_fract_x
_atom_site_fract_y
_atom_site_fract_z
_atom_site_U_iso_or_equiv
_atom_site_adp_type
_atom_site_occupancy
_atom_site_site_symmetry_order
_atom_site_calc_flag
_atom_site_refinement_flags_posn
_atom_site_refinement_flags_adp
_atom_site_refinement_flags_occupancy
_atom_site_disorder_assembly
_atom_site_disorder_group
Au5 Au 0.36260(4) 0.67434(3) 0.50342(2) 0.02463(16) Uani 1 1 d . U . . .
Au6 Au 0.28002(4) 0.55068(3) 0.54385(2) 0.02321(15) Uani 1 1 d . U . . .
Au8 Au 0.68197(4) 0.71374(3) 0.50499(2) 0.02513(16) Uani 1 1 d . U . . .
Au9 Au 0.76175(4) 0.62030(3) 0.54363(2) 0.02415(15) Uani 1 1 d . U . . .
Au4 Au 0.42852(4) 0.56296(3) 0.52266(2) 0.02516(16) Uani 1 1 d . U . . .
Au2 Au 0.50829(4) 0.45881(3) 0.57730(2) 0.02494(16) Uani 1 1 d . U . . .
Au13 Au 0.23947(4) 0.88083(3) 0.95457(2) 0.02463(16) Uani 1 1 d . U . . .
Au12 Au 0.40257(4) 0.91813(3) 0.97273(3) 0.02732(16) Uani 1 1 d . U . . .
Au7 Au 0.59933(4) 0.58276(3) 0.52341(2) 0.02537(16) Uani 1 1 d . U . . .
Au16 Au 0.72039(4) 0.95130(3) 0.95475(2) 0.02547(16) Uani 1 1 d . U . . .
Au1 Au 0.42901(4) 0.35806(4) 0.64491(3) 0.02771(16) Uani 1 1 d . U . . .
Au11 Au 0.49196(4) 1.04889(4) 0.92529(3) 0.02866(17) Uani 1 1 d . U . . .
Au3 Au 0.59506(4) 0.38967(4) 0.64163(3) 0.02739(16) Uani 1 1 d . U . . .
Au15 Au 0.57156(4) 0.93829(4) 0.97436(3) 0.02766(16) Uani 1 1 d . U . . .
Au18 Au 0.40390(4) 1.12095(4) 0.86553(3) 0.02843(17) Uani 1 1 d . U . . .
Au14 Au 0.31921(4) 0.78402(4) 0.98891(3) 0.02940(17) Uani 1 1 d . U . . .
Au10 Au 0.57420(4) 1.15353(4) 0.86485(3) 0.02848(17) Uani 1 1 d . U . . .
Au17 Au 0.63495(4) 0.82284(4) 0.98878(3) 0.03079(17) Uani 1 1 d . U . . .
S3 S 0.3263(2) 0.56760(19) 0.47120(14) 0.0240(7) Uani 1 1 d . U . . .
S4 S 0.6835(2) 0.61274(19) 0.47179(14) 0.0254(8) Uani 1 1 d . U . . .
S1 S 0.4935(2) 0.34929(18) 0.58344(14) 0.0223(7) Uani 1 1 d . U . . .
S8 S 0.5052(2) 1.1599(2) 0.92434(15) 0.0283(8) Uani 1 1 d . U . . .
P9 P 0.1535(2) 0.8752(2) 0.89049(15) 0.0247(8) Uani 1 1 d . U . . .
P5 P 0.2275(2) 0.5379(2) 0.61135(15) 0.0229(8) Uani 1 1 d . U . . .
S6 S 0.3200(2) 0.8840(2) 1.02444(15) 0.0270(8) Uani 1 1 d . U . . .
S7 S 0.4770(2) 0.9395(2) 0.91570(15) 0.0298(8) Uani 1 1 d . U . . .
S5 S 0.6720(2) 0.9280(2) 1.02532(15) 0.0277(8) Uani 1 1 d . U . . .
P10 P 0.3052(2) 1.0953(2) 0.80766(16) 0.0259(8) Uani 1 1 d . U . . .
S2 S 0.5253(2) 0.5683(2) 0.58132(15) 0.0267(8) Uani 1 1 d . U . . .
P4 P 0.3924(2) 0.77774(19) 0.53781(16) 0.0262(8) Uani 1 1 d . U . . .
P11 P 0.7754(2) 0.9685(2) 0.88887(15) 0.0258(8) Uani 1 1 d . U . . .
P2 P 0.8467(2) 0.6287(2) 0.60878(15) 0.0249(8) Uani 1 1 d . U . . .
P6 P 0.3589(3) 0.3645(3) 0.70214(18) 0.0330(10) Uani 1 1 d . U . . .
P1 P 0.6931(2) 0.4160(2) 0.69936(16) 0.0288(9) Uani 1 1 d . U . . .
P3 P 0.6930(2) 0.81208(19) 0.54283(15) 0.0241(8) Uani 1 1 d . U . . .
P8 P 0.3046(3) 0.6866(2) 0.94778(18) 0.0329(9) Uani 1 1 d . U . . .
P12 P 0.6453(2) 1.1519(2) 0.80851(16) 0.0288(9) Uani 1 1 d . U . . .
P7 P 0.6032(3) 0.7229(2) 0.9466(2) 0.0385(11) Uani 1 1 d . U . . .
C93 C 0.0977(9) 0.7939(9) 0.8678(7) 0.028(3) Uani 1 1 d . U . . .
C13 C 0.7394(9) 0.5024(8) 0.7070(6) 0.027(3) Uani 1 1 d . U . . .
C7 C 0.7578(11) 0.3738(9) 0.6856(8) 0.036(4) Uani 1 1 d . U . . .
C94 C 0.0366(9) 0.7826(10) 0.8317(6) 0.030(4) Uani 1 1 d . U . . .
H94 H 0.020291 0.817307 0.820796 0.037 Uiso 1 1 calc R U . . .
C119 C 0.8000(12) 0.8983(10) 0.8688(8) 0.0411(18) Uani 1 1 d . U . . .
C125 C 0.8541(10) 1.0382(9) 0.9018(6) 0.026(3) Uani 1 1 d . U . . .
C29 C 0.6562(14) 0.7475(9) 0.6721(8) 0.044(5) Uani 1 1 d . U . . .
H29 H 0.624979 0.711159 0.682305 0.052 Uiso 1 1 calc R U . . .
C48 C 0.4333(14) 0.7358(14) 0.6241(8) 0.056(2) Uani 1 1 d . U . . .
H48 H 0.443298 0.704660 0.602493 0.067 Uiso 1 1 calc R U . . .
C100 C 0.1329(11) 0.9888(10) 0.9271(7) 0.0341(16) Uani 1 1 d . U . . .
H100 H 0.182700 1.004847 0.928342 0.041 Uiso 1 1 calc R U . . .
C104 C 0.0264(10) 0.9004(10) 0.9077(7) 0.0343(16) Uani 1 1 d . U . . .
H104 H 0.002148 0.857006 0.894814 0.041 Uiso 1 1 calc R U . . .
C63 C 0.4381(11) 0.2636(12) 0.8017(8) 0.045(2) Uani 1 1 d . U . . .
H63 H 0.456958 0.227860 0.799763 0.054 Uiso 1 1 calc R U . . .
C152 C 0.2027(9) 0.6094(8) 0.6296(7) 0.026(3) Uani 1 1 d . U . . .
C142 C 0.5699(10) 1.2316(10) 0.6684(8) 0.038(4) Uani 1 1 d . U . . .
H142 H 0.553028 1.248664 0.640011 0.046 Uiso 1 1 calc R U . . .
C39 C 0.6133(11) 0.8412(9) 0.5230(7) 0.032(3) Uani 1 1 d . U . . .
B45 B 0.6087(12) 1.0165(11) 0.7442(7) 0.0334(12) Uani 1 1 d . U . . .
H45A H 0.571433 1.027631 0.714010 0.040 Uiso 1 1 calc R U . . .
C153 C 0.1568(11) 0.6111(10) 0.6627(8) 0.036(4) Uani 1 1 d . U . . .
H153 H 0.138719 0.573610 0.677808 0.043 Uiso 1 1 calc R U . . .
C53 C 0.2869(10) 0.5276(9) 0.6660(6) 0.031(3) Uani 1 1 d . U . . .
C121 C 0.8564(12) 0.8402(10) 0.8184(8) 0.0412(18) Uani 1 1 d . U . . .
H121 H 0.882365 0.838957 0.792259 0.049 Uiso 1 1 calc R U . . .
C118 C 0.3897(13) 1.1067(11) 0.7355(8) 0.042(3) Uani 1 1 d . U . . .
H118 H 0.420388 1.092316 0.758697 0.051 Uiso 1 1 calc R U . . .
C14 C 0.8132(10) 0.6009(8) 0.6650(6) 0.029(3) Uani 1 1 d . U . . .
C80 C 0.3810(12) 0.6527(10) 0.9618(9) 0.045(3) Uani 1 1 d . U . . .
B46 B 0.5872(12) 1.0065(11) 0.8056(7) 0.0333(12) Uani 1 1 d . U . . .
H46A H 0.535318 1.011183 0.814153 0.040 Uiso 1 1 calc R U . . .
B13 B 0.6849(12) 0.5546(11) 0.7011(8) 0.031(3) Uani 1 1 d . U . . .
H13 H 0.625421 0.539106 0.695420 0.038 Uiso 1 1 calc R U . . .
C131 C 0.7183(10) 0.9849(9) 0.8349(6) 0.029(3) Uani 1 1 d . U . . .
C60 C 0.2448(12) 0.2984(12) 0.6324(10) 0.050(2) Uani 1 1 d . U . . .
H60 H 0.275370 0.310109 0.609109 0.060 Uiso 1 1 calc R U . . .
C95 C 0.0011(12) 0.7198(11) 0.8128(9) 0.047(5) Uani 1 1 d . U . . .
H95 H -0.036991 0.711516 0.785999 0.057 Uiso 1 1 calc R U . . .
C155 C 0.1498(9) 0.4673(8) 0.6008(6) 0.025(3) Uani 1 1 d . U . . .
B24 B 0.3752(12) 0.5599(11) 0.6679(8) 0.0335(13) Uani 1 1 d . U . . .
H24 H 0.397538 0.589576 0.639470 0.040 Uiso 1 1 calc R U . . .
C62 C 0.4169(11) 0.2885(12) 0.7588(9) 0.044(2) Uani 1 1 d . U . . .
H62 H 0.421229 0.269765 0.727748 0.053 Uiso 1 1 calc R U . . .
C72 C 0.7326(16) 0.7148(14) 0.9898(13) 0.068(5) Uani 1 1 d . U . . .
H72 H 0.737507 0.757035 1.004553 0.081 Uiso 1 1 calc R U . . .
C120 C 0.8406(12) 0.8959(10) 0.8308(8) 0.0411(18) Uani 1 1 d . U . . .
H120 H 0.856574 0.932609 0.814290 0.049 Uiso 1 1 calc R U . . .
C1 C 0.6732(11) 0.4025(10) 0.7602(7) 0.038(4) Uani 1 1 d . U . . .
C127 C 0.9553(12) 1.1153(11) 0.8805(8) 0.047(5) Uani 1 1 d . U . . .
H127 H 0.985373 1.129327 0.857316 0.056 Uiso 1 1 calc R U . . .
C16 C 0.9735(6) 0.6038(4) 0.5900(4) 0.031(3) Uani 1 1 d G U . . .
H16 H 0.996915 0.648070 0.600449 0.037 Uiso 1 1 calc R U . . .
C15 C 0.9019(6) 0.5789(5) 0.5923(4) 0.029(3) Uani 1 1 d G U . . .
C20 C 0.8677(5) 0.5141(5) 0.5769(4) 0.033(3) Uani 1 1 d G U . . .
H20 H 0.818727 0.497049 0.578512 0.040 Uiso 1 1 calc R U . . .
C19 C 0.9050(6) 0.4743(4) 0.5593(5) 0.039(3) Uani 1 1 d G U . . .
H19 H 0.881621 0.429997 0.548825 0.047 Uiso 1 1 calc R U . . .
C18 C 0.9766(6) 0.4992(5) 0.5570(5) 0.037(3) Uani 1 1 d G U . . .
H18 H 1.002161 0.471981 0.544950 0.044 Uiso 1 1 calc R U . . .
C17 C 1.0109(5) 0.5640(6) 0.5723(5) 0.039(3) Uani 1 1 d G U . . .
H17 H 1.059810 0.581017 0.570762 0.047 Uiso 1 1 calc R U . . .
C143 C 0.6045(15) 1.1843(11) 0.6636(8) 0.050(6) Uani 1 1 d . U . . .
H143 H 0.612917 1.170733 0.632209 0.060 Uiso 1 1 calc R U . . .
B8 B 0.5768(10) 0.8208(10) 0.4639(8) 0.028(2) Uani 1 1 d . U . . .
H8 H 0.596940 0.791810 0.437347 0.033 Uiso 1 1 calc R U . . .
C156 C 0.1380(9) 0.4294(8) 0.5556(7) 0.025(3) Uani 1 1 d . U . . .
H156 H 0.167596 0.442035 0.531909 0.030 Uiso 1 1 calc R U . . .
B53 B 0.2635(11) 0.9597(10) 0.7437(7) 0.029(3) Uani 1 1 d . U . . .
H53 H 0.287875 0.978664 0.711788 0.035 Uiso 1 1 calc R U . . .
C133 C 0.7356(11) 1.2016(9) 0.8310(7) 0.034(3) Uani 1 1 d . U . . .
C73 C 0.5868(10) 0.7318(11) 0.8828(8) 0.041(4) Uani 1 1 d . U . . .
C122 C 0.8367(12) 0.7846(10) 0.8418(8) 0.0413(18) Uani 1 1 d . U . . .
H122 H 0.849997 0.746991 0.833323 0.050 Uiso 1 1 calc R U . . .
B25 B 0.3365(12) 0.4761(11) 0.6544(8) 0.0334(13) Uani 1 1 d . U . . .
H25 H 0.333288 0.449124 0.617729 0.040 Uiso 1 1 calc R U . . .
B50 B 0.1360(11) 0.9064(10) 0.7799(7) 0.029(3) Uani 1 1 d . U . . .
H50A H 0.076531 0.889077 0.772841 0.034 Uiso 1 1 calc R U . . .
C154 C 0.2284(13) 0.6655(9) 0.6074(7) 0.040(5) Uani 1 1 d . U . . .
H154 H 0.259881 0.665452 0.584706 0.049 Uiso 1 1 calc R U . . .
C148 C 0.1062(10) 0.4480(10) 0.6368(8) 0.036(4) Uani 1 1 d . U . . .
H148 H 0.112757 0.474526 0.666878 0.044 Uiso 1 1 calc R U . . .
C64 C 0.4321(11) 0.2896(12) 0.8451(8) 0.045(2) Uani 1 1 d . U . . .
H64 H 0.444836 0.270328 0.873409 0.054 Uiso 1 1 calc R U . . .
C132 C 0.6585(11) 1.0695(10) 0.7966(6) 0.034(3) Uani 1 1 d . U . . .
C40 C 0.4743(9) 0.8273(8) 0.5215(6) 0.026(3) Uani 1 1 d . U . . .
C41 C 0.3238(12) 0.8163(10) 0.5219(10) 0.045(2) Uani 1 1 d . U . . .
C134 C 0.7631(10) 1.2120(9) 0.8807(8) 0.034(4) Uani 1 1 d . U . . .
H134 H 0.733207 1.194788 0.903185 0.041 Uiso 1 1 calc R U . . .
C33 C 0.7691(11) 0.8723(10) 0.5313(7) 0.036(4) Uani 1 1 d . U . . .
C82 C 0.3404(11) 0.7481(10) 0.8688(8) 0.038(4) Uani 1 1 d . U . . .
H82 H 0.374323 0.778349 0.893093 0.046 Uiso 1 1 calc R U . . .
C106 C 0.2618(10) 1.0080(9) 0.7970(6) 0.029(3) Uani 1 1 d . U . . .
C27 C 0.6992(11) 0.8082(9) 0.6084(7) 0.032(3) Uani 1 1 d . U . . .
C11 C 0.8685(14) 0.3444(12) 0.7026(10) 0.054(6) Uani 1 1 d . U . . .
H11 H 0.913060 0.348840 0.722486 0.065 Uiso 1 1 calc R U . . .
B43 B 0.6285(12) 0.9527(11) 0.8302(7) 0.0333(12) Uani 1 1 d . U . . .
H43A H 0.603756 0.920640 0.856621 0.040 Uiso 1 1 calc R U . . .
C145 C 0.0806(9) 0.3713(9) 0.5460(7) 0.030(3) Uani 1 1 d . U . . .
H145 H 0.070923 0.345476 0.515268 0.036 Uiso 1 1 calc R U . . .
C141 C 0.5599(13) 1.2534(10) 0.7129(8) 0.041(5) Uani 1 1 d . U . . .
H141 H 0.537950 1.286922 0.715709 0.050 Uiso 1 1 calc R U . . .
B26 B 0.4180(12) 0.5070(11) 0.6960(8) 0.0336(13) Uani 1 1 d . U . . .
H26 H 0.468582 0.500079 0.686569 0.040 Uiso 1 1 calc R U . . .
C139 C 0.6185(11) 1.1791(9) 0.7517(7) 0.035(4) Uani 1 1 d . U . . .
B56 B 0.2692(12) 0.8904(10) 0.8283(8) 0.030(3) Uani 1 1 d . U . . .
H56A H 0.296733 0.862788 0.852847 0.036 Uiso 1 1 calc R U . . .
C26 C 0.8803(13) 0.7607(10) 0.6122(8) 0.043(4) Uani 1 1 d . U . . .
H26A H 0.839177 0.752393 0.587675 0.051 Uiso 1 1 calc R U . . .
C47 C 0.4072(14) 0.7843(14) 0.6041(8) 0.055(2) Uani 1 1 d . U . . .
C147 C 0.0543(10) 0.3896(11) 0.6268(9) 0.042(4) Uani 1 1 d . U . . .
H147 H 0.028311 0.374400 0.651857 0.051 Uiso 1 1 calc R U . . .
C138 C 0.7798(12) 1.2310(11) 0.7972(9) 0.047(5) Uani 1 1 d . U . . .
H138 H 0.761850 1.226546 0.763118 0.056 Uiso 1 1 calc R U . . .
B47 B 0.7037(12) 1.0499(11) 0.7536(7) 0.0334(12) Uani 1 1 d . U . . .
H47 H 0.728875 1.083801 0.728410 0.040 Uiso 1 1 calc R U . . .
C30 C 0.7058(12) 0.7908(10) 0.7068(7) 0.039(4) Uani 1 1 d . U . . .
H30 H 0.707641 0.783974 0.740345 0.046 Uiso 1 1 calc R U . . .
C92 C 0.2058(13) 0.5629(11) 0.9385(9) 0.048(5) Uani 1 1 d . U . . .
H92 H 0.230636 0.548429 0.915291 0.058 Uiso 1 1 calc R U . . .
C146 C 0.0384(13) 0.3523(10) 0.5818(9) 0.047(5) Uani 1 1 d . U . . .
H146 H -0.000622 0.314388 0.575274 0.056 Uiso 1 1 calc R U . . .
B16 B 0.8175(12) 0.5381(11) 0.7472(7) 0.031(3) Uani 1 1 d . U . . .
H16A H 0.844710 0.510521 0.772071 0.037 Uiso 1 1 calc R U . . .
C140 C 0.5819(11) 1.2269(11) 0.7556(8) 0.040(4) Uani 1 1 d . U . . .
H140 H 0.572399 1.240841 0.786492 0.047 Uiso 1 1 calc R U . . .
C28 C 0.6500(12) 0.7548(10) 0.6228(7) 0.037(4) Uani 1 1 d . U . . .
H28 H 0.614083 0.725213 0.599285 0.044 Uiso 1 1 calc R U . . .
C43 C 0.1977(12) 0.8019(10) 0.4886(9) 0.045(2) Uani 1 1 d . U . . .
H43 H 0.151945 0.774784 0.474284 0.055 Uiso 1 1 calc R U . . .
C144 C 0.6272(12) 1.1567(12) 0.7047(7) 0.043(5) Uani 1 1 d . U . . .
H144 H 0.648449 1.122782 0.700928 0.051 Uiso 1 1 calc R U . . .
B51 B 0.1825(10) 0.9794(9) 0.8182(6) 0.024(3) Uani 1 1 d . U . . .
H51A H 0.153629 1.010042 0.835820 0.029 Uiso 1 1 calc R U . . .
C98 C 0.1188(11) 0.7445(10) 0.8870(8) 0.038(4) Uani 1 1 d . U . . .
H98 H 0.159471 0.753120 0.911899 0.045 Uiso 1 1 calc R U . . .
C42 C 0.2589(12) 0.7776(11) 0.4985(9) 0.045(2) Uani 1 1 d . U . . .
H42 H 0.253773 0.733613 0.488444 0.054 Uiso 1 1 calc R U . . .
C51 C 0.4053(14) 0.8301(14) 0.6844(8) 0.056(2) Uani 1 1 d . U . . .
H51 H 0.401230 0.865474 0.704780 0.067 Uiso 1 1 calc R U . . .
C32 C 0.7506(11) 0.8540(9) 0.6436(7) 0.033(4) Uani 1 1 d . U . . .
H32 H 0.782482 0.890342 0.634019 0.039 Uiso 1 1 calc R U . . .
C77 C 0.5404(12) 0.7894(13) 0.8201(8) 0.048(5) Uani 1 1 d . U . . .
H77 H 0.513744 0.818105 0.810768 0.057 Uiso 1 1 calc R U . . .
B14 B 0.7348(12) 0.6253(12) 0.7359(8) 0.035(3) Uani 1 1 d . U . . .
H14 H 0.707110 0.657241 0.753306 0.041 Uiso 1 1 calc R U . . .
B60 B 0.2663(12) 0.4555(11) 0.6918(7) 0.0334(13) Uani 1 1 d . U . . .
H60A H 0.216979 0.414531 0.679297 0.040 Uiso 1 1 calc R U . . .
C3 C 0.5929(18) 0.4033(16) 0.8164(10) 0.071(8) Uani 1 1 d . U . . .
H3 H 0.549647 0.410144 0.822854 0.086 Uiso 1 1 calc R U . . .
C99 C 0.0978(10) 0.9249(10) 0.9071(7) 0.0341(16) Uani 1 1 d . U . . .
C59 C 0.1737(12) 0.2645(12) 0.6178(10) 0.050(2) Uani 1 1 d . U . . .
H59 H 0.154281 0.257503 0.583850 0.060 Uiso 1 1 calc R U . . .
C61 C 0.3896(11) 0.3410(12) 0.7618(8) 0.044(2) Uani 1 1 d . U . . .
C8 C 0.7366(12) 0.3292(12) 0.6429(8) 0.049(5) Uani 1 1 d . U . . .
H8A H 0.692555 0.323619 0.621963 0.058 Uiso 1 1 calc R U . . .
C34 C 0.8080(13) 0.8527(14) 0.4972(10) 0.054(6) Uani 1 1 d . U . . .
H34 H 0.791411 0.810293 0.480402 0.065 Uiso 1 1 calc R U . . .
B23 B 0.3310(12) 0.5904(11) 0.7102(8) 0.0336(13) Uani 1 1 d . U . . .
H23 H 0.323660 0.639612 0.709585 0.040 Uiso 1 1 calc R U . . .
C23 C 1.0018(11) 0.7874(10) 0.6815(8) 0.042(5) Uani 1 1 d . U . . .
H23A H 1.044220 0.797057 0.704853 0.050 Uiso 1 1 calc R U . . .
C79 C 0.5171(12) 0.6694(11) 0.9600(10) 0.048(4) Uani 1 1 d . U . . .
C128 C 0.9644(11) 1.1505(10) 0.9243(9) 0.043(4) Uani 1 1 d . U . . .
H128 H 1.002747 1.188868 0.931839 0.052 Uiso 1 1 calc R U . . .
B17 B 0.8654(11) 0.6014(10) 0.7197(7) 0.029(2) Uani 1 1 d . U . . .
H17A H 0.924858 0.617189 0.725544 0.035 Uiso 1 1 calc R U . . .
C24 C 0.9771(11) 0.8367(11) 0.6636(10) 0.049(5) Uani 1 1 d . U . . .
H24A H 1.002241 0.880107 0.675738 0.059 Uiso 1 1 calc R U . . .
C84 C 0.2824(14) 0.7177(10) 0.7856(7) 0.045(5) Uani 1 1 d . U . . .
H84 H 0.277082 0.726784 0.752466 0.053 Uiso 1 1 calc R U . . .
C37 C 0.8522(11) 0.9784(11) 0.5390(8) 0.043(4) Uani 1 1 d . U . . .
H37 H 0.866923 1.022213 0.552774 0.051 Uiso 1 1 calc R U . . .
C85 C 0.2353(14) 0.6635(10) 0.7986(8) 0.044(4) Uani 1 1 d . U . . .
H85 H 0.199541 0.635048 0.774387 0.053 Uiso 1 1 calc R U . . .
C21 C 0.9008(10) 0.7104(9) 0.6294(7) 0.032(3) Uani 1 1 d . U . . .
C124 C 0.7782(12) 0.8436(10) 0.8926(8) 0.0411(18) Uani 1 1 d . U . . .
H124 H 0.751297 0.843712 0.918277 0.049 Uiso 1 1 calc R U . . .
C2 C 0.6142(13) 0.4124(12) 0.7726(10) 0.053(5) Uani 1 1 d . U . . .
H2 H 0.584634 0.426868 0.748758 0.064 Uiso 1 1 calc R U . . .
B54 B 0.3159(11) 0.9577(10) 0.8023(7) 0.028(3) Uani 1 1 d . U . . .
H54 H 0.375359 0.975076 0.809020 0.033 Uiso 1 1 calc R U . . .
C50 C 0.4244(14) 0.7806(14) 0.7034(8) 0.056(2) Uani 1 1 d . U . . .
H50 H 0.424372 0.777239 0.737349 0.067 Uiso 1 1 calc R U . . .
C54 C 0.3493(10) 0.4470(9) 0.7104(6) 0.029(3) Uani 1 1 d . U . . .
B21 B 0.3043(12) 0.4736(11) 0.7521(8) 0.0336(13) Uani 1 1 d . U . . .
H21 H 0.280302 0.443995 0.780028 0.040 Uiso 1 1 calc R U . . .
C44 C 0.2105(12) 0.8673(10) 0.5015(9) 0.045(2) Uani 1 1 d . U . . .
H44 H 0.172215 0.885275 0.494080 0.055 Uiso 1 1 calc R U . . .
C55 C 0.2695(12) 0.3146(12) 0.6825(10) 0.050(2) Uani 1 1 d . U . . .
B52 B 0.1849(12) 0.9732(10) 0.7547(7) 0.029(3) Uani 1 1 d . U . . .
H52A H 0.157976 1.001531 0.730380 0.035 Uiso 1 1 calc R U . . .
C25 C 0.9184(12) 0.8241(10) 0.6297(10) 0.047(5) Uani 1 1 d . U . . .
H25A H 0.902777 0.858533 0.617585 0.056 Uiso 1 1 calc R U . . .
B41 B 0.7381(12) 1.0612(11) 0.8159(7) 0.0333(13) Uani 1 1 d . U . . .
H41 H 0.786377 1.101578 0.832375 0.040 Uiso 1 1 calc R U . . .
B22 B 0.2617(12) 0.5258(11) 0.7251(8) 0.0336(13) Uani 1 1 d . U . . .
H22 H 0.210615 0.531704 0.734308 0.040 Uiso 1 1 calc R U . . .
B59 B 0.7415(12) 0.9943(11) 0.7779(7) 0.0334(12) Uani 1 1 d . U . . .
H59A H 0.793356 0.990058 0.768828 0.040 Uiso 1 1 calc R U . . .
B4 B 0.4756(11) 0.8869(10) 0.4829(8) 0.032(2) Uani 1 1 d . U . . .
H4 H 0.427075 0.901295 0.468709 0.038 Uiso 1 1 calc R U . . .
B40 B 0.5362(11) 0.7858(10) 0.5101(8) 0.029(3) Uani 1 1 d . U . . .
H40 H 0.529222 0.733676 0.514428 0.034 Uiso 1 1 calc R U . . .
C126 C 0.9006(13) 1.0578(10) 0.8701(7) 0.041(4) Uani 1 1 d . U . . .
H126 H 0.895425 1.031378 0.840209 0.049 Uiso 1 1 calc R U . . .
C52 C 0.3919(14) 0.8267(14) 0.6338(8) 0.056(2) Uani 1 1 d . U . . .
H52 H 0.370290 0.856655 0.619710 0.067 Uiso 1 1 calc R U . . .
B32 B 0.4623(13) 0.7076(13) 0.9781(10) 0.041(4) Uani 1 1 d . U . . .
H32A H 0.471842 0.761066 0.980233 0.049 Uiso 1 1 calc R U . . .
C113 C 0.3266(13) 1.1143(11) 0.7477(7) 0.040(3) Uani 1 1 d . U . . .
C149 C 0.1363(11) 0.6672(10) 0.6747(8) 0.038(4) Uani 1 1 d . U . . .
H149 H 0.103131 0.667113 0.696237 0.046 Uiso 1 1 calc R U . . .
C123 C 0.7972(12) 0.7882(11) 0.8777(8) 0.0413(18) Uani 1 1 d . U . . .
H123 H 0.781527 0.750974 0.893619 0.050 Uiso 1 1 calc R U . . .
C130 C 0.8634(11) 1.0775(9) 0.9468(7) 0.033(4) Uani 1 1 d . U . . .
H130 H 0.830657 1.065773 0.968726 0.040 Uiso 1 1 calc R U . . .
C97 C 0.0785(16) 0.6802(12) 0.8690(10) 0.058(6) Uani 1 1 d . U . . .
H97 H 0.091216 0.644775 0.881813 0.070 Uiso 1 1 calc R U . . .
B1 B 0.5521(12) 0.8430(10) 0.5626(8) 0.032(3) Uani 1 1 d . U . . .
H1 H 0.555718 0.829424 0.600908 0.039 Uiso 1 1 calc R U . . .
B18 B 0.8164(11) 0.5292(10) 0.6843(7) 0.028(3) Uani 1 1 d . U . . .
H18A H 0.843231 0.496660 0.666669 0.034 Uiso 1 1 calc R U . . .
C110 C 0.1512(13) 1.2077(11) 0.8498(9) 0.046(4) Uani 1 1 d . U . . .
H110 H 0.120702 1.230986 0.860310 0.055 Uiso 1 1 calc R U . . .
C35 C 0.8701(15) 0.8946(14) 0.4879(10) 0.064(7) Uani 1 1 d . U . . .
H35 H 0.898601 0.879480 0.467856 0.076 Uiso 1 1 calc R U . . .
C38 C 0.7914(11) 0.9367(10) 0.5519(8) 0.039(4) Uani 1 1 d . U . . .
H38 H 0.765901 0.952150 0.574175 0.047 Uiso 1 1 calc R U . . .
C151 C 0.2084(15) 0.7212(12) 0.6182(10) 0.056(6) Uani 1 1 d . U . . .
H151 H 0.223465 0.757518 0.601219 0.067 Uiso 1 1 calc R U . . .
C74 C 0.6091(13) 0.6971(14) 0.8438(11) 0.061(6) Uani 1 1 d . U . . .
H74 H 0.632417 0.665289 0.851222 0.074 Uiso 1 1 calc R U . . .
C103 C -0.0103(11) 0.9404(10) 0.9276(7) 0.0344(16) Uani 1 1 d . U . . .
H103 H -0.058643 0.922028 0.930122 0.041 Uiso 1 1 calc R U . . .
C116 C 0.3650(14) 1.1415(13) 0.6582(9) 0.052(4) Uani 1 1 d . U . . .
H116 H 0.378141 1.150994 0.627356 0.062 Uiso 1 1 calc R U . . .
C67 C 0.6697(16) 0.6798(14) 0.9569(13) 0.066(4) Uani 1 1 d . U . . .
C107 C 0.2420(12) 1.1356(10) 0.8235(9) 0.042(3) Uani 1 1 d . U . . .
C114 C 0.2807(14) 1.1366(12) 0.7156(8) 0.046(3) Uani 1 1 d . U . . .
H114 H 0.237988 1.142414 0.724119 0.055 Uiso 1 1 calc R U . . .
C111 C 0.2199(13) 1.2185(11) 0.8751(9) 0.047(4) Uani 1 1 d . U . . .
H111 H 0.238236 1.253764 0.900239 0.056 Uiso 1 1 calc R U . . .
B11 B 0.8139(12) 0.6578(10) 0.7131(7) 0.030(3) Uani 1 1 d . U . . .
H11A H 0.838926 0.710900 0.714577 0.036 Uiso 1 1 calc R U . . .
C9 C 0.7828(16) 0.2931(15) 0.6322(11) 0.067(7) Uani 1 1 d . U . . .
H9 H 0.768528 0.262154 0.603922 0.081 Uiso 1 1 calc R U . . .
C108 C 0.1729(12) 1.1266(11) 0.7954(9) 0.043(3) Uani 1 1 d . U . . .
H108 H 0.157419 1.095738 0.767033 0.051 Uiso 1 1 calc R U . . .
B10 B 0.8182(12) 0.6178(11) 0.7668(7) 0.032(3) Uani 1 1 d . U . . .
H10 H 0.845922 0.644061 0.803582 0.038 Uiso 1 1 calc R U . . .
C31 C 0.7528(13) 0.8437(10) 0.6944(7) 0.044(5) Uani 1 1 d . U . . .
H31 H 0.786634 0.873349 0.719080 0.053 Uiso 1 1 calc R U . . .
C12 C 0.8237(12) 0.3816(10) 0.7146(8) 0.041(5) Uani 1 1 d . U . . .
H12 H 0.838607 0.412344 0.743008 0.050 Uiso 1 1 calc R U . . .
C117 C 0.4082(13) 1.1194(12) 0.6910(8) 0.046(3) Uani 1 1 d . U . . .
H117 H 0.450817 1.112926 0.682999 0.055 Uiso 1 1 calc R U . . .
B27 B 0.3982(12) 0.5051(11) 0.7570(8) 0.0337(13) Uani 1 1 d . U . . .
H27 H 0.435521 0.496095 0.788120 0.040 Uiso 1 1 calc R U . . .
B19 B 0.7334(11) 0.5380(10) 0.6554(7) 0.030(3) Uani 1 1 d . U . . .
H19A H 0.705235 0.511224 0.618798 0.036 Uiso 1 1 calc R U . . .
B42 B 0.6649(12) 1.0341(11) 0.8491(7) 0.0333(12) Uani 1 1 d . U . . .
H42A H 0.664379 1.056323 0.886721 0.040 Uiso 1 1 calc R U . . .
C10 C 0.8439(16) 0.3001(13) 0.6592(11) 0.061(6) Uani 1 1 d . U . . .
H10A H 0.873038 0.274886 0.649780 0.073 Uiso 1 1 calc R U . . .
C102 C 0.0194(10) 1.0023(10) 0.9430(7) 0.0343(16) Uani 1 1 d . U . . .
H102 H -0.008564 1.028799 0.952413 0.041 Uiso 1 1 calc R U . . .
C88 C 0.193(2) 0.6449(15) 0.9952(15) 0.089(12) Uani 1 1 d . U . . .
H88 H 0.207480 0.687835 1.010944 0.107 Uiso 1 1 calc R U . . .
C112 C 0.2627(13) 1.1798(10) 0.8652(9) 0.044(3) Uani 1 1 d . U . . .
H112 H 0.305790 1.183748 0.886781 0.052 Uiso 1 1 calc R U . . .
C86 C 0.2413(11) 0.6517(10) 0.8472(8) 0.038(4) Uani 1 1 d . U . . .
H86 H 0.209410 0.615133 0.856477 0.046 Uiso 1 1 calc R U . . .
B49 B 0.1888(12) 0.8947(11) 0.7344(7) 0.033(3) Uani 1 1 d . U . . .
H49A H 0.164548 0.869644 0.696680 0.039 Uiso 1 1 calc R U . . .
C45 C 0.2747(12) 0.9077(11) 0.5244(9) 0.046(2) Uani 1 1 d . U . . .
H45 H 0.280817 0.952096 0.533503 0.055 Uiso 1 1 calc R U . . .
C129 C 0.9209(12) 1.1337(10) 0.9592(9) 0.040(4) Uani 1 1 d . U . . .
H129 H 0.929619 1.159071 0.990028 0.048 Uiso 1 1 calc R U . . .
C109 C 0.1282(13) 1.1613(11) 0.8083(9) 0.049(4) Uani 1 1 d . U . . .
H109 H 0.082335 1.154043 0.789284 0.058 Uiso 1 1 calc R U . . .
B5 B 0.4881(10) 0.8125(10) 0.4618(8) 0.027(2) Uani 1 1 d . U . . .
H5 H 0.447576 0.777064 0.433353 0.033 Uiso 1 1 calc R U . . .
C58 C 0.1324(12) 0.2418(12) 0.6490(10) 0.050(2) Uani 1 1 d . U . . .
H58 H 0.085290 0.215899 0.636716 0.060 Uiso 1 1 calc R U . . .
B20 B 0.3470(12) 0.5591(11) 0.7652(8) 0.0336(13) Uani 1 1 d . U . . .
H20A H 0.351953 0.587693 0.801454 0.040 Uiso 1 1 calc R U . . .
C136 C 0.8733(13) 1.2723(14) 0.8672(11) 0.058(6) Uani 1 1 d . U . . .
H136 H 0.921089 1.296316 0.879650 0.070 Uiso 1 1 calc R U . . .
C96 C 0.0192(16) 0.6701(12) 0.8315(11) 0.063(7) Uani 1 1 d . U . . .
H96 H -0.008391 0.627373 0.819205 0.075 Uiso 1 1 calc R U . . .
C89 C 0.134(3) 0.5988(16) 1.0086(18) 0.119(19) Uani 1 1 d . U . . .
H89 H 0.109910 0.611372 1.033029 0.143 Uiso 1 1 calc R U . . .
B44 B 0.5943(12) 0.9377(11) 0.7669(7) 0.0334(12) Uani 1 1 d . U . . .
H44A H 0.547398 0.895740 0.750888 0.040 Uiso 1 1 calc R U . . .
B55 B 0.2682(11) 0.8861(10) 0.7657(8) 0.030(3) Uani 1 1 d . U . . .
H55 H 0.296987 0.854995 0.748486 0.036 Uiso 1 1 calc R U . . .
C137 C 0.8479(16) 1.2652(16) 0.8158(13) 0.080(10) Uani 1 1 d . U . . .
H137 H 0.878759 1.284478 0.794412 0.096 Uiso 1 1 calc R U . . .
B6 B 0.5391(11) 0.8855(10) 0.4453(8) 0.031(2) Uani 1 1 d . U . . .
H6 H 0.533045 0.899240 0.407121 0.037 Uiso 1 1 calc R U . . .
C22 C 0.9634(12) 0.7234(10) 0.6646(7) 0.038(4) Uani 1 1 d . U . . .
H22A H 0.979275 0.689046 0.676685 0.045 Uiso 1 1 calc R U . . .
C150 C 0.1669(13) 0.7232(10) 0.6535(9) 0.045(5) Uani 1 1 d . U . . .
H150 H 0.158595 0.762724 0.663749 0.055 Uiso 1 1 calc R U . . .
C36 C 0.8905(15) 0.9586(14) 0.5080(11) 0.062(7) Uani 1 1 d . U . . .
H36 H 0.931038 0.988269 0.499968 0.074 Uiso 1 1 calc R U . . .
B28 B 0.4159(13) 0.5781(12) 0.7309(8) 0.038(3) Uani 1 1 d . U . . .
H28A H 0.465576 0.618276 0.744361 0.046 Uiso 1 1 calc R U . . .
B57 B 0.1889(12) 0.8521(10) 0.7865(7) 0.030(3) Uani 1 1 d . U . . .
H57A H 0.163263 0.798902 0.783675 0.036 Uiso 1 1 calc R U . . .
C105 C 0.1902(10) 0.9063(9) 0.8350(6) 0.029(3) Uani 1 1 d . U . . .
B39 B 0.6655(12) 0.9672(11) 0.7348(7) 0.0334(12) Uani 1 1 d . U . . .
H39 H 0.665150 0.945467 0.696880 0.040 Uiso 1 1 calc R U . . .
C46 C 0.3302(12) 0.8810(10) 0.5335(9) 0.046(2) Uani 1 1 d . U . . .
H46 H 0.375382 0.908578 0.548553 0.055 Uiso 1 1 calc R U . . .
C78 C 0.5562(13) 0.7790(10) 0.8691(8) 0.043(5) Uani 1 1 d . U . . .
H78 H 0.545464 0.805568 0.893871 0.052 Uiso 1 1 calc R U . . .
C75 C 0.5959(15) 0.7111(15) 0.7952(10) 0.068(6) Uani 1 1 d . U . . .
H75 H 0.609265 0.687839 0.769679 0.081 Uiso 1 1 calc R U . . .
C87 C 0.2293(13) 0.6280(10) 0.9600(9) 0.045(4) Uani 1 1 d . U . . .
B2 B 0.6078(12) 0.9166(10) 0.5457(9) 0.034(3) Uani 1 1 d . U . . .
H2A H 0.649653 0.951235 0.573938 0.041 Uiso 1 1 calc R U . . .
B3 B 0.5607(12) 0.9426(10) 0.4983(9) 0.033(2) Uani 1 1 d . U . . .
H3A H 0.570441 0.995256 0.494974 0.039 Uiso 1 1 calc R U . . .
B58 B 0.2649(11) 0.9699(10) 0.8475(7) 0.027(3) Uani 1 1 d . U . . .
H58A H 0.290164 0.995213 0.885045 0.033 Uiso 1 1 calc R U . . .
C65 C 0.4086(11) 0.3421(12) 0.8512(9) 0.044(2) Uani 1 1 d . U . . .
H65 H 0.409373 0.362535 0.882796 0.053 Uiso 1 1 calc R U . . .
C5 C 0.6966(19) 0.3708(16) 0.8417(9) 0.071(8) Uani 1 1 d . U . . .
H5A H 0.725927 0.356679 0.866067 0.085 Uiso 1 1 calc R U . . .
C90 C 0.113(3) 0.5384(19) 0.9867(19) 0.14(2) Uani 1 1 d . U . . .
H90 H 0.073965 0.508294 0.996238 0.165 Uiso 1 1 calc R U . . .
C135 C 0.8319(12) 1.2463(12) 0.8981(10) 0.051(5) Uani 1 1 d . U . . .
H135 H 0.849968 1.251440 0.932282 0.061 Uiso 1 1 calc R U . . .
B9 B 0.5152(12) 0.9081(10) 0.5455(9) 0.036(3) Uani 1 1 d . U . . .
H9A H 0.494271 0.936367 0.572090 0.043 Uiso 1 1 calc R U . . .
C81 C 0.2949(12) 0.6943(11) 0.8830(8) 0.039(4) Uani 1 1 d . U . . .
C83 C 0.3372(14) 0.7585(10) 0.8202(8) 0.044(4) Uani 1 1 d . U . . .
H83 H 0.371601 0.792922 0.810470 0.053 Uiso 1 1 calc R U . . .
C101 C 0.0961(10) 1.0293(10) 0.9453(7) 0.0342(16) Uani 1 1 d . U . . .
H101 H 0.119882 1.072621 0.958564 0.041 Uiso 1 1 calc R U . . .
B33 B 0.5126(17) 0.6751(15) 1.0199(12) 0.058(3) Uani 1 1 d . U . . .
H33 H 0.554749 0.705030 1.050249 0.069 Uiso 1 1 calc R U . . .
B15 B 0.7379(13) 0.5531(12) 0.7587(9) 0.038(3) Uani 1 1 d . U . . .
H15 H 0.712950 0.535945 0.790898 0.045 Uiso 1 1 calc R U . . .
C56 C 0.2270(12) 0.2906(12) 0.7183(10) 0.050(2) Uani 1 1 d . U . . .
H56 H 0.245660 0.298575 0.752427 0.060 Uiso 1 1 calc R U . . .
B48 B 0.6771(12) 0.9261(12) 0.7867(7) 0.0335(12) Uani 1 1 d . U . . .
H48A H 0.685285 0.877100 0.784040 0.040 Uiso 1 1 calc R U . . .
C6 C 0.7151(13) 0.3784(11) 0.7943(7) 0.044(5) Uani 1 1 d . U . . .
H6A H 0.755432 0.367328 0.786045 0.053 Uiso 1 1 calc R U . . .
B7 B 0.6248(12) 0.9041(10) 0.4848(8) 0.033(3) Uani 1 1 d . U . . .
H7 H 0.675660 0.929485 0.472805 0.039 Uiso 1 1 calc R U . . .
C49 C 0.4450(14) 0.7319(14) 0.6745(8) 0.056(2) Uani 1 1 d . U . . .
H49 H 0.464520 0.700631 0.688673 0.067 Uiso 1 1 calc R U . . .
B34 B 0.4181(17) 0.6650(15) 1.0215(12) 0.057(3) Uani 1 1 d . U . . .
H34A H 0.397764 0.688333 1.051408 0.069 Uiso 1 1 calc R U . . .
B12 B 0.7326(11) 0.6188(9) 0.6721(8) 0.029(3) Uani 1 1 d . U . . .
H12A H 0.705753 0.645875 0.646561 0.034 Uiso 1 1 calc R U . . .
C76 C 0.5660(12) 0.7552(15) 0.7850(9) 0.064(6) Uani 1 1 d . U . . .
H76 H 0.560733 0.765332 0.752182 0.076 Uiso 1 1 calc R U . . .
C57 C 0.1557(12) 0.2545(12) 0.7003(10) 0.050(2) Uani 1 1 d . U . . .
H57 H 0.124122 0.239063 0.722293 0.060 Uiso 1 1 calc R U . . .
C71 C 0.7880(17) 0.6851(15) 1.0002(13) 0.072(5) Uani 1 1 d . U . . .
H71 H 0.830532 0.707620 1.022043 0.087 Uiso 1 1 calc R U . . .
C68 C 0.6588(17) 0.6177(14) 0.9325(13) 0.072(5) Uani 1 1 d . U . . .
H68 H 0.617454 0.595797 0.909336 0.086 Uiso 1 1 calc R U . . .
C91 C 0.1451(18) 0.5190(15) 0.9514(13) 0.076(9) Uani 1 1 d . U . . .
H91 H 0.127628 0.476238 0.935248 0.092 Uiso 1 1 calc R U . . .
C4 C 0.6374(19) 0.384(2) 0.8517(12) 0.085(10) Uani 1 1 d . U . . .
H4A H 0.625544 0.379167 0.883545 0.102 Uiso 1 1 calc R U . . .
C115 C 0.3004(14) 1.1503(12) 0.6697(8) 0.050(4) Uani 1 1 d . U . . .
H115 H 0.270497 1.165461 0.646437 0.060 Uiso 1 1 calc R U . . .
B31 B 0.4417(17) 0.6617(14) 0.9189(12) 0.054(3) Uani 1 1 d . U . . .
H31A H 0.438019 0.683562 0.883670 0.065 Uiso 1 1 calc R U . . .
C70 C 0.7798(17) 0.6220(14) 0.9780(13) 0.074(5) Uani 1 1 d . U . . .
H70 H 0.816175 0.601561 0.984615 0.088 Uiso 1 1 calc R U . . .
B30 B 0.4776(17) 0.5942(14) 0.9265(13) 0.058(3) Uani 1 1 d . U . . .
H30A H 0.498532 0.572097 0.896332 0.070 Uiso 1 1 calc R U . . .
B36 B 0.5198(19) 0.6030(15) 0.9862(13) 0.062(3) Uani 1 1 d . U . . .
H36A H 0.568510 0.586807 0.995379 0.075 Uiso 1 1 calc R U . . .
C69 C 0.7163(18) 0.5908(15) 0.9461(14) 0.077(5) Uani 1 1 d . U . . .
H69 H 0.710848 0.548084 0.932214 0.092 Uiso 1 1 calc R U . . .
B38 B 0.3836(18) 0.5846(14) 0.9256(13) 0.058(3) Uani 1 1 d . U . . .
H38A H 0.340093 0.558148 0.894689 0.070 Uiso 1 1 calc R U . . .
B29 B 0.4334(19) 0.5459(15) 0.9657(14) 0.062(3) Uani 1 1 d . U . . .
H29A H 0.422739 0.492275 0.960297 0.075 Uiso 1 1 calc R U . . .
B35 B 0.4565(18) 0.5950(15) 1.0238(13) 0.062(3) Uani 1 1 d . U . . .
H35A H 0.462747 0.571992 1.058352 0.075 Uiso 1 1 calc R U . . .
B37 B 0.3759(18) 0.5833(15) 0.9911(13) 0.061(3) Uani 1 1 d . U . . .
H37A H 0.328286 0.552808 1.004037 0.074 Uiso 1 1 calc R U . . .
C66 C 0.3829(11) 0.3648(12) 0.8077(8) 0.044(2) Uani 1 1 d . U . . .
H66 H 0.360023 0.397706 0.810247 0.053 Uiso 1 1 calc R U . . .
Cl1 Cl 0.0710(4) 0.3265(4) 0.9008(3) 0.074(2) Uani 1 1 d . . . . .
Cl2 Cl -0.0645(4) 0.1829(4) 0.6090(4) 0.085(2) Uani 1 1 d . . . . .

loop_
_atom_site_aniso_label
_atom_site_aniso_U_11
_atom_site_aniso_U_22
_atom_site_aniso_U_33
_atom_site_aniso_U_23
_atom_site_aniso_U_13
_atom_site_aniso_U_12
Au5 0.0276(4) 0.0255(3) 0.0221(3) 0.0010(2) 0.0039(2) 0.0104(3)
Au6 0.0244(3) 0.0274(3) 0.0191(3) 0.0012(2) 0.0024(2) 0.0105(3)
Au8 0.0299(4) 0.0269(3) 0.0227(3) 0.0014(3) 0.0049(3) 0.0151(3)
Au9 0.0234(3) 0.0276(3) 0.0223(3) 0.0005(2) 0.0005(2) 0.0111(3)
Au4 0.0269(4) 0.0264(3) 0.0242(3) 0.0018(3) 0.0045(3) 0.0113(3)
Au2 0.0253(3) 0.0295(3) 0.0215(3) 0.0038(3) 0.0021(2) 0.0112(3)
Au13 0.0247(3) 0.0289(3) 0.0203(3) 0.0014(2) 0.0006(2) 0.0097(3)
Au12 0.0269(4) 0.0302(4) 0.0237(3) 0.0035(3) -0.0009(3) 0.0090(3)
Au7 0.0252(3) 0.0270(3) 0.0243(3) 0.0015(3) 0.0000(3) 0.0106(3)
Au16 0.0258(3) 0.0310(4) 0.0202(3) 0.0018(3) 0.0024(2) 0.0101(3)
Au1 0.0278(4) 0.0331(4) 0.0278(3) 0.0081(3) 0.0071(3) 0.0158(3)
Au11 0.0253(4) 0.0377(4) 0.0242(3) 0.0086(3) 0.0022(3) 0.0108(3)
Au3 0.0260(4) 0.0314(4) 0.0239(3) 0.0040(3) 0.0001(3) 0.0086(3)
Au15 0.0274(4) 0.0315(4) 0.0248(3) 0.0029(3) 0.0035(3) 0.0103(3)
Au18 0.0257(4) 0.0341(4) 0.0260(3) 0.0076(3) 0.0014(3) 0.0100(3)
Au14 0.0351(4) 0.0301(4) 0.0241(3) 0.0047(3) 0.0034(3) 0.0116(3)
Au10 0.0274(4) 0.0366(4) 0.0251(3) 0.0088(3) 0.0055(3) 0.0134(3)
Au17 0.0315(4) 0.0334(4) 0.0283(4) 0.0059(3) 0.0032(3) 0.0111(3)
S3 0.0262(19) 0.0250(18) 0.0211(17) -0.0031(14) 0.0050(14) 0.0086(15)
S4 0.028(2) 0.0263(19) 0.0204(17) -0.0026(14) 0.0005(14) 0.0092(16)
S1 0.0255(19) 0.0233(17) 0.0199(17) 0.0040(14) 0.0034(14) 0.0097(15)
S8 0.029(2) 0.037(2) 0.0220(18) 0.0079(16) 0.0037(15) 0.0151(17)
P9 0.023(2) 0.031(2) 0.0191(18) 0.0001(15) 0.0006(14) 0.0080(16)
P5 0.0228(19) 0.029(2) 0.0203(18) 0.0033(15) 0.0057(14) 0.0121(16)
S6 0.029(2) 0.030(2) 0.0212(18) 0.0041(15) 0.0004(15) 0.0088(16)
S7 0.030(2) 0.034(2) 0.0253(19) 0.0064(16) 0.0050(15) 0.0070(17)
S5 0.028(2) 0.035(2) 0.0210(18) 0.0005(15) 0.0038(15) 0.0107(17)
P10 0.024(2) 0.031(2) 0.0246(19) 0.0034(16) 0.0016(15) 0.0119(16)
S2 0.030(2) 0.0271(19) 0.0263(19) 0.0035(15) 0.0059(15) 0.0126(16)
P4 0.034(2) 0.0183(18) 0.029(2) 0.0002(15) 0.0106(17) 0.0097(16)
P11 0.028(2) 0.034(2) 0.0176(18) 0.0024(15) 0.0056(15) 0.0111(17)
P2 0.022(2) 0.030(2) 0.0210(18) 0.0007(15) 0.0002(14) 0.0067(16)
P6 0.034(2) 0.044(3) 0.031(2) 0.0131(19) 0.0121(18) 0.023(2)
P1 0.025(2) 0.034(2) 0.027(2) 0.0059(17) -0.0009(16) 0.0096(17)
P3 0.030(2) 0.0209(18) 0.0257(19) -0.0010(15) 0.0070(16) 0.0139(16)
P8 0.040(3) 0.027(2) 0.033(2) 0.0034(17) 0.0051(19) 0.0114(19)
P12 0.028(2) 0.041(2) 0.025(2) 0.0116(17) 0.0080(16) 0.0190(19)
P7 0.031(2) 0.028(2) 0.057(3) 0.003(2) 0.006(2) 0.0109(19)
C93 0.013(7) 0.034(7) 0.037(9) -0.003(6) 0.001(6) 0.011(5)
C13 0.023(7) 0.031(6) 0.029(7) -0.001(5) -0.002(5) 0.015(5)
C7 0.035(9) 0.034(9) 0.042(10) 0.005(7) -0.003(7) 0.018(8)
C94 0.022(8) 0.052(9) 0.018(7) -0.010(7) 0.000(6) 0.017(7)
C119 0.042(4) 0.041(4) 0.043(4) -0.004(3) 0.012(4) 0.017(3)
C125 0.031(7) 0.038(8) 0.016(7) 0.011(5) 0.001(5) 0.022(5)
C29 0.080(16) 0.022(8) 0.033(8) 0.010(7) 0.021(9) 0.015(8)
C48 0.051(5) 0.079(6) 0.027(4) -0.003(4) 0.009(4) 0.005(5)
C100 0.030(4) 0.047(4) 0.029(4) 0.002(3) 0.003(3) 0.019(3)
C104 0.031(4) 0.047(4) 0.029(4) 0.002(3) 0.003(3) 0.019(3)
C63 0.032(4) 0.066(5) 0.048(4) 0.031(4) 0.011(3) 0.026(4)
C152 0.024(8) 0.023(6) 0.035(9) 0.006(6) 0.008(6) 0.009(6)
C142 0.025(9) 0.049(11) 0.044(9) 0.028(8) 0.009(8) 0.009(8)
C39 0.036(7) 0.034(7) 0.034(7) 0.010(6) 0.008(6) 0.023(6)
B45 0.036(3) 0.047(3) 0.022(2) 0.003(2) 0.003(2) 0.022(2)
C153 0.030(10) 0.041(9) 0.042(10) 0.005(8) 0.010(7) 0.016(8)
C53 0.037(7) 0.037(7) 0.022(6) 0.004(5) 0.001(5) 0.019(6)
C121 0.042(4) 0.041(4) 0.043(4) -0.005(3) 0.012(4) 0.017(3)
C118 0.051(8) 0.053(8) 0.035(6) 0.016(6) 0.022(6) 0.025(6)
C14 0.038(8) 0.027(7) 0.021(6) -0.003(5) 0.008(5) 0.008(6)
C80 0.037(7) 0.034(8) 0.065(9) 0.013(7) 0.005(7) 0.014(7)
B46 0.036(3) 0.047(3) 0.022(2) 0.003(2) 0.003(2) 0.022(2)
B13 0.032(9) 0.037(8) 0.031(8) 0.009(7) 0.010(6) 0.017(6)
C131 0.030(7) 0.041(7) 0.021(6) 0.002(5) 0.003(5) 0.017(6)
C60 0.028(4) 0.061(5) 0.065(5) 0.028(4) 0.008(4) 0.016(4)
C95 0.039(12) 0.047(10) 0.044(12) -0.005(9) -0.010(9) 0.005(8)
C155 0.024(7) 0.024(7) 0.027(7) 0.001(5) -0.004(5) 0.014(5)
B24 0.036(3) 0.046(3) 0.025(3) 0.004(2) 0.006(2) 0.022(3)
C62 0.032(4) 0.066(5) 0.048(4) 0.031(4) 0.012(3) 0.026(4)
C72 0.056(9) 0.059(9) 0.103(12) 0.021(9) 0.014(8) 0.039(7)
C120 0.042(4) 0.041(4) 0.043(4) -0.004(3) 0.012(4) 0.017(3)
C1 0.031(9) 0.046(11) 0.033(8) 0.029(8) 0.003(6) 0.002(8)
C127 0.039(11) 0.053(12) 0.040(10) 0.007(8) -0.001(8) 0.002(8)
C16 0.030(6) 0.042(6) 0.030(6) 0.002(5) -0.001(5) 0.029(5)
C15 0.033(6) 0.035(6) 0.025(6) 0.005(5) -0.004(5) 0.024(5)
C20 0.041(7) 0.037(6) 0.024(6) -0.001(5) -0.005(5) 0.022(5)
C19 0.050(7) 0.042(7) 0.028(6) -0.003(6) -0.004(6) 0.026(6)
C18 0.045(7) 0.044(7) 0.028(6) -0.003(6) -0.005(6) 0.031(6)
C17 0.042(7) 0.047(7) 0.036(7) -0.002(6) 0.002(6) 0.028(6)
C143 0.083(18) 0.053(13) 0.027(9) 0.028(9) 0.023(10) 0.028(11)
B8 0.021(5) 0.029(5) 0.038(5) 0.003(4) 0.010(4) 0.011(4)
C156 0.019(7) 0.028(7) 0.036(8) 0.002(6) 0.008(6) 0.017(6)
B53 0.030(8) 0.033(8) 0.019(6) -0.005(6) -0.002(6) 0.008(7)
C133 0.038(8) 0.028(8) 0.042(8) 0.008(7) 0.008(6) 0.019(6)
C73 0.020(9) 0.049(11) 0.049(7) -0.009(7) 0.005(7) 0.005(7)
C122 0.042(4) 0.041(4) 0.043(4) -0.005(3) 0.012(4) 0.017(3)
B25 0.036(3) 0.046(3) 0.025(3) 0.005(2) 0.006(2) 0.022(3)
B50 0.027(8) 0.032(8) 0.025(7) -0.003(6) 0.003(5) 0.008(6)
C154 0.069(15) 0.028(8) 0.032(10) 0.012(7) 0.021(9) 0.018(9)
C148 0.021(8) 0.038(9) 0.054(11) 0.001(8) 0.011(7) 0.014(6)
C64 0.032(4) 0.066(5) 0.048(4) 0.032(4) 0.011(3) 0.026(4)
C132 0.048(8) 0.042(7) 0.017(6) 0.006(5) 0.008(5) 0.024(6)
C40 0.022(6) 0.026(6) 0.031(7) 0.001(5) 0.001(5) 0.010(5)
C41 0.034(4) 0.039(4) 0.071(5) 0.010(4) 0.014(4) 0.022(3)
C134 0.027(8) 0.029(9) 0.049(9) 0.010(8) 0.006(7) 0.012(7)
C33 0.041(9) 0.040(8) 0.027(8) 0.007(7) 0.005(7) 0.014(6)
C82 0.037(10) 0.040(9) 0.038(8) 0.004(7) 0.003(8) 0.014(7)
C106 0.034(7) 0.032(6) 0.027(7) -0.002(5) 0.008(6) 0.017(5)
C27 0.036(10) 0.033(9) 0.029(6) 0.001(6) 0.013(6) 0.008(7)
C11 0.044(13) 0.051(13) 0.074(15) -0.006(10) 0.011(10) 0.028(10)
B43 0.036(3) 0.047(3) 0.022(2) 0.003(2) 0.003(2) 0.022(2)
C145 0.022(8) 0.027(8) 0.042(9) 0.008(7) 0.002(6) 0.009(6)
C141 0.056(13) 0.032(10) 0.044(9) 0.022(8) 0.004(9) 0.022(9)
B26 0.036(3) 0.046(3) 0.025(3) 0.005(2) 0.006(2) 0.022(3)
C139 0.035(10) 0.036(9) 0.031(7) 0.013(7) 0.004(7) 0.003(7)
B56 0.034(8) 0.029(7) 0.030(7) 0.000(6) 0.009(6) 0.010(7)
C26 0.050(12) 0.039(8) 0.041(11) 0.006(8) 0.003(9) 0.018(8)
C47 0.051(5) 0.079(6) 0.027(4) -0.003(4) 0.009(4) 0.005(5)
C147 0.018(9) 0.051(11) 0.055(10) 0.010(8) 0.012(8) 0.003(7)
C138 0.039(10) 0.050(13) 0.054(12) 0.021(10) 0.014(8) 0.010(9)
B47 0.036(3) 0.047(3) 0.022(2) 0.003(2) 0.003(2) 0.022(2)
C30 0.049(11) 0.051(10) 0.028(8) -0.004(7) 0.019(7) 0.031(8)
C92 0.042(12) 0.040(9) 0.057(13) 0.012(9) 0.002(9) 0.003(8)
C146 0.051(13) 0.027(9) 0.054(11) 0.005(8) 0.012(9) -0.004(8)
B16 0.033(5) 0.037(6) 0.021(5) -0.002(5) 0.001(5) 0.011(5)
C140 0.030(10) 0.053(12) 0.035(9) 0.009(8) -0.004(8) 0.015(8)
C28 0.050(12) 0.034(9) 0.032(8) 0.008(7) 0.014(8) 0.017(7)
C43 0.035(4) 0.039(4) 0.071(5) 0.010(4) 0.014(4) 0.022(3)
C144 0.043(12) 0.058(13) 0.032(8) 0.016(8) 0.007(8) 0.020(10)
B51 0.025(7) 0.026(7) 0.011(6) 0.006(5) -0.010(5) -0.004(6)
C98 0.030(10) 0.036(8) 0.051(12) 0.004(8) 0.002(8) 0.019(7)
C42 0.034(4) 0.039(4) 0.071(5) 0.010(4) 0.014(4) 0.023(3)
C51 0.051(5) 0.080(6) 0.028(4) -0.003(4) 0.009(4) 0.005(5)
C32 0.049(11) 0.025(8) 0.026(7) -0.010(6) 0.009(7) 0.015(7)
C77 0.032(11) 0.073(15) 0.030(9) 0.000(9) 0.000(8) 0.006(9)
B14 0.035(8) 0.046(9) 0.028(8) 0.001(7) 0.007(6) 0.021(8)
B60 0.036(3) 0.046(3) 0.025(3) 0.005(2) 0.006(2) 0.023(3)
C3 0.066(17) 0.09(2) 0.046(12) 0.014(14) 0.012(11) 0.008(15)
C99 0.030(4) 0.047(4) 0.029(4) 0.002(3) 0.003(3) 0.019(3)
C59 0.028(4) 0.061(5) 0.065(5) 0.028(4) 0.008(4) 0.015(4)
C61 0.032(4) 0.066(5) 0.048(4) 0.031(4) 0.012(3) 0.026(4)
C8 0.036(11) 0.066(14) 0.037(10) -0.004(9) 0.005(8) 0.008(9)
C34 0.033(11) 0.068(14) 0.056(14) -0.004(11) 0.012(9) 0.005(9)
B23 0.036(3) 0.046(3) 0.025(3) 0.004(2) 0.006(2) 0.022(3)
C23 0.031(10) 0.040(9) 0.045(11) -0.019(8) -0.008(8) 0.007(7)
C79 0.030(7) 0.041(8) 0.078(10) 0.022(7) 0.012(7) 0.015(6)
C128 0.030(10) 0.038(10) 0.061(12) 0.003(8) 0.015(8) 0.005(8)
B17 0.031(5) 0.034(5) 0.020(5) -0.001(4) -0.003(4) 0.013(4)
C24 0.026(10) 0.039(10) 0.078(16) -0.004(10) 0.007(8) 0.005(8)
C84 0.090(16) 0.036(9) 0.023(8) -0.001(6) 0.018(8) 0.040(9)
C37 0.031(10) 0.047(11) 0.047(12) 0.002(9) 0.002(8) 0.009(7)
C85 0.067(14) 0.036(9) 0.034(8) -0.008(7) 0.002(9) 0.028(8)
C21 0.032(9) 0.029(6) 0.032(9) 0.000(6) -0.002(6) 0.007(6)
C124 0.042(4) 0.041(4) 0.043(4) -0.004(3) 0.012(4) 0.017(3)
C2 0.033(10) 0.062(15) 0.055(11) 0.008(11) 0.012(9) -0.005(9)
B54 0.033(8) 0.033(8) 0.021(7) 0.008(6) 0.006(5) 0.013(6)
C50 0.052(5) 0.080(6) 0.027(4) -0.003(4) 0.009(4) 0.005(5)
C54 0.029(7) 0.045(6) 0.021(6) 0.008(5) 0.005(5) 0.023(5)
B21 0.036(3) 0.046(3) 0.025(3) 0.005(2) 0.006(2) 0.022(3)
C44 0.035(4) 0.039(4) 0.072(5) 0.010(4) 0.014(4) 0.022(3)
C55 0.028(4) 0.061(5) 0.065(5) 0.028(4) 0.008(4) 0.016(4)
B52 0.036(8) 0.038(8) 0.012(6) -0.004(6) -0.001(6) 0.010(7)
C25 0.042(12) 0.031(8) 0.073(15) 0.006(9) 0.002(9) 0.023(8)
B41 0.036(3) 0.047(3) 0.022(2) 0.003(2) 0.003(2) 0.022(3)
B22 0.036(3) 0.046(3) 0.025(3) 0.005(2) 0.006(2) 0.022(3)
B59 0.036(3) 0.047(3) 0.022(2) 0.003(2) 0.003(2) 0.022(2)
B4 0.026(5) 0.033(5) 0.042(5) 0.005(4) 0.007(4) 0.015(4)
B40 0.029(6) 0.028(6) 0.032(6) 0.004(5) 0.010(5) 0.012(5)
C126 0.054(12) 0.041(10) 0.021(8) -0.002(7) 0.008(7) 0.004(8)
C52 0.051(5) 0.079(6) 0.027(4) -0.003(4) 0.009(4) 0.005(5)
B32 0.027(8) 0.053(10) 0.050(10) 0.020(7) 0.013(7) 0.016(7)
C113 0.053(8) 0.048(7) 0.031(6) 0.021(6) 0.018(5) 0.024(6)
C149 0.032(10) 0.051(10) 0.040(10) 0.005(8) 0.010(8) 0.023(8)
C123 0.042(4) 0.042(4) 0.043(4) -0.005(3) 0.012(4) 0.017(3)
C130 0.043(10) 0.033(9) 0.027(8) 0.008(6) 0.013(7) 0.011(7)
C97 0.079(18) 0.036(9) 0.058(15) 0.004(10) -0.001(11) 0.020(10)
B1 0.029(8) 0.035(8) 0.032(8) -0.006(6) 0.003(6) 0.012(7)
B18 0.032(6) 0.031(6) 0.021(5) -0.004(5) 0.000(5) 0.012(5)
C110 0.045(7) 0.041(7) 0.063(8) 0.001(6) 0.007(7) 0.032(6)
C35 0.047(14) 0.076(14) 0.057(15) -0.013(13) 0.022(11) 0.000(11)
C38 0.032(10) 0.037(8) 0.048(11) 0.015(8) 0.005(8) 0.009(7)
C151 0.069(17) 0.038(10) 0.070(16) 0.005(10) 0.027(12) 0.026(11)
C74 0.036(12) 0.073(16) 0.070(11) -0.026(11) 0.001(11) 0.023(11)
C103 0.031(4) 0.047(4) 0.030(4) 0.002(3) 0.003(3) 0.019(3)
C116 0.058(8) 0.067(8) 0.043(7) 0.020(7) 0.021(6) 0.029(7)
C67 0.055(8) 0.058(8) 0.102(12) 0.016(8) 0.019(8) 0.038(7)
C107 0.043(7) 0.039(7) 0.051(8) 0.000(6) 0.012(6) 0.022(6)
C114 0.058(8) 0.057(8) 0.036(7) 0.021(6) 0.018(6) 0.031(7)
C111 0.047(7) 0.044(7) 0.057(8) -0.006(6) 0.011(6) 0.027(6)
B11 0.034(6) 0.036(6) 0.023(6) -0.004(5) 0.003(5) 0.016(5)
C9 0.060(14) 0.080(18) 0.060(15) -0.014(13) 0.027(10) 0.015(13)
C108 0.042(7) 0.041(7) 0.052(8) 0.004(6) 0.009(6) 0.023(6)
B10 0.033(6) 0.040(6) 0.023(5) -0.001(5) 0.001(4) 0.015(5)
C31 0.065(14) 0.042(10) 0.026(8) -0.013(7) 0.013(8) 0.020(8)
C12 0.048(11) 0.039(10) 0.039(10) -0.007(8) -0.011(8) 0.030(9)
C117 0.050(8) 0.060(8) 0.043(7) 0.018(6) 0.024(6) 0.028(7)
B27 0.037(3) 0.046(3) 0.025(3) 0.004(2) 0.006(2) 0.022(3)
B19 0.030(8) 0.032(7) 0.023(7) -0.006(6) 0.001(6) 0.007(6)
B42 0.036(3) 0.047(3) 0.022(2) 0.003(2) 0.003(2) 0.022(2)
C10 0.066(14) 0.062(15) 0.063(15) -0.007(11) 0.027(10) 0.028(13)
C102 0.030(4) 0.047(4) 0.030(4) 0.002(3) 0.003(3) 0.019(3)
C88 0.09(2) 0.053(15) 0.11(3) -0.020(16) 0.06(2) -0.012(14)
C112 0.045(7) 0.042(7) 0.050(8) 0.000(6) 0.013(6) 0.023(6)
C86 0.038(10) 0.042(10) 0.039(8) -0.008(7) 0.015(7) 0.018(8)
B49 0.038(9) 0.039(8) 0.020(7) 0.000(6) -0.002(6) 0.013(7)
C45 0.035(4) 0.039(4) 0.072(5) 0.010(4) 0.014(4) 0.022(3)
C129 0.040(11) 0.031(9) 0.053(11) 0.016(8) 0.021(9) 0.006(7)
C109 0.044(7) 0.049(7) 0.060(8) 0.002(6) 0.008(7) 0.026(6)
B5 0.021(5) 0.031(5) 0.038(5) 0.007(4) 0.010(4) 0.017(4)
C58 0.028(4) 0.062(5) 0.065(5) 0.028(4) 0.008(4) 0.015(4)
B20 0.036(3) 0.046(3) 0.025(3) 0.004(2) 0.006(2) 0.022(3)
C136 0.027(11) 0.073(17) 0.075(13) 0.032(13) 0.009(9) 0.008(10)
C96 0.070(17) 0.039(10) 0.068(17) -0.017(10) -0.007(11) 0.012(11)
C89 0.15(4) 0.052(16) 0.16(4) -0.003(19) 0.12(3) -0.006(18)
B44 0.036(3) 0.047(3) 0.022(2) 0.003(2) 0.003(2) 0.022(2)
B55 0.031(8) 0.030(8) 0.032(8) 0.001(6) 0.011(7) 0.013(7)
C137 0.050(13) 0.09(2) 0.082(14) 0.044(18) 0.002(12) -0.011(14)
B6 0.024(5) 0.030(5) 0.042(5) 0.010(4) 0.008(4) 0.012(4)
C22 0.048(11) 0.036(8) 0.022(8) -0.010(7) -0.007(7) 0.012(8)
C150 0.049(13) 0.036(9) 0.057(13) 0.003(9) 0.010(9) 0.021(9)
C36 0.051(15) 0.060(12) 0.075(18) 0.007(12) 0.032(13) 0.009(11)
B28 0.038(8) 0.051(8) 0.023(7) 0.003(6) 0.001(6) 0.013(8)
B57 0.036(8) 0.027(8) 0.024(8) -0.007(5) 0.008(6) 0.007(6)
C105 0.034(8) 0.034(7) 0.021(6) -0.004(5) 0.007(5) 0.014(6)
B39 0.036(3) 0.047(3) 0.022(2) 0.003(2) 0.003(2) 0.022(2)
C46 0.035(4) 0.039(4) 0.072(5) 0.010(4) 0.014(4) 0.022(3)
C78 0.059(14) 0.036(10) 0.033(8) -0.009(7) 0.008(9) 0.013(9)
C75 0.053(16) 0.081(17) 0.058(11) -0.030(12) 0.026(12) 0.003(11)
C87 0.052(10) 0.028(7) 0.063(13) 0.021(8) 0.014(9) 0.020(7)
B2 0.037(8) 0.030(7) 0.045(8) 0.008(7) 0.013(7) 0.021(7)
B3 0.028(5) 0.029(5) 0.045(6) 0.008(4) 0.009(5) 0.013(4)
B58 0.025(7) 0.036(7) 0.024(7) -0.006(6) 0.001(6) 0.017(6)
C65 0.032(4) 0.066(5) 0.048(4) 0.032(4) 0.012(3) 0.026(4)
C5 0.10(2) 0.10(2) 0.027(10) 0.034(13) 0.019(12) 0.038(18)
C90 0.14(4) 0.08(2) 0.16(4) -0.04(2) 0.09(3) -0.05(2)
C135 0.030(10) 0.055(13) 0.062(13) 0.002(11) 0.007(8) 0.003(9)
B9 0.033(6) 0.029(6) 0.043(6) 0.004(5) 0.005(5) 0.006(5)
C81 0.040(10) 0.047(10) 0.038(7) 0.003(7) 0.013(7) 0.021(7)
C83 0.072(14) 0.035(10) 0.040(9) 0.005(7) 0.021(9) 0.033(9)
C101 0.030(4) 0.047(4) 0.030(4) 0.002(3) 0.003(3) 0.019(3)
B33 0.057(7) 0.050(7) 0.068(7) 0.034(6) 0.006(6) 0.015(6)
B15 0.041(9) 0.043(9) 0.034(8) 0.001(7) 0.007(7) 0.020(7)
C56 0.028(4) 0.062(5) 0.065(5) 0.028(4) 0.008(4) 0.015(4)
B48 0.036(3) 0.047(3) 0.022(2) 0.003(2) 0.003(2) 0.022(2)
C6 0.054(13) 0.049(12) 0.028(9) 0.023(9) 0.002(8) 0.011(10)
B7 0.028(5) 0.028(5) 0.043(6) 0.006(5) 0.003(5) 0.009(5)
C49 0.052(5) 0.080(6) 0.027(4) -0.003(4) 0.009(4) 0.005(5)
B34 0.058(7) 0.051(7) 0.064(7) 0.036(6) 0.008(6) 0.011(6)
B12 0.025(7) 0.025(7) 0.032(7) -0.002(6) 0.009(6) 0.000(6)
C76 0.032(12) 0.103(18) 0.036(10) -0.034(11) -0.013(9) 0.006(11)
C57 0.028(4) 0.062(5) 0.065(5) 0.028(4) 0.008(4) 0.015(4)
C71 0.057(9) 0.065(9) 0.110(12) 0.025(9) 0.009(9) 0.041(8)
C68 0.058(9) 0.058(8) 0.113(12) 0.015(9) 0.011(9) 0.040(7)
C91 0.07(2) 0.060(15) 0.08(2) 0.000(13) 0.019(14) -0.016(12)
C4 0.068(19) 0.13(3) 0.055(16) 0.038(18) 0.023(13) 0.015(17)
C115 0.062(8) 0.065(8) 0.036(7) 0.026(6) 0.014(6) 0.032(7)
B31 0.051(7) 0.046(7) 0.068(8) 0.010(6) 0.008(6) 0.019(6)
C70 0.060(9) 0.061(9) 0.114(12) 0.028(9) 0.009(9) 0.041(8)
B30 0.055(7) 0.046(6) 0.078(7) 0.019(6) 0.009(6) 0.020(5)
B36 0.060(7) 0.051(6) 0.077(7) 0.028(6) 0.008(6) 0.014(6)
C69 0.064(9) 0.060(9) 0.117(12) 0.020(9) 0.011(9) 0.035(8)
B38 0.056(7) 0.046(6) 0.077(7) 0.014(6) 0.011(6) 0.020(5)
B29 0.060(7) 0.049(6) 0.080(7) 0.022(5) 0.009(6) 0.017(5)
B35 0.060(7) 0.052(6) 0.074(7) 0.029(6) 0.008(6) 0.012(6)
B37 0.057(7) 0.052(6) 0.077(7) 0.027(6) 0.009(6) 0.015(6)
C66 0.032(4) 0.066(5) 0.048(4) 0.032(4) 0.012(3) 0.026(4)
Cl1 0.050(4) 0.064(4) 0.104(6) 0.005(4) 0.001(4) 0.020(3)
Cl2 0.058(4) 0.087(5) 0.108(7) 0.028(5) 0.004(4) 0.019(4)

loop_
_atom_type_symbol
_atom_type_description
_atom_type_scat_dispersion_real
_atom_type_scat_dispersion_imag
_atom_type_scat_source
C C 0.0181 0.0091 'International Tables Vol C Tables 4.2.6.8 and 6.1.1.4'
H H 0.0000 0.0000 'International Tables Vol C Tables 4.2.6.8 and 6.1.1.4'
Au Au -4.4197 7.2980 'International Tables Vol C Tables 4.2.6.8 and 6.1.1.4'
B B 0.0090 0.0039 'International Tables Vol C Tables 4.2.6.8 and 6.1.1.4'
Cl Cl 0.3639 0.7018 'International Tables Vol C Tables 4.2.6.8 and 6.1.1.4'
P P 0.2955 0.4335 'International Tables Vol C Tables 4.2.6.8 and 6.1.1.4'
S S 0.3331 0.5567 'International Tables Vol C Tables 4.2.6.8 and 6.1.1.4'

loop_
_geom_angle_atom_site_label_1
_geom_angle_atom_site_label_2
_geom_angle_atom_site_label_3
_geom_angle
_geom_angle_site_symmetry_1
_geom_angle_site_symmetry_3
_geom_angle_publ_flag
Au4 Au5 Au6 58.47(2) . . ?
S3 Au5 Au6 48.40(10) . . ?
S3 Au5 Au4 48.68(10) . . ?
P4 Au5 Au6 128.29(11) . . ?
P4 Au5 Au4 132.33(12) . . ?
P4 Au5 S3 176.33(15) . . ?
Au4 Au6 Au5 60.34(2) . . ?
S3 Au6 Au5 47.24(10) . . ?
S3 Au6 Au4 49.51(10) . . ?
P5 Au6 Au5 131.23(11) . . ?
P5 Au6 Au4 135.17(11) . . ?
P5 Au6 S3 174.96(14) . . ?
Au7 Au8 Au9 60.72(2) . . ?
S4 Au8 Au9 48.46(10) . . ?
S4 Au8 Au7 50.41(11) . . ?
P3 Au8 Au9 125.03(11) . . ?
P3 Au8 Au7 130.87(12) . . ?
P3 Au8 S4 173.11(16) . . ?
Au8 Au9 Au7 58.56(2) . . ?
S4 Au9 Au8 48.93(10) . . ?
S4 Au9 Au7 49.38(11) . . ?
P2 Au9 Au8 132.86(11) . . ?
P2 Au9 Au7 136.38(12) . . ?
P2 Au9 S4 174.13(16) . . ?
Au5 Au4 Au2 163.86(3) . . ?
Au5 Au4 Au2 102.96(3) . 2_666 ?
Au5 Au4 Au7 120.77(3) . . ?
Au5 Au4 Au7 136.76(3) . 2_666 ?
Au6 Au4 Au5 61.19(2) . . ?
Au6 Au4 Au2 114.17(3) . . ?
Au6 Au4 Au2 133.52(3) . 2_666 ?
Au6 Au4 Au7 97.37(3) . 2_666 ?
Au6 Au4 Au7 168.65(3) . . ?
Au2 Au4 Au2 91.08(2) 2_666 . ?
Au2 Au4 Au7 57.82(2) 2_666 . ?
Au7 Au4 Au2 60.50(2) . . ?
Au7 Au4 Au2 63.28(2) 2_666 2_666 ?
Au7 Au4 Au2 57.14(2) 2_666 . ?
Au7 Au4 Au7 87.84(2) 2_666 . ?
S3 Au4 Au5 47.68(9) . . ?
S3 Au4 Au6 49.69(10) . . ?
S3 Au4 Au2 86.36(10) . 2_666 ?
S3 Au4 Au2 142.96(10) . . ?
S3 Au4 Au7 89.36(10) . 2_666 ?
S3 Au4 Au7 140.87(10) . . ?
S2 Au4 Au5 125.71(10) . . ?
S2 Au4 Au6 124.49(11) . . ?
S2 Au4 Au2 42.04(10) . . ?
S2 Au4 Au2 100.68(11) . 2_666 ?
S2 Au4 Au7 44.46(11) . . ?
S2 Au4 Au7 97.51(10) . 2_666 ?
S2 Au4 S3 171.81(14) . . ?
Au4 Au2 Au4 88.92(2) 2_666 . ?
Au4 Au2 Au7 57.46(2) 2_666 . ?
Au7 Au2 Au4 57.98(2) . . ?
Au7 Au2 Au4 57.88(2) 2_666 . ?
Au7 Au2 Au4 61.73(2) 2_666 2_666 ?
Au7 Au2 Au7 86.76(2) 2_666 . ?
Au7 Au2 Au1 100.93(3) 2_666 . ?
Au1 Au2 Au4 121.45(3) . . ?
Au1 Au2 Au4 131.41(3) . 2_666 ?
Au1 Au2 Au7 170.37(3) . . ?
Au3 Au2 Au4 168.24(3) . . ?
Au3 Au2 Au4 96.99(3) . 2_666 ?
Au3 Au2 Au7 133.86(3) . 2_666 ?
Au3 Au2 Au7 117.20(3) . . ?
Au3 Au2 Au1 61.22(2) . . ?
S1 Au2 Au4 86.70(10) . 2_666 ?
S1 Au2 Au4 142.45(10) . . ?
S1 Au2 Au7 141.58(10) . . ?
S1 Au2 Au7 87.66(10) . 2_666 ?
S1 Au2 Au1 45.62(10) . . ?
S1 Au2 Au3 48.51(10) . . ?
S2 Au2 Au4 42.07(11) . . ?
S2 Au2 Au4 99.06(11) . 2_666 ?
S2 Au2 Au7 98.27(11) . 2_666 ?
S2 Au2 Au7 42.88(10) . . ?
S2 Au2 Au1 129.21(11) . . ?
S2 Au2 Au3 126.53(11) . . ?
S2 Au2 S1 173.18(14) . . ?
Au12 Au13 Au14 59.04(2) . . ?
P9 Au13 Au12 136.02(12) . . ?
P9 Au13 Au14 132.48(11) . . ?
P9 Au13 S6 175.00(16) . . ?
S6 Au13 Au12 48.97(11) . . ?
S6 Au13 Au14 48.21(11) . . ?
Au13 Au12 Au11 118.45(3) . . ?
Au13 Au12 Au11 128.20(3) . 2_677 ?
Au13 Au12 Au15 96.61(3) . 2_677 ?
Au13 Au12 Au15 169.38(3) . . ?
Au11 Au12 Au11 94.15(3) 2_677 . ?
Au11 Au12 Au15 65.73(2) 2_677 2_677 ?
Au11 Au12 Au15 60.47(2) 2_677 . ?
Au15 Au12 Au11 58.72(2) 2_677 . ?
Au15 Au12 Au11 63.06(2) . . ?
Au15 Au12 Au15 92.88(3) 2_677 . ?
Au14 Au12 Au13 60.66(2) . . ?
Au14 Au12 Au11 165.24(3) . . ?
Au14 Au12 Au11 97.06(3) . 2_677 ?
Au14 Au12 Au15 135.20(3) . 2_677 ?
Au14 Au12 Au15 114.89(3) . . ?
S6 Au12 Au13 48.28(10) . . ?
S6 Au12 Au11 81.13(10) . 2_677 ?
S6 Au12 Au11 143.13(11) . . ?
S6 Au12 Au15 86.65(11) . 2_677 ?
S6 Au12 Au15 137.51(10) . . ?
S6 Au12 Au14 48.95(10) . . ?
S7 Au12 Au13 127.80(11) . . ?
S7 Au12 Au11 103.70(11) . 2_677 ?
S7 Au12 Au11 42.84(11) . . ?
S7 Au12 Au15 45.11(11) . . ?
S7 Au12 Au15 100.24(12) . 2_677 ?
S7 Au12 Au14 124.40(12) . . ?
S7 Au12 S6 172.75(16) . . ?
Au8 Au7 Au9 60.72(2) . . ?
Au8 Au7 Au4 115.26(3) . . ?
Au8 Au7 Au4 137.14(3) . 2_666 ?
Au8 Au7 Au2 162.82(3) . . ?
Au8 Au7 Au2 99.35(3) . 2_666 ?
Au9 Au7 Au4 97.84(3) . 2_666 ?
Au9 Au7 Au4 167.99(3) . . ?
Au9 Au7 Au2 118.52(3) . . ?
Au9 Au7 Au2 130.18(3) . 2_666 ?
Au4 Au7 Au4 92.16(2) 2_666 . ?
Au4 Au7 Au2 61.52(2) . . ?
Au4 Au7 Au2 59.26(2) 2_666 . ?
Au2 Au7 Au4 60.45(2) 2_666 . ?
Au2 Au7 Au4 64.98(2) 2_666 2_666 ?
Au2 Au7 Au2 93.24(2) 2_666 . ?
S4 Au7 Au8 49.88(10) . . ?
S4 Au7 Au9 48.40(10) . . ?
S4 Au7 Au4 87.67(10) . 2_666 ?
S4 Au7 Au4 139.26(10) . . ?
S4 Au7 Au2 83.07(10) . 2_666 ?
S4 Au7 Au2 144.36(10) . . ?
S2 Au7 Au8 122.12(11) . . ?
S2 Au7 Au9 126.49(11) . . ?
S2 Au7 Au4 100.62(11) . 2_666 ?
S2 Au7 Au4 44.28(11) . . ?
S2 Au7 Au2 42.67(10) . . ?
S2 Au7 Au2 103.07(11) . 2_666 ?
S2 Au7 S4 171.19(15) . . ?
Au15 Au16 Au17 60.95(2) . . ?
S5 Au16 Au15 49.97(11) . . ?
S5 Au16 Au17 47.13(11) . . ?
P11 Au16 Au15 135.25(12) . . ?
P11 Au16 Au17 130.51(12) . . ?
P11 Au16 S5 174.12(16) . . ?
Au3 Au1 Au2 56.87(2) . . ?
S1 Au1 Au2 46.58(10) . . ?
S1 Au1 Au3 46.22(10) . . ?
P6 Au1 Au2 133.64(13) . . ?
P6 Au1 Au3 137.35(14) . . ?
P6 Au1 S1 176.43(17) . . ?
Au12 Au11 Au12 85.85(3) 2_677 . ?
Au12 Au11 Au15 57.80(2) 2_677 . ?
Au12 Au11 Au15 56.76(2) . . ?
Au12 Au11 Au15 61.03(2) 2_677 2_677 ?
Au15 Au11 Au12 58.23(2) 2_677 . ?
Au15 Au11 Au15 88.73(2) 2_677 . ?
Au18 Au11 Au12 117.18(3) . . ?
Au18 Au11 Au12 134.69(3) . 2_677 ?
Au18 Au11 Au15 167.39(3) . . ?
Au18 Au11 Au15 96.87(3) . 2_677 ?
Au18 Au11 Au10 63.46(2) . . ?
Au10 Au11 Au12 169.85(3) . . ?
Au10 Au11 Au12 100.61(3) . 2_677 ?
Au10 Au11 Au15 120.29(3) . . ?
Au10 Au11 Au15 131.81(3) . 2_677 ?
S8 Au11 Au12 142.04(11) . . ?
S8 Au11 Au12 88.61(10) . 2_677 ?
S8 Au11 Au15 86.44(10) . 2_677 ?
S8 Au11 Au15 143.43(11) . . ?
S8 Au11 Au18 48.64(10) . . ?
S8 Au11 Au10 46.81(10) . . ?
S7 Au11 Au12 97.51(11) . 2_677 ?
S7 Au11 Au12 42.82(11) . . ?
S7 Au11 Au15 99.74(11) . 2_677 ?
S7 Au11 Au15 41.21(11) . . ?
S7 Au11 Au18 126.35(11) . . ?
S7 Au11 Au10 127.79(11) . . ?
S7 Au11 S8 172.85(15) . . ?
Au2 Au3 Au1 61.91(2) . . ?
S1 Au3 Au2 49.34(9) . . ?
S1 Au3 Au1 46.00(10) . . ?
P1 Au3 Au2 137.87(12) . . ?
P1 Au3 Au1 133.92(13) . . ?
P1 Au3 S1 172.78(15) . . ?
Au12 Au15 Au12 87.12(3) 2_677 . ?
Au12 Au15 Au11 56.46(2) 2_677 . ?
Au12 Au15 Au11 63.05(2) 2_677 2_677 ?
Au12 Au15 Au11 60.18(2) . . ?
Au16 Au15 Au12 98.50(3) . 2_677 ?
Au16 Au15 Au12 169.01(3) . . ?
Au16 Au15 Au11 132.49(3) . 2_677 ?
Au16 Au15 Au11 115.33(3) . . ?
Au16 Au15 Au17 61.27(2) . . ?
Au11 Au15 Au12 58.50(2) 2_677 . ?
Au11 Au15 Au11 91.27(2) 2_677 . ?
Au17 Au15 Au12 137.53(3) . 2_677 ?
Au17 Au15 Au12 119.97(3) . . ?
Au17 Au15 Au11 101.75(3) . 2_677 ?
Au17 Au15 Au11 164.45(3) . . ?
S7 Au15 Au12 45.00(11) . . ?
S7 Au15 Au12 96.11(12) . 2_677 ?
S7 Au15 Au16 124.54(11) . . ?
S7 Au15 Au11 101.67(11) . 2_677 ?
S7 Au15 Au11 41.12(11) . . ?
S7 Au15 Au17 126.31(12) . . ?
S7 Au15 S5 171.79(15) . . ?
S5 Au15 Au12 140.40(11) . . ?
S5 Au15 Au12 90.69(11) . 2_677 ?
S5 Au15 Au16 49.47(10) . . ?
S5 Au15 Au11 85.49(10) . 2_677 ?
S5 Au15 Au11 143.84(11) . . ?
S5 Au15 Au17 47.25(11) . . ?
Au11 Au18 Au10 59.88(2) . . ?
S8 Au18 Au11 49.83(11) . . ?
S8 Au18 Au10 45.03(11) . . ?
P10 Au18 Au11 136.98(12) . . ?
P10 Au18 Au10 135.39(12) . . ?
P10 Au18 S8 173.19(16) . . ?
Au12 Au14 Au13 60.29(2) . . ?
S6 Au14 Au13 48.16(10) . . ?
S6 Au14 Au12 49.61(11) . . ?
P8 Au14 Au13 124.35(13) . . ?
P8 Au14 Au12 131.41(13) . . ?
P8 Au14 S6 172.20(17) . . ?
Au11 Au10 Au18 56.66(2) . . ?
S8 Au10 Au11 48.03(11) . . ?
S8 Au10 Au18 45.13(11) . . ?
P12 Au10 Au11 133.99(12) . . ?
P12 Au10 Au18 136.97(13) . . ?
P12 Au10 S8 177.24(18) . . ?
Au15 Au17 Au16 57.78(2) . . ?
S5 Au17 Au16 47.78(10) . . ?
S5 Au17 Au15 48.38(11) . . ?
P7 Au17 Au16 126.74(15) . . ?
P7 Au17 Au15 130.38(14) . . ?
P7 Au17 S5 174.52(19) . . ?
Au5 S3 Au6 84.36(12) . . ?
Au5 S3 Au4 83.64(13) . . ?
Au4 S3 Au6 80.80(13) . . ?
Au8 S4 Au7 79.71(13) . . ?
Au9 S4 Au8 82.61(13) . . ?
Au9 S4 Au7 82.22(13) . . ?
Au1 S1 Au2 87.80(13) . . ?
Au1 S1 Au3 87.78(13) . . ?
Au3 S1 Au2 82.14(13) . . ?
Au18 S8 Au11 81.53(15) . . ?
Au10 S8 Au11 85.16(14) . . ?
Au10 S8 Au18 89.85(15) . . ?
C93 P9 Au13 114.5(6) . . ?
C93 P9 C99 109.3(9) . . ?
C93 P9 C105 103.9(8) . . ?
C99 P9 Au13 109.6(6) . . ?
C99 P9 C105 106.7(8) . . ?
C105 P9 Au13 112.5(6) . . ?
C152 P5 Au6 110.5(6) . . ?
C152 P5 C53 104.5(8) . . ?
C152 P5 C155 110.2(8) . . ?
C53 P5 Au6 113.3(6) . . ?
C155 P5 Au6 111.4(6) . . ?
C155 P5 C53 106.7(8) . . ?
Au13 S6 Au12 82.75(13) . . ?
Au13 S6 Au14 83.63(14) . . ?
Au14 S6 Au12 81.44(14) . . ?
Au12 S7 Au11 94.34(17) . . ?
Au12 S7 Au15 89.88(15) . . ?
Au11 S7 Au15 97.67(17) . . ?
Au16 S5 Au15 80.56(13) . . ?
Au17 S5 Au16 85.09(14) . . ?
Au17 S5 Au15 84.37(14) . . ?
C106 P10 Au18 112.0(6) . . ?
C113 P10 Au18 111.4(8) . . ?
C113 P10 C106 103.0(9) . . ?
C107 P10 Au18 111.7(8) . . ?
C107 P10 C106 108.9(10) . . ?
C107 P10 C113 109.6(10) . . ?
Au4 S2 Au7 91.26(15) . . ?
Au2 S2 Au4 95.89(16) . . ?
Au2 S2 Au7 94.45(15) . . ?
C40 P4 Au5 112.7(6) . . ?
C41 P4 Au5 113.0(8) . . ?
C41 P4 C40 107.8(9) . . ?
C41 P4 C47 104.8(13) . . ?
C47 P4 Au5 112.1(10) . . ?
C47 P4 C40 105.8(10) . . ?
C119 P11 Au16 110.4(8) . . ?
C119 P11 C125 109.5(9) . . ?
C119 P11 C131 106.0(9) . . ?
C125 P11 Au16 112.1(5) . . ?
C125 P11 C131 105.4(8) . . ?
C131 P11 Au16 113.2(6) . . ?
C14 P2 Au9 114.8(6) . . ?
C15 P2 Au9 107.8(4) . . ?
C15 P2 C14 107.1(7) . . ?
C21 P2 Au9 113.8(6) . . ?
C21 P2 C14 103.0(8) . . ?
C21 P2 C15 110.1(8) . . ?
C61 P6 Au1 114.3(7) . . ?
C61 P6 C54 109.9(10) . . ?
C54 P6 Au1 110.1(6) . . ?
C55 P6 Au1 112.1(9) . . ?
C55 P6 C61 106.1(11) . . ?
C55 P6 C54 103.7(10) . . ?
C13 P1 Au3 112.3(6) . . ?
C13 P1 C7 106.7(9) . . ?
C7 P1 Au3 112.6(7) . . ?
C1 P1 Au3 112.6(7) . . ?
C1 P1 C13 102.5(9) . . ?
C1 P1 C7 109.5(10) . . ?
C39 P3 Au8 112.2(6) . . ?
C33 P3 Au8 112.8(7) . . ?
C33 P3 C39 106.7(9) . . ?
C33 P3 C27 109.3(9) . . ?
C27 P3 Au8 109.1(6) . . ?
C27 P3 C39 106.5(9) . . ?
C80 P8 Au14 114.7(8) . . ?
C87 P8 Au14 112.0(8) . . ?
C87 P8 C80 105.9(10) . . ?
C87 P8 C81 109.8(11) . . ?
C81 P8 Au14 108.4(7) . . ?
C81 P8 C80 105.8(10) . . ?
C133 P12 Au10 111.8(7) . . ?
C133 P12 C132 101.8(9) . . ?
C132 P12 Au10 111.5(6) . . ?
C139 P12 Au10 115.3(7) . . ?
C139 P12 C133 105.8(9) . . ?
C139 P12 C132 109.7(9) . . ?
C73 P7 Au17 107.5(7) . . ?
C73 P7 C79 105.6(11) . . ?
C73 P7 C67 108.7(13) . . ?
C79 P7 Au17 112.9(8) . . ?
C67 P7 Au17 114.3(11) . . ?
C67 P7 C79 107.4(12) . . ?
C94 C93 P9 121.5(14) . . ?
C98 C93 P9 116.5(14) . . ?
C98 C93 C94 121.9(18) . . ?
B13 C13 P1 116.1(12) . . ?
B16 C13 P1 124.1(12) . . ?
B16 C13 B13 111.3(14) . . ?
B16 C13 B15 61.1(12) . . ?
B18 C13 P1 119.8(11) . . ?
B18 C13 B13 113.3(14) . . ?
B18 C13 B16 60.8(11) . . ?
B18 C13 B15 111.3(14) . . ?
B19 C13 P1 114.7(12) . . ?
B19 C13 B13 61.7(11) . . ?
B19 C13 B16 112.9(15) . . ?
B19 C13 B18 63.8(12) . . ?
B19 C13 B15 111.9(14) . . ?
B15 C13 P1 121.5(14) . . ?
B15 C13 B13 61.1(12) . . ?
C8 C7 P1 115.8(16) . . ?
C12 C7 P1 125.0(16) . . ?
C12 C7 C8 119.2(19) . . ?
C93 C94 H94 121.0 . . ?
C95 C94 C93 118.1(18) . . ?
C95 C94 H94 121.0 . . ?
C120 C119 P11 123.8(17) . . ?
C124 C119 P11 117.4(15) . . ?
C124 C119 C120 118.8(18) . . ?
C126 C125 P11 125.3(14) . . ?
C126 C125 C130 118.4(18) . . ?
C130 C125 P11 116.1(14) . . ?
C30 C29 H29 118.9 . . ?
C30 C29 C28 122(2) . . ?
C28 C29 H29 118.9 . . ?
C47 C48 H48 118.8 . . ?
C49 C48 H48 118.8 . . ?
C49 C48 C47 122(3) . . ?
C99 C100 H100 119.3 . . ?
C101 C100 H100 119.3 . . ?
C101 C100 C99 121.4(19) . . ?
C99 C104 H104 120.4 . . ?
C99 C104 C103 119.2(19) . . ?
C103 C104 H104 120.4 . . ?
C62 C63 H63 119.8 . . ?
C64 C63 H63 119.8 . . ?
C64 C63 C62 120(2) . . ?
C153 C152 P5 123.4(14) . . ?
C153 C152 C154 117.9(17) . . ?
C154 C152 P5 118.6(14) . . ?
C143 C142 H142 119.7 . . ?
C141 C142 H142 119.7 . . ?
C141 C142 C143 120.7(18) . . ?
B8 C39 P3 115.0(12) . . ?
B8 C39 B1 114.4(15) . . ?
B8 C39 B2 112.4(14) . . ?
B8 C39 B7 63.3(12) . . ?
B40 C39 P3 116.2(12) . . ?
B40 C39 B8 62.8(12) . . ?
B40 C39 B1 62.9(12) . . ?
B40 C39 B2 113.7(14) . . ?
B40 C39 B7 115.5(15) . . ?
B1 C39 P3 120.3(12) . . ?
B1 C39 B7 113.9(14) . . ?
B2 C39 P3 122.2(14) . . ?
B2 C39 B1 62.3(12) . . ?
B2 C39 B7 60.9(12) . . ?
B7 C39 P3 116.9(13) . . ?
B46 B45 H45A 122.3 . . ?
B46 B45 B44 59.8(12) . . ?
C132 B45 H45A 126.7 . . ?
C132 B45 B46 57.9(11) . . ?
C132 B45 B47 56.4(11) . . ?
C132 B45 B44 102.2(13) . . ?
C132 B45 B39 101.3(14) . . ?
B47 B45 H45A 123.8 . . ?
B47 B45 B46 105.1(14) . . ?
B47 B45 B44 104.8(14) . . ?
B44 B45 H45A 123.7 . . ?
B39 B45 H45A 124.0 . . ?
B39 B45 B46 106.2(14) . . ?
B39 B45 B47 58.6(13) . . ?
B39 B45 B44 58.8(12) . . ?
C152 C153 H153 119.0 . . ?
C152 C153 C149 122.0(19) . . ?
C149 C153 H153 119.0 . . ?
B24 C53 P5 116.8(12) . . ?
B24 C53 B25 62.1(13) . . ?
B24 C53 B60 113.2(14) . . ?
B24 C53 B23 62.1(12) . . ?
B24 C53 B22 113.3(14) . . ?
B25 C53 P5 114.2(12) . . ?
B25 C53 B60 64.0(12) . . ?
B25 C53 B22 113.8(14) . . ?
B60 C53 P5 119.4(13) . . ?
B60 C53 B22 59.8(12) . . ?
B23 C53 P5 121.9(12) . . ?
B23 C53 B25 113.1(15) . . ?
B23 C53 B60 110.4(14) . . ?
B23 C53 B22 61.9(12) . . ?
B22 C53 P5 122.0(13) . . ?
C120 C121 H121 118.0 . . ?
C120 C121 C122 124(2) . . ?
C122 C121 H121 118.0 . . ?
C113 C118 H118 119.4 . . ?
C117 C118 H118 119.4 . . ?
C117 C118 C113 121(2) . . ?
B17 C14 P2 125.0(13) . . ?
B17 C14 B11 62.9(11) . . ?
B17 C14 B19 112.3(14) . . ?
B17 C14 B12 113.0(13) . . ?
B18 C14 P2 122.6(12) . . ?
B18 C14 B17 61.6(11) . . ?
B18 C14 B11 112.6(13) . . ?
B18 C14 B19 62.4(12) . . ?
B18 C14 B12 112.6(14) . . ?
B11 C14 P2 119.3(12) . . ?
B11 C14 B19 110.3(14) . . ?
B11 C14 B12 61.0(11) . . ?
B19 C14 P2 115.9(11) . . ?
B19 C14 B12 60.7(11) . . ?
B12 C14 P2 112.8(12) . . ?
B32 C80 P8 115.8(14) . . ?
B32 C80 B31 61.5(15) . . ?
B32 C80 B38 112.5(19) . . ?
B32 C80 B37 111.7(19) . . ?
B34 C80 P8 114.1(18) . . ?
B34 C80 B32 62.7(16) . . ?
B34 C80 B31 116(2) . . ?
B34 C80 B38 119(2) . . ?
B34 C80 B37 64.2(18) . . ?
B31 C80 P8 116.8(16) . . ?
B38 C80 P8 119.6(17) . . ?
B38 C80 B31 61.0(16) . . ?
B38 C80 B37 63.8(18) . . ?
B37 C80 P8 123.3(18) . . ?
B37 C80 B31 112.1(19) . . ?
B45 B46 H46A 120.3 . . ?
C132 B46 B45 59.4(12) . . ?
C132 B46 H46A 125.8 . . ?
C132 B46 B42 58.3(12) . . ?
C132 B46 B44 103.7(14) . . ?
B43 B46 B45 108.1(14) . . ?
B43 B46 H46A 123.4 . . ?
B43 B46 C132 102.7(15) . . ?
B43 B46 B42 59.6(13) . . ?
B43 B46 B44 59.4(12) . . ?
B42 B46 B45 109.6(16) . . ?
B42 B46 H46A 121.0 . . ?
B42 B46 B44 107.8(15) . . ?
B44 B46 B45 60.3(12) . . ?
B44 B46 H46A 122.8 . . ?
C13 B13 H13 125.2 . . ?
C13 B13 B19 56.6(11) . . ?
C13 B13 B15 59.0(11) . . ?
C13 B13 B12 104.5(14) . . ?
B14 B13 C13 104.6(15) . . ?
B14 B13 H13 122.3 . . ?
B14 B13 B19 107.4(16) . . ?
B14 B13 B15 59.7(13) . . ?
B14 B13 B12 60.4(12) . . ?
B19 B13 H13 122.8 . . ?
B19 B13 B15 106.0(15) . . ?
B19 B13 B12 60.5(12) . . ?
B15 B13 H13 122.0 . . ?
B12 B13 H13 121.8 . . ?
B12 B13 B15 108.1(16) . . ?
B43 C131 P11 117.0(12) . . ?
B43 C131 B41 110.8(14) . . ?
B43 C131 B59 111.0(14) . . ?
B43 C131 B42 59.6(12) . . ?
B43 C131 B48 63.6(12) . . ?
B41 C131 P11 119.7(13) . . ?
B41 C131 B42 62.7(12) . . ?
B59 C131 P11 125.0(12) . . ?
B59 C131 B41 61.0(12) . . ?
B59 C131 B42 111.7(14) . . ?
B42 C131 P11 114.7(11) . . ?
B48 C131 P11 121.2(12) . . ?
B48 C131 B41 111.8(14) . . ?
B48 C131 B59 60.5(12) . . ?
B48 C131 B42 112.8(14) . . ?
C59 C60 H60 121.4 . . ?
C59 C60 C55 117(2) . . ?
C55 C60 H60 121.4 . . ?
C94 C95 H95 119.3 . . ?
C96 C95 C94 121(2) . . ?
C96 C95 H95 119.3 . . ?
C156 C155 P5 115.5(13) . . ?
C156 C155 C148 120.9(17) . . ?
C148 C155 P5 123.5(14) . . ?
C53 B24 H24 122.9 . . ?
C53 B24 B25 59.8(12) . . ?
C53 B24 B26 107.0(16) . . ?
C53 B24 B23 59.5(12) . . ?
C53 B24 B28 107.5(15) . . ?
B25 B24 H24 120.8 . . ?
B25 B24 B26 60.5(13) . . ?
B25 B24 B28 109.2(16) . . ?
B26 B24 H24 121.8 . . ?
B26 B24 B28 60.0(12) . . ?
B23 B24 H24 120.8 . . ?
B23 B24 B25 109.1(17) . . ?
B23 B24 B26 108.9(15) . . ?
B23 B24 B28 61.1(13) . . ?
B28 B24 H24 121.2 . . ?
C63 C62 H62 120.2 . . ?
C61 C62 C63 120(2) . . ?
C61 C62 H62 120.2 . . ?
C67 C72 H72 120.7 . . ?
C67 C72 C71 119(3) . . ?
C71 C72 H72 120.7 . . ?
C119 C120 H120 120.4 . . ?
C121 C120 C119 119(2) . . ?
C121 C120 H120 120.4 . . ?
C2 C1 P1 119.7(17) . . ?
C2 C1 C6 118(2) . . ?
C6 C1 P1 122.6(17) . . ?
C128 C127 H127 120.9 . . ?
C128 C127 C126 118(2) . . ?
C126 C127 H127 120.9 . . ?
C15 C16 H16 120.0 . . ?
C15 C16 C17 120.0 . . ?
C17 C16 H16 120.0 . . ?
C16 C15 P2 123.1(7) . . ?
C20 C15 P2 116.6(7) . . ?
C20 C15 C16 120.0 . . ?
C15 C20 H20 120.0 . . ?
C15 C20 C19 120.0 . . ?
C19 C20 H20 120.0 . . ?
C20 C19 H19 120.0 . . ?
C18 C19 C20 120.0 . . ?
C18 C19 H19 120.0 . . ?
C19 C18 H18 120.0 . . ?
C19 C18 C17 120.0 . . ?
C17 C18 H18 120.0 . . ?
C16 C17 H17 120.0 . . ?
C18 C17 C16 120.0 . . ?
C18 C17 H17 120.0 . . ?
C142 C143 H143 119.8 . . ?
C142 C143 C144 120(2) . . ?
C144 C143 H143 119.8 . . ?
C39 B8 H8 123.7 . . ?
C39 B8 B40 57.8(12) . . ?
C39 B8 B5 105.4(14) . . ?
C39 B8 B6 106.6(14) . . ?
C39 B8 B7 61.3(12) . . ?
B40 B8 H8 120.5 . . ?
B40 B8 B6 109.5(13) . . ?
B40 B8 B7 109.7(15) . . ?
B5 B8 H8 122.4 . . ?
B5 B8 B40 61.5(12) . . ?
B5 B8 B6 59.5(11) . . ?
B5 B8 B7 108.0(14) . . ?
B6 B8 H8 121.9 . . ?
B7 B8 H8 120.5 . . ?
B7 B8 B6 59.7(11) . . ?
C155 C156 H156 120.7 . . ?
C155 C156 C145 118.6(16) . . ?
C145 C156 H156 120.7 . . ?
C106 B53 H53 124.3 . . ?
C106 B53 B54 57.9(10) . . ?
C106 B53 B55 103.2(14) . . ?
B54 B53 H53 122.7 . . ?
B52 B53 H53 120.4 . . ?
B52 B53 C106 59.6(11) . . ?
B52 B53 B54 107.9(14) . . ?
B52 B53 B55 108.3(15) . . ?
B49 B53 H53 120.4 . . ?
B49 B53 C106 107.6(15) . . ?
B49 B53 B54 108.0(15) . . ?
B49 B53 B52 62.2(13) . . ?
B49 B53 B55 60.1(12) . . ?
B55 B53 H53 123.8 . . ?
B55 B53 B54 58.2(11) . . ?
C134 C133 P12 120.9(15) . . ?
C134 C133 C138 119(2) . . ?
C138 C133 P12 120.2(17) . . ?
C74 C73 P7 125.5(19) . . ?
C78 C73 P7 118.0(16) . . ?
C78 C73 C74 116(2) . . ?
C121 C122 H122 122.2 . . ?
C123 C122 C121 115.6(19) . . ?
C123 C122 H122 122.2 . . ?
C53 B25 B24 58.1(12) . . ?
C53 B25 H25 124.8 . . ?
C53 B25 B26 105.3(15) . . ?
C53 B25 B60 58.5(11) . . ?
C53 B25 C54 101.8(13) . . ?
B24 B25 H25 123.2 . . ?
B24 B25 B26 59.9(13) . . ?
B24 B25 B60 105.7(15) . . ?
B26 B25 H25 122.0 . . ?
B26 B25 B60 106.6(14) . . ?
B60 B25 H25 122.9 . . ?
C54 B25 B24 104.1(15) . . ?
C54 B25 H25 125.4 . . ?
C54 B25 B26 59.0(12) . . ?
C54 B25 B60 57.5(11) . . ?
B51 B50 H50A 121.2 . . ?
B51 B50 B49 107.9(15) . . ?
B51 B50 B57 107.9(14) . . ?
B52 B50 H50A 123.0 . . ?
B52 B50 B51 59.6(11) . . ?
B52 B50 B49 60.0(12) . . ?
B52 B50 B57 107.0(15) . . ?
B49 B50 H50A 122.8 . . ?
B57 B50 H50A 121.9 . . ?
B57 B50 B49 59.3(11) . . ?
C105 B50 H50A 125.5 . . ?
C105 B50 B51 58.8(10) . . ?
C105 B50 B52 103.5(14) . . ?
C105 B50 B49 103.4(14) . . ?
C105 B50 B57 58.2(11) . . ?
C152 C154 H154 119.4 . . ?
C151 C154 C152 121(2) . . ?
C151 C154 H154 119.4 . . ?
C155 C148 H148 120.9 . . ?
C147 C148 C155 118.1(19) . . ?
C147 C148 H148 120.9 . . ?
C63 C64 H64 118.3 . . ?
C63 C64 C65 123(2) . . ?
C65 C64 H64 118.3 . . ?
B45 C132 P12 119.9(12) . . ?
B46 C132 P12 113.7(12) . . ?
B46 C132 B45 62.6(12) . . ?
B47 C132 P12 123.9(14) . . ?
B47 C132 B45 62.7(12) . . ?
B47 C132 B46 114.1(15) . . ?
B47 C132 B42 116.5(15) . . ?
B41 C132 P12 117.9(14) . . ?
B41 C132 B45 115.4(14) . . ?
B41 C132 B46 115.2(15) . . ?
B41 C132 B47 62.6(12) . . ?
B41 C132 B42 65.5(13) . . ?
B42 C132 P12 111.3(12) . . ?
B42 C132 B45 114.5(16) . . ?
B42 C132 B46 61.0(12) . . ?
B4 C40 P4 122.8(12) . . ?
B4 C40 B40 110.6(14) . . ?
B4 C40 B9 60.9(12) . . ?
B40 C40 P4 115.0(11) . . ?
B1 C40 P4 118.8(13) . . ?
B1 C40 B4 112.3(15) . . ?
B1 C40 B40 61.4(11) . . ?
B1 C40 B5 111.1(14) . . ?
B1 C40 B9 63.3(12) . . ?
B5 C40 P4 116.9(12) . . ?
B5 C40 B4 61.3(11) . . ?
B5 C40 B40 60.4(11) . . ?
B5 C40 B9 111.3(14) . . ?
B9 C40 P4 124.0(13) . . ?
B9 C40 B40 112.5(14) . . ?
C42 C41 P4 117.0(16) . . ?
C42 C41 C46 117.4(19) . . ?
C46 C41 P4 125.5(19) . . ?
C133 C134 H134 119.1 . . ?
C135 C134 C133 122(2) . . ?
C135 C134 H134 119.1 . . ?
C34 C33 P3 116.5(17) . . ?
C38 C33 P3 125.5(16) . . ?
C38 C33 C34 118(2) . . ?
C81 C82 H82 119.4 . . ?
C83 C82 H82 119.4 . . ?
C83 C82 C81 121(2) . . ?
B53 C106 P10 122.9(13) . . ?
B51 C106 P10 117.6(11) . . ?
B51 C106 B53 110.6(14) . . ?
B51 C106 B52 61.2(11) . . ?
B54 C106 P10 117.4(13) . . ?
B54 C106 B53 62.5(11) . . ?
B54 C106 B51 114.0(14) . . ?
B54 C106 B52 111.4(14) . . ?
B52 C106 P10 123.0(13) . . ?
B52 C106 B53 59.3(11) . . ?
B58 C106 P10 114.7(12) . . ?
B58 C106 B53 112.9(13) . . ?
B58 C106 B51 63.3(11) . . ?
B58 C106 B54 62.5(11) . . ?
B58 C106 B52 112.6(15) . . ?
C28 C27 P3 115.9(15) . . ?
C32 C27 P3 123.0(15) . . ?
C32 C27 C28 121.1(18) . . ?
C12 C11 H11 121.6 . . ?
C12 C11 C10 117(2) . . ?
C10 C11 H11 121.6 . . ?
B46 B43 H43A 120.0 . . ?
B46 B43 B44 63.0(12) . . ?
B46 B43 B48 109.7(15) . . ?
C131 B43 B46 108.4(17) . . ?
C131 B43 H43A 123.2 . . ?
C131 B43 B42 61.6(13) . . ?
C131 B43 B44 105.9(15) . . ?
C131 B43 B48 58.4(12) . . ?
B42 B43 B46 60.8(13) . . ?
B42 B43 H43A 119.0 . . ?
B42 B43 B44 111.7(16) . . ?
B42 B43 B48 110.2(17) . . ?
B44 B43 H43A 121.1 . . ?
B44 B43 B48 58.7(11) . . ?
B48 B43 H43A 121.9 . . ?
C156 C145 H145 119.9 . . ?
C146 C145 C156 120.2(18) . . ?
C146 C145 H145 119.9 . . ?
C142 C141 H141 119.6 . . ?
C142 C141 C140 120.8(19) . . ?
C140 C141 H141 119.6 . . ?
B24 B26 B25 59.6(13) . . ?
B24 B26 H26 123.1 . . ?
B24 B26 B27 106.5(14) . . ?
B24 B26 B28 60.4(12) . . ?
B25 B26 H26 121.0 . . ?
B25 B26 B27 107.8(16) . . ?
C54 B26 B24 103.9(15) . . ?
C54 B26 B25 59.2(12) . . ?
C54 B26 H26 124.9 . . ?
C54 B26 B27 58.2(12) . . ?
C54 B26 B28 104.5(15) . . ?
B27 B26 H26 122.5 . . ?
B28 B26 B25 108.8(15) . . ?
B28 B26 H26 122.0 . . ?
B28 B26 B27 59.2(12) . . ?
C140 C139 P12 114.6(15) . . ?
C144 C139 P12 127.0(16) . . ?
C144 C139 C140 118.3(18) . . ?
B54 B56 H56A 122.5 . . ?
B54 B56 B57 107.5(15) . . ?
B54 B56 B58 59.5(11) . . ?
B55 B56 H56A 123.1 . . ?
B55 B56 B54 59.8(12) . . ?
B55 B56 B57 59.5(12) . . ?
B55 B56 B58 106.3(15) . . ?
B57 B56 H56A 122.0 . . ?
B57 B56 B58 106.3(14) . . ?
C105 B56 H56A 125.3 . . ?
C105 B56 B54 104.0(14) . . ?
C105 B56 B55 103.7(15) . . ?
C105 B56 B57 58.4(11) . . ?
C105 B56 B58 57.7(11) . . ?
B58 B56 H56A 122.8 . . ?
C21 C26 H26A 119.4 . . ?
C21 C26 C25 121(2) . . ?
C25 C26 H26A 119.4 . . ?
C48 C47 P4 114.6(19) . . ?
C52 C47 P4 126(2) . . ?
C52 C47 C48 119(2) . . ?
C148 C147 H147 118.6 . . ?
C148 C147 C146 123(2) . . ?
C146 C147 H147 118.6 . . ?
C133 C138 H138 121.1 . . ?
C137 C138 C133 118(2) . . ?
C137 C138 H138 121.1 . . ?
B45 B47 H47 120.1 . . ?
C132 B47 B45 60.9(12) . . ?
C132 B47 H47 124.3 . . ?
C132 B47 B41 57.9(12) . . ?
C132 B47 B59 104.5(15) . . ?
C132 B47 B39 106.0(17) . . ?
B41 B47 B45 109.9(16) . . ?
B41 B47 H47 120.6 . . ?
B41 B47 B39 109.0(16) . . ?
B59 B47 B45 108.2(17) . . ?
B59 B47 H47 122.7 . . ?
B59 B47 B41 61.0(12) . . ?
B59 B47 B39 59.2(13) . . ?
B39 B47 B45 60.3(13) . . ?
B39 B47 H47 122.0 . . ?
C29 C30 H30 119.1 . . ?
C29 C30 C31 121.7(19) . . ?
C31 C30 H30 119.1 . . ?
C87 C92 H92 119.7 . . ?
C87 C92 C91 121(3) . . ?
C91 C92 H92 119.7 . . ?
C145 C146 H146 120.4 . . ?
C147 C146 C145 119.1(19) . . ?
C147 C146 H146 120.4 . . ?
C13 B16 H16A 123.0 . . ?
C13 B16 B17 106.6(14) . . ?
C13 B16 B18 59.1(11) . . ?
C13 B16 B10 107.9(15) . . ?
C13 B16 B15 60.3(12) . . ?
B17 B16 H16A 121.6 . . ?
B17 B16 B10 61.0(12) . . ?
B17 B16 B15 109.4(16) . . ?
B18 B16 H16A 121.1 . . ?
B18 B16 B17 60.2(12) . . ?
B18 B16 B10 109.6(15) . . ?
B18 B16 B15 109.3(15) . . ?
B10 B16 H16A 120.8 . . ?
B15 B16 H16A 120.5 . . ?
B15 B16 B10 60.7(13) . . ?
C141 C140 C139 119(2) . . ?
C141 C140 H140 120.3 . . ?
C139 C140 H140 120.3 . . ?
C29 C28 C27 118(2) . . ?
C29 C28 H28 121.1 . . ?
C27 C28 H28 121.1 . . ?
C42 C43 H43 122.2 . . ?
C44 C43 H43 122.2 . . ?
C44 C43 C42 116(2) . . ?
C143 C144 C139 120(2) . . ?
C143 C144 H144 120.0 . . ?
C139 C144 H144 120.0 . . ?
B50 B51 H51A 121.4 . . ?
B50 B51 B58 107.5(14) . . ?
C106 B51 B50 105.8(14) . . ?
C106 B51 H51A 125.3 . . ?
C106 B51 B52 59.5(11) . . ?
C106 B51 B58 56.9(11) . . ?
B52 B51 B50 59.8(11) . . ?
B52 B51 H51A 122.6 . . ?
B52 B51 B58 106.1(15) . . ?
C105 B51 B50 59.4(11) . . ?
C105 B51 C106 100.5(14) . . ?
C105 B51 H51A 125.8 . . ?
C105 B51 B52 104.1(14) . . ?
C105 B51 B58 57.8(11) . . ?
B58 B51 H51A 122.9 . . ?
C93 C98 H98 120.7 . . ?
C93 C98 C97 119(2) . . ?
C97 C98 H98 120.7 . . ?
C41 C42 C43 122(2) . . ?
C41 C42 H42 119.1 . . ?
C43 C42 H42 119.1 . . ?
C50 C51 H51 121.6 . . ?
C50 C51 C52 117(3) . . ?
C52 C51 H51 121.6 . . ?
C27 C32 H32 121.1 . . ?
C27 C32 C31 117.8(19) . . ?
C31 C32 H32 121.1 . . ?
C78 C77 H77 121.5 . . ?
C78 C77 C76 117(2) . . ?
C76 C77 H77 121.5 . . ?
B13 B14 H14 119.0 . . ?
B13 B14 B11 110.8(15) . . ?
B13 B14 B10 111.4(15) . . ?
B13 B14 B15 62.3(13) . . ?
B13 B14 B12 61.4(12) . . ?
B11 B14 H14 121.2 . . ?
B11 B14 B10 59.9(12) . . ?
B10 B14 H14 120.7 . . ?
B15 B14 H14 120.5 . . ?
B15 B14 B11 108.9(16) . . ?
B15 B14 B10 60.4(13) . . ?
B15 B14 B12 110.9(16) . . ?
B12 B14 H14 120.0 . . ?
B12 B14 B11 61.1(12) . . ?
B12 B14 B10 110.1(15) . . ?
C53 B60 B25 57.5(12) . . ?
C53 B60 H60A 125.0 . . ?
C53 B60 B22 61.3(12) . . ?
B25 B60 H60A 121.7 . . ?
C54 B60 C53 101.5(16) . . ?
C54 B60 B25 58.2(11) . . ?
C54 B60 H60A 124.6 . . ?
C54 B60 B22 107.4(16) . . ?
B21 B60 C53 106.3(16) . . ?
B21 B60 B25 108.6(16) . . ?
B21 B60 H60A 121.2 . . ?
B21 B60 C54 60.2(12) . . ?
B21 B60 B22 60.3(12) . . ?
B22 B60 B25 109.6(17) . . ?
B22 B60 H60A 120.0 . . ?
C2 C3 H3 121.5 . . ?
C2 C3 C4 117(3) . . ?
C4 C3 H3 121.5 . . ?
C100 C99 P9 116.7(15) . . ?
C104 C99 P9 123.1(16) . . ?
C104 C99 C100 119.5(18) . . ?
C60 C59 H59 118.7 . . ?
C58 C59 C60 123(3) . . ?
C58 C59 H59 118.7 . . ?
C62 C61 P6 114.3(18) . . ?
C66 C61 P6 128.1(16) . . ?
C66 C61 C62 117.3(19) . . ?
C7 C8 H8A 121.1 . . ?
C9 C8 C7 118(2) . . ?
C9 C8 H8A 121.1 . . ?
C33 C34 H34 119.5 . . ?
C35 C34 C33 121(2) . . ?
C35 C34 H34 119.5 . . ?
C53 B23 B24 58.4(12) . . ?
C53 B23 H23 123.0 . . ?
C53 B23 B22 61.0(12) . . ?
C53 B23 B20 108.2(16) . . ?
C53 B23 B28 106.0(15) . . ?
B24 B23 H23 121.6 . . ?
B24 B23 B22 109.6(16) . . ?
B24 B23 B28 60.2(12) . . ?
B22 B23 H23 119.5 . . ?
B22 B23 B28 109.6(15) . . ?
B20 B23 B24 108.4(15) . . ?
B20 B23 H23 121.2 . . ?
B20 B23 B22 61.9(13) . . ?
B20 B23 B28 59.4(12) . . ?
B28 B23 H23 122.3 . . ?
C24 C23 H23A 120.4 . . ?
C24 C23 C22 119(2) . . ?
C22 C23 H23A 120.4 . . ?
B32 C79 P7 115.1(15) . . ?
B32 C79 B33 62.9(16) . . ?
B32 C79 B31 64.4(16) . . ?
B32 C79 B30 116(2) . . ?
B32 C79 B36 116(2) . . ?
B33 C79 P7 112.4(18) . . ?
B33 C79 B31 118(2) . . ?
B33 C79 B30 117(2) . . ?
B31 C79 P7 117.5(17) . . ?
B31 C79 B30 63.5(17) . . ?
B30 C79 P7 120.5(18) . . ?
B36 C79 P7 117.9(17) . . ?
B36 C79 B33 65.7(19) . . ?
B36 C79 B31 115(2) . . ?
B36 C79 B30 60.4(18) . . ?
C127 C128 H128 118.1 . . ?
C127 C128 C129 124(2) . . ?
C129 C128 H128 118.1 . . ?
C14 B17 B16 105.5(15) . . ?
C14 B17 H17A 123.4 . . ?
C14 B17 B18 58.9(11) . . ?
C14 B17 B11 59.6(11) . . ?
C14 B17 B10 106.8(14) . . ?
B16 B17 H17A 122.6 . . ?
B16 B17 B18 59.8(12) . . ?
B16 B17 B11 107.1(15) . . ?
B16 B17 B10 60.4(12) . . ?
B18 B17 H17A 121.5 . . ?
B18 B17 B11 107.8(14) . . ?
B18 B17 B10 108.9(16) . . ?
B11 B17 H17A 122.0 . . ?
B10 B17 H17A 121.4 . . ?
B10 B17 B11 59.6(11) . . ?
C23 C24 H24A 119.4 . . ?
C25 C24 C23 121(2) . . ?
C25 C24 H24A 119.4 . . ?
C85 C84 H84 119.4 . . ?
C83 C84 H84 119.4 . . ?
C83 C84 C85 121.2(19) . . ?
C38 C37 H37 118.6 . . ?
C36 C37 H37 118.6 . . ?
C36 C37 C38 123(2) . . ?
C84 C85 H85 120.3 . . ?
C86 C85 C84 119(2) . . ?
C86 C85 H85 120.3 . . ?
C26 C21 P2 120.0(16) . . ?
C26 C21 C22 118.9(19) . . ?
C22 C21 P2 121.1(15) . . ?
C119 C124 H124 120.8 . . ?
C119 C124 C123 118.4(19) . . ?
C123 C124 H124 120.8 . . ?
C1 C2 C3 125(3) . . ?
C1 C2 H2 117.3 . . ?
C3 C2 H2 117.3 . . ?
B53 B54 H54 122.0 . . ?
C106 B54 B53 59.5(11) . . ?
C106 B54 B56 105.9(14) . . ?
C106 B54 H54 123.9 . . ?
C106 B54 B55 105.7(14) . . ?
C106 B54 B58 57.3(11) . . ?
B56 B54 B53 107.4(15) . . ?
B56 B54 H54 121.9 . . ?
B56 B54 B58 61.1(11) . . ?
B55 B54 B53 59.9(12) . . ?
B55 B54 B56 59.0(12) . . ?
B55 B54 H54 122.7 . . ?
B55 B54 B58 107.0(15) . . ?
B58 B54 B53 106.3(14) . . ?
B58 B54 H54 122.6 . . ?
C51 C50 H50 118.2 . . ?
C51 C50 C49 124(2) . . ?
C49 C50 H50 118.2 . . ?
B25 C54 P6 110.8(12) . . ?
B26 C54 P6 115.1(11) . . ?
B26 C54 B25 61.8(12) . . ?
B60 C54 P6 117.0(14) . . ?
B60 C54 B25 64.3(12) . . ?
B60 C54 B26 114.3(14) . . ?
B21 C54 P6 125.3(13) . . ?
B21 C54 B25 112.8(13) . . ?
B21 C54 B26 113.8(15) . . ?
B21 C54 B60 59.4(11) . . ?
B27 C54 P6 124.0(12) . . ?
B27 C54 B25 113.6(15) . . ?
B27 C54 B26 62.7(12) . . ?
B27 C54 B60 112.1(14) . . ?
B27 C54 B21 62.7(12) . . ?
B60 B21 C54 60.4(11) . . ?
B60 B21 H21 120.0 . . ?
B60 B21 B22 61.4(12) . . ?
B60 B21 B27 109.5(16) . . ?
B60 B21 B20 109.5(16) . . ?
C54 B21 H21 123.7 . . ?
C54 B21 B22 108.3(14) . . ?
C54 B21 B27 58.6(12) . . ?
C54 B21 B20 104.7(16) . . ?
B22 B21 H21 119.7 . . ?
B22 B21 B27 110.3(17) . . ?
B22 B21 B20 61.7(13) . . ?
B27 B21 H21 121.3 . . ?
B27 B21 B20 59.2(13) . . ?
B20 B21 H21 122.4 . . ?
C43 C44 H44 117.9 . . ?
C45 C44 C43 124(2) . . ?
C45 C44 H44 117.9 . . ?
C60 C55 P6 118.2(18) . . ?
C60 C55 C56 122(2) . . ?
C56 C55 P6 120(2) . . ?
B53 B52 B50 108.7(15) . . ?
B53 B52 C106 61.0(11) . . ?
B53 B52 B51 110.5(14) . . ?
B53 B52 H52A 120.6 . . ?
B53 B52 B49 58.6(12) . . ?
B50 B52 H52A 121.7 . . ?
B50 B52 B49 60.9(12) . . ?
C106 B52 B50 106.3(14) . . ?
C106 B52 B51 59.3(10) . . ?
C106 B52 H52A 123.3 . . ?
C106 B52 B49 105.9(14) . . ?
B51 B52 B50 60.6(11) . . ?
B51 B52 H52A 120.2 . . ?
B51 B52 B49 109.4(14) . . ?
B49 B52 H52A 122.3 . . ?
C26 C25 H25A 119.9 . . ?
C24 C25 C26 120(2) . . ?
C24 C25 H25A 119.9 . . ?
C131 B41 B47 105.7(16) . . ?
C131 B41 H41 124.2 . . ?
C131 B41 B59 59.1(12) . . ?
C131 B41 B42 59.3(12) . . ?
C132 B41 C131 102.8(16) . . ?
C132 B41 B47 59.5(11) . . ?
C132 B41 H41 125.0 . . ?
C132 B41 B59 104.1(15) . . ?
C132 B41 B42 58.4(12) . . ?
B47 B41 H41 121.9 . . ?
B47 B41 B59 58.9(12) . . ?
B47 B41 B42 108.2(16) . . ?
B59 B41 H41 123.0 . . ?
B59 B41 B42 107.4(17) . . ?
B42 B41 H41 121.4 . . ?
C53 B22 B23 57.1(11) . . ?
C53 B22 H22 126.0 . . ?
C53 B22 B20 101.8(15) . . ?
B60 B22 C53 59.0(11) . . ?
B60 B22 B23 105.9(15) . . ?
B60 B22 H22 122.3 . . ?
B60 B22 B20 106.5(15) . . ?
B23 B22 H22 123.6 . . ?
B23 B22 B20 57.5(12) . . ?
B21 B22 C53 103.0(14) . . ?
B21 B22 B60 58.3(12) . . ?
B21 B22 B23 105.7(16) . . ?
B21 B22 H22 123.1 . . ?
B21 B22 B20 60.9(13) . . ?
B20 B22 H22 123.6 . . ?
C131 B59 B41 59.9(12) . . ?
C131 B59 H59A 123.0 . . ?
C131 B59 B48 59.6(12) . . ?
B47 B59 C131 107.3(14) . . ?
B47 B59 B41 60.1(12) . . ?
B47 B59 H59A 120.9 . . ?
B47 B59 B39 61.5(13) . . ?
B47 B59 B48 111.0(16) . . ?
B41 B59 H59A 120.7 . . ?
B39 B59 C131 108.0(16) . . ?
B39 B59 B41 110.1(15) . . ?
B39 B59 H59A 120.3 . . ?
B39 B59 B48 61.6(13) . . ?
B48 B59 B41 110.1(15) . . ?
B48 B59 H59A 119.8 . . ?
C40 B4 H4 122.8 . . ?
C40 B4 B5 59.3(11) . . ?
C40 B4 B6 108.3(14) . . ?
C40 B4 B3 106.3(15) . . ?
C40 B4 B9 60.1(12) . . ?
B5 B4 H4 122.3 . . ?
B6 B4 H4 120.0 . . ?
B6 B4 B5 60.1(11) . . ?
B6 B4 B3 60.6(12) . . ?
B6 B4 B9 111.5(16) . . ?
B3 B4 H4 122.7 . . ?
B3 B4 B5 106.7(14) . . ?
B3 B4 B9 60.8(13) . . ?
B9 B4 H4 119.7 . . ?
B9 B4 B5 109.0(15) . . ?
C39 B40 B8 59.3(12) . . ?
C39 B40 C40 104.3(14) . . ?
C39 B40 H40 123.5 . . ?
C39 B40 B1 61.8(12) . . ?
C39 B40 B5 104.5(14) . . ?
B8 B40 C40 106.2(14) . . ?
B8 B40 H40 121.3 . . ?
B8 B40 B1 110.6(15) . . ?
B8 B40 B5 59.0(11) . . ?
C40 B40 H40 124.3 . . ?
C40 B40 B1 58.1(11) . . ?
B1 B40 H40 120.2 . . ?
B5 B40 C40 59.1(10) . . ?
B5 B40 H40 123.4 . . ?
B5 B40 B1 107.4(14) . . ?
C125 C126 C127 122.0(19) . . ?
C125 C126 H126 119.0 . . ?
C127 C126 H126 119.0 . . ?
C47 C52 C51 124(3) . . ?
C47 C52 H52 118.1 . . ?
C51 C52 H52 118.1 . . ?
C80 B32 H32A 124.4 . . ?
C80 B32 B33 107.1(19) . . ?
C80 B32 B34 58.1(16) . . ?
C80 B32 B31 61.8(16) . . ?
C79 B32 C80 103.8(19) . . ?
C79 B32 H32A 124.2 . . ?
C79 B32 B33 59.2(17) . . ?
C79 B32 B34 108.7(19) . . ?
C79 B32 B31 59.4(16) . . ?
B33 B32 H32A 120.2 . . ?
B33 B32 B34 63.4(17) . . ?
B33 B32 B31 111(2) . . ?
B34 B32 H32A 119.4 . . ?
B34 B32 B31 112(2) . . ?
B31 B32 H32A 118.7 . . ?
C118 C113 P10 118.5(15) . . ?
C114 C113 P10 119.8(16) . . ?
C114 C113 C118 121.7(19) . . ?
C153 C149 H149 121.2 . . ?
C150 C149 C153 117.6(18) . . ?
C150 C149 H149 121.2 . . ?
C122 C123 C124 124(2) . . ?
C122 C123 H123 117.9 . . ?
C124 C123 H123 117.9 . . ?
C125 C130 H130 119.9 . . ?
C129 C130 C125 120.3(18) . . ?
C129 C130 H130 119.9 . . ?
C98 C97 H97 120.8 . . ?
C96 C97 C98 118(2) . . ?
C96 C97 H97 120.8 . . ?
C39 B1 B40 55.3(11) . . ?
C39 B1 H1 126.2 . . ?
C39 B1 B2 58.6(11) . . ?
C39 B1 B9 104.8(15) . . ?
C40 B1 C39 101.2(14) . . ?
C40 B1 B40 60.4(11) . . ?
C40 B1 H1 124.5 . . ?
C40 B1 B2 103.9(15) . . ?
C40 B1 B9 59.3(11) . . ?
B40 B1 H1 122.6 . . ?
B40 B1 B2 104.4(15) . . ?
B40 B1 B9 108.5(15) . . ?
B2 B1 H1 123.8 . . ?
B2 B1 B9 59.2(12) . . ?
B9 B1 H1 121.5 . . ?
C13 B18 B16 60.1(11) . . ?
C13 B18 B17 107.2(14) . . ?
C13 B18 H18A 123.8 . . ?
C13 B18 B19 57.4(11) . . ?
C14 B18 C13 104.3(14) . . ?
C14 B18 B16 106.0(14) . . ?
C14 B18 B17 59.5(11) . . ?
C14 B18 H18A 123.4 . . ?
C14 B18 B19 60.4(12) . . ?
B16 B18 B17 60.0(12) . . ?
B16 B18 H18A 122.2 . . ?
B16 B18 B19 107.1(15) . . ?
B17 B18 H18A 121.1 . . ?
B17 B18 B19 109.0(14) . . ?
B19 B18 H18A 121.8 . . ?
C111 C110 H110 121.0 . . ?
C111 C110 C109 118.0(19) . . ?
C109 C110 H110 121.0 . . ?
C34 C35 H35 120.1 . . ?
C36 C35 C34 120(2) . . ?
C36 C35 H35 120.1 . . ?
C33 C38 C37 119(2) . . ?
C33 C38 H38 120.6 . . ?
C37 C38 H38 120.6 . . ?
C154 C151 H151 120.1 . . ?
C150 C151 C154 120(2) . . ?
C150 C151 H151 120.1 . . ?
C73 C74 H74 120.2 . . ?
C75 C74 C73 120(2) . . ?
C75 C74 H74 120.2 . . ?
C104 C103 H103 118.4 . . ?
C102 C103 C104 123(2) . . ?
C102 C103 H103 118.4 . . ?
C117 C116 H116 119.7 . . ?
C117 C116 C115 121(2) . . ?
C115 C116 H116 119.7 . . ?
C72 C67 P7 114(2) . . ?
C68 C67 P7 121(2) . . ?
C68 C67 C72 124(2) . . ?
C108 C107 P10 124.7(17) . . ?
C112 C107 P10 117.3(17) . . ?
C112 C107 C108 117.9(19) . . ?
C113 C114 H114 121.5 . . ?
C113 C114 C115 117(2) . . ?
C115 C114 H114 121.5 . . ?
C110 C111 H111 118.6 . . ?
C112 C111 C110 123(2) . . ?
C112 C111 H111 118.6 . . ?
C14 B11 B14 104.9(15) . . ?
C14 B11 B17 57.5(10) . . ?
C14 B11 H11A 124.5 . . ?
C14 B11 B10 105.2(14) . . ?
C14 B11 B12 60.5(11) . . ?
B14 B11 B17 107.2(16) . . ?
B14 B11 H11A 122.7 . . ?
B14 B11 B10 61.2(13) . . ?
B14 B11 B12 59.3(12) . . ?
B17 B11 H11A 122.5 . . ?
B10 B11 B17 59.6(12) . . ?
B10 B11 H11A 121.3 . . ?
B10 B11 B12 109.7(16) . . ?
B12 B11 B17 108.2(14) . . ?
B12 B11 H11A 120.5 . . ?
C8 C9 H9 118.5 . . ?
C10 C9 C8 123(3) . . ?
C10 C9 H9 118.5 . . ?
C107 C108 H108 119.0 . . ?
C109 C108 C107 122(2) . . ?
C109 C108 H108 119.0 . . ?
B16 B10 B14 104.7(15) . . ?
B16 B10 B17 58.6(12) . . ?
B16 B10 B11 106.5(14) . . ?
B16 B10 H10 123.3 . . ?
B16 B10 B15 59.5(13) . . ?
B14 B10 H10 123.9 . . ?
B17 B10 B14 106.2(14) . . ?
B17 B10 H10 122.2 . . ?
B17 B10 B15 106.6(15) . . ?
B11 B10 B14 58.9(12) . . ?
B11 B10 B17 60.7(11) . . ?
B11 B10 H10 122.1 . . ?
B11 B10 B15 106.3(15) . . ?
B15 B10 B14 58.2(13) . . ?
B15 B10 H10 122.8 . . ?
C30 C31 C32 119(2) . . ?
C30 C31 H31 120.3 . . ?
C32 C31 H31 120.3 . . ?
C7 C12 C11 121(2) . . ?
C7 C12 H12 119.4 . . ?
C11 C12 H12 119.4 . . ?
C118 C117 H117 120.2 . . ?
C116 C117 C118 120(2) . . ?
C116 C117 H117 120.2 . . ?
B26 B27 H27 121.9 . . ?
C54 B27 B26 59.0(12) . . ?
C54 B27 B21 58.7(12) . . ?
C54 B27 H27 123.7 . . ?
C54 B27 B20 106.3(15) . . ?
C54 B27 B28 105.8(14) . . ?
B21 B27 B26 107.6(15) . . ?
B21 B27 H27 121.4 . . ?
B20 B27 B26 107.7(15) . . ?
B20 B27 B21 61.0(13) . . ?
B20 B27 H27 121.9 . . ?
B28 B27 B26 59.9(12) . . ?
B28 B27 B21 108.1(15) . . ?
B28 B27 H27 122.3 . . ?
B28 B27 B20 59.5(13) . . ?
C13 B19 C14 102.8(14) . . ?
C13 B19 B13 61.7(11) . . ?
C13 B19 B18 58.8(11) . . ?
C13 B19 H19A 123.2 . . ?
C13 B19 B12 107.9(14) . . ?
C14 B19 B13 106.4(14) . . ?
C14 B19 B18 57.1(11) . . ?
C14 B19 H19A 125.0 . . ?
C14 B19 B12 60.3(11) . . ?
B13 B19 B18 109.2(14) . . ?
B13 B19 H19A 120.6 . . ?
B13 B19 B12 59.8(11) . . ?
B18 B19 H19A 122.1 . . ?
B12 B19 B18 107.9(14) . . ?
B12 B19 H19A 121.1 . . ?
B46 B42 C131 105.3(15) . . ?
B46 B42 B41 107.2(14) . . ?
B46 B42 H42A 121.2 . . ?
C131 B42 B41 58.0(11) . . ?
C131 B42 H42A 125.6 . . ?
C132 B42 B46 60.7(12) . . ?
C132 B42 C131 100.0(14) . . ?
C132 B42 B43 104.5(15) . . ?
C132 B42 B41 56.1(12) . . ?
C132 B42 H42A 125.9 . . ?
B43 B42 B46 59.7(13) . . ?
B43 B42 C131 58.7(12) . . ?
B43 B42 B41 106.2(15) . . ?
B43 B42 H42A 122.6 . . ?
B41 B42 H42A 123.1 . . ?
C11 C10 H10A 119.0 . . ?
C9 C10 C11 122(2) . . ?
C9 C10 H10A 119.0 . . ?
C103 C102 H102 120.6 . . ?
C103 C102 C101 118.9(18) . . ?
C101 C102 H102 120.6 . . ?
C89 C88 H88 119.4 . . ?
C87 C88 H88 119.4 . . ?
C87 C88 C89 121(3) . . ?
C107 C112 C111 119(2) . . ?
C107 C112 H112 120.4 . . ?
C111 C112 H112 120.4 . . ?
C85 C86 H86 120.0 . . ?
C85 C86 C81 120(2) . . ?
C81 C86 H86 120.0 . . ?
B53 B49 B50 107.7(15) . . ?
B53 B49 B52 59.2(12) . . ?
B53 B49 H49A 120.9 . . ?
B53 B49 B55 61.5(12) . . ?
B53 B49 B57 109.2(15) . . ?
B50 B49 H49A 122.3 . . ?
B52 B49 B50 59.1(12) . . ?
B52 B49 H49A 123.0 . . ?
B55 B49 B50 107.1(14) . . ?
B55 B49 B52 107.0(15) . . ?
B55 B49 H49A 121.9 . . ?
B55 B49 B57 59.4(12) . . ?
B57 B49 B50 60.0(12) . . ?
B57 B49 B52 106.9(14) . . ?
B57 B49 H49A 121.7 . . ?
C44 C45 H45 121.5 . . ?
C44 C45 C46 117(2) . . ?
C46 C45 H45 121.5 . . ?
C128 C129 C130 117(2) . . ?
C128 C129 H129 121.4 . . ?
C130 C129 H129 121.4 . . ?
C110 C109 H109 120.3 . . ?
C108 C109 C110 119(2) . . ?
C108 C109 H109 120.3 . . ?
B8 B5 C40 107.8(14) . . ?
B8 B5 B4 109.9(15) . . ?
B8 B5 B40 59.6(11) . . ?
B8 B5 H5 120.4 . . ?
B8 B5 B6 63.6(12) . . ?
C40 B5 B4 59.4(11) . . ?
C40 B5 B40 60.5(11) . . ?
C40 B5 H5 122.7 . . ?
C40 B5 B6 107.8(14) . . ?
B4 B5 H5 121.6 . . ?
B40 B5 B4 109.1(15) . . ?
B40 B5 H5 120.5 . . ?
B40 B5 B6 111.2(15) . . ?
B6 B5 B4 59.4(12) . . ?
B6 B5 H5 119.9 . . ?
C59 C58 H58 118.9 . . ?
C59 C58 C57 122(2) . . ?
C57 C58 H58 118.9 . . ?
B23 B20 B21 105.4(15) . . ?
B23 B20 B22 60.7(13) . . ?
B23 B20 B27 108.4(15) . . ?
B23 B20 H20A 121.6 . . ?
B23 B20 B28 62.0(13) . . ?
B21 B20 B22 57.4(12) . . ?
B21 B20 H20A 124.0 . . ?
B22 B20 H20A 121.5 . . ?
B27 B20 B21 59.9(13) . . ?
B27 B20 B22 107.4(16) . . ?
B27 B20 H20A 121.9 . . ?
B28 B20 B21 107.6(15) . . ?
B28 B20 B22 110.7(15) . . ?
B28 B20 B27 59.9(13) . . ?
B28 B20 H20A 120.0 . . ?
C137 C136 H136 119.2 . . ?
C135 C136 H136 119.2 . . ?
C135 C136 C137 122(3) . . ?
C95 C96 C97 121(2) . . ?
C95 C96 H96 119.4 . . ?
C97 C96 H96 119.4 . . ?
C88 C89 H89 119.9 . . ?
C90 C89 C88 120(3) . . ?
C90 C89 H89 119.9 . . ?
B45 B44 H44A 122.2 . . ?
B46 B44 B45 59.9(12) . . ?
B46 B44 H44A 122.9 . . ?
B43 B44 B45 106.4(16) . . ?
B43 B44 B46 57.6(11) . . ?
B43 B44 H44A 122.3 . . ?
B43 B44 B39 108.0(16) . . ?
B39 B44 B45 59.4(12) . . ?
B39 B44 B46 106.8(17) . . ?
B39 B44 H44A 122.1 . . ?
B48 B44 B45 108.3(17) . . ?
B48 B44 B46 107.9(15) . . ?
B48 B44 B43 61.9(12) . . ?
B48 B44 H44A 120.5 . . ?
B48 B44 B39 60.2(12) . . ?
B53 B55 H55 121.6 . . ?
B56 B55 B53 110.8(14) . . ?
B56 B55 B54 61.2(12) . . ?
B56 B55 B49 111.3(15) . . ?
B56 B55 H55 119.1 . . ?
B56 B55 B57 61.8(12) . . ?
B54 B55 B53 62.0(11) . . ?
B54 B55 B49 109.8(14) . . ?
B54 B55 H55 119.9 . . ?
B54 B55 B57 110.4(14) . . ?
B49 B55 B53 58.4(12) . . ?
B49 B55 H55 121.0 . . ?
B57 B55 B53 107.9(15) . . ?
B57 B55 B49 60.9(13) . . ?
B57 B55 H55 120.9 . . ?
C138 C137 C136 120(3) . . ?
C138 C137 H137 119.9 . . ?
C136 C137 H137 119.9 . . ?
B8 B6 H6 124.4 . . ?
B4 B6 B8 105.4(14) . . ?
B4 B6 B5 60.5(11) . . ?
B4 B6 H6 121.7 . . ?
B4 B6 B3 59.9(12) . . ?
B4 B6 B7 107.6(16) . . ?
B5 B6 B8 56.8(10) . . ?
B5 B6 H6 123.3 . . ?
B5 B6 B3 106.4(15) . . ?
B5 B6 B7 105.5(14) . . ?
B3 B6 B8 105.0(15) . . ?
B3 B6 H6 122.8 . . ?
B3 B6 B7 59.2(12) . . ?
B7 B6 B8 59.4(11) . . ?
B7 B6 H6 122.3 . . ?
C23 C22 C21 119.3(19) . . ?
C23 C22 H22A 120.4 . . ?
C21 C22 H22A 120.4 . . ?
C149 C150 H150 119.5 . . ?
C151 C150 C149 121(2) . . ?
C151 C150 H150 119.5 . . ?
C37 C36 C35 119(2) . . ?
C37 C36 H36 120.3 . . ?
C35 C36 H36 120.3 . . ?
B24 B28 B23 58.7(12) . . ?
B24 B28 H28A 122.9 . . ?
B26 B28 B24 59.6(12) . . ?
B26 B28 B23 106.7(16) . . ?
B26 B28 H28A 121.0 . . ?
B23 B28 H28A 123.6 . . ?
B27 B28 B24 107.2(17) . . ?
B27 B28 B26 60.9(13) . . ?
B27 B28 B23 106.2(17) . . ?
B27 B28 H28A 121.8 . . ?
B20 B28 B24 106.5(16) . . ?
B20 B28 B26 109.3(17) . . ?
B20 B28 B23 58.6(12) . . ?
B20 B28 B27 60.6(13) . . ?
B20 B28 H28A 121.6 . . ?
B50 B57 H57A 120.5 . . ?
B56 B57 B50 109.2(14) . . ?
B56 B57 H57A 121.5 . . ?
B49 B57 B50 60.8(12) . . ?
B49 B57 B56 107.8(15) . . ?
B49 B57 H57A 122.0 . . ?
B55 B57 B50 107.9(15) . . ?
B55 B57 B56 58.7(12) . . ?
B55 B57 B49 59.7(13) . . ?
B55 B57 H57A 123.6 . . ?
C105 B57 B50 59.5(11) . . ?
C105 B57 B56 59.1(11) . . ?
C105 B57 B49 105.6(14) . . ?
C105 B57 B55 103.5(14) . . ?
C105 B57 H57A 124.5 . . ?
B50 C105 P9 122.5(13) . . ?
B56 C105 P9 113.8(12) . . ?
B56 C105 B50 114.2(13) . . ?
B56 C105 B51 115.5(15) . . ?
B51 C105 P9 119.6(11) . . ?
B51 C105 B50 61.8(11) . . ?
B57 C105 P9 118.9(13) . . ?
B57 C105 B50 62.2(11) . . ?
B57 C105 B56 62.5(12) . . ?
B57 C105 B51 113.7(14) . . ?
B58 C105 P9 115.2(11) . . ?
B58 C105 B50 113.6(14) . . ?
B58 C105 B56 63.2(11) . . ?
B58 C105 B51 62.9(11) . . ?
B58 C105 B57 114.1(14) . . ?
B45 B39 H39 119.8 . . ?
B47 B39 B45 61.1(13) . . ?
B47 B39 B44 109.1(15) . . ?
B47 B39 H39 121.6 . . ?
B47 B39 B48 107.6(15) . . ?
B59 B39 B45 108.8(15) . . ?
B59 B39 B47 59.2(13) . . ?
B59 B39 B44 107.1(15) . . ?
B59 B39 H39 122.5 . . ?
B59 B39 B48 59.6(13) . . ?
B44 B39 B45 61.9(13) . . ?
B44 B39 H39 121.5 . . ?
B48 B39 B45 109.5(15) . . ?
B48 B39 B44 59.1(12) . . ?
B48 B39 H39 122.0 . . ?
C41 C46 H46 118.1 . . ?
C45 C46 C41 124(2) . . ?
C45 C46 H46 118.1 . . ?
C73 C78 C77 123(2) . . ?
C73 C78 H78 118.7 . . ?
C77 C78 H78 118.7 . . ?
C74 C75 H75 119.7 . . ?
C76 C75 C74 121(2) . . ?
C76 C75 H75 119.7 . . ?
C92 C87 P8 124.8(19) . . ?
C88 C87 P8 118.5(19) . . ?
C88 C87 C92 117(2) . . ?
C39 B2 B1 59.1(11) . . ?
C39 B2 H2A 124.0 . . ?
C39 B2 B9 106.3(16) . . ?
C39 B2 B7 60.3(11) . . ?
B1 B2 H2A 120.5 . . ?
B3 B2 C39 105.9(16) . . ?
B3 B2 B1 109.4(17) . . ?
B3 B2 H2A 121.8 . . ?
B3 B2 B9 61.0(13) . . ?
B3 B2 B7 60.6(12) . . ?
B9 B2 B1 60.7(12) . . ?
B9 B2 H2A 120.9 . . ?
B7 B2 B1 110.7(15) . . ?
B7 B2 H2A 119.4 . . ?
B7 B2 B9 111.0(17) . . ?
B4 B3 B6 59.4(12) . . ?
B4 B3 H3A 122.6 . . ?
B4 B3 B9 59.8(13) . . ?
B4 B3 B7 109.0(15) . . ?
B6 B3 H3A 120.8 . . ?
B6 B3 B9 109.7(15) . . ?
B2 B3 B4 108.0(16) . . ?
B2 B3 B6 110.0(15) . . ?
B2 B3 H3A 120.7 . . ?
B2 B3 B9 61.6(13) . . ?
B2 B3 B7 61.4(12) . . ?
B9 B3 H3A 119.8 . . ?
B7 B3 B6 61.5(12) . . ?
B7 B3 H3A 119.5 . . ?
B7 B3 B9 112.0(15) . . ?
C106 B58 B56 106.8(13) . . ?
C106 B58 B51 59.7(11) . . ?
C106 B58 B54 60.1(11) . . ?
C106 B58 C105 103.8(14) . . ?
C106 B58 H58A 123.4 . . ?
B56 B58 H58A 121.7 . . ?
B51 B58 B56 109.0(14) . . ?
B51 B58 H58A 120.5 . . ?
B54 B58 B56 59.4(11) . . ?
B54 B58 B51 109.2(14) . . ?
B54 B58 H58A 122.0 . . ?
C105 B58 B56 59.1(11) . . ?
C105 B58 B51 59.3(11) . . ?
C105 B58 B54 105.0(13) . . ?
C105 B58 H58A 124.8 . . ?
C64 C65 H65 121.9 . . ?
C64 C65 C66 116(2) . . ?
C66 C65 H65 121.9 . . ?
C6 C5 H5A 120.3 . . ?
C4 C5 H5A 120.3 . . ?
C4 C5 C6 119(3) . . ?
C89 C90 H90 119.2 . . ?
C89 C90 C91 122(3) . . ?
C91 C90 H90 119.2 . . ?
C134 C135 H135 120.2 . . ?
C136 C135 C134 120(3) . . ?
C136 C135 H135 120.2 . . ?
C40 B9 B4 59.0(11) . . ?
C40 B9 B1 57.3(11) . . ?
C40 B9 B2 103.1(15) . . ?
C40 B9 B3 104.4(15) . . ?
C40 B9 H9A 124.8 . . ?
B4 B9 B1 106.0(15) . . ?
B4 B9 B2 104.4(16) . . ?
B4 B9 B3 59.3(13) . . ?
B4 B9 H9A 122.9 . . ?
B1 B9 H9A 122.5 . . ?
B2 B9 B1 60.1(12) . . ?
B2 B9 H9A 124.4 . . ?
B3 B9 B1 106.1(16) . . ?
B3 B9 B2 57.4(12) . . ?
B3 B9 H9A 123.4 . . ?
C82 C81 P8 116.8(17) . . ?
C82 C81 C86 119(2) . . ?
C86 C81 P8 123.9(17) . . ?
C82 C83 C84 119(2) . . ?
C82 C83 H83 120.6 . . ?
C84 C83 H83 120.6 . . ?
C100 C101 C102 117.4(19) . . ?
C100 C101 H101 121.3 . . ?
C102 C101 H101 121.3 . . ?
C79 B33 B32 57.8(15) . . ?
C79 B33 H33 126.6 . . ?
C79 B33 B34 104(2) . . ?
C79 B33 B36 57.1(17) . . ?
C79 B33 B35 100(2) . . ?
B32 B33 H33 123.3 . . ?
B32 B33 B34 59.0(15) . . ?
B32 B33 B36 105(2) . . ?
B32 B33 B35 105(2) . . ?
B34 B33 H33 121.1 . . ?
B36 B33 H33 123.3 . . ?
B36 B33 B34 108(2) . . ?
B35 B33 H33 124.6 . . ?
B35 B33 B34 62.0(18) . . ?
B35 B33 B36 56.8(18) . . ?
C13 B15 B13 60.0(11) . . ?
C13 B15 B16 58.6(11) . . ?
C13 B15 B10 105.9(15) . . ?
C13 B15 H15 124.2 . . ?
B13 B15 H15 121.4 . . ?
B16 B15 B13 108.3(15) . . ?
B16 B15 B10 59.8(13) . . ?
B16 B15 H15 121.8 . . ?
B14 B15 C13 104.2(15) . . ?
B14 B15 B13 58.1(13) . . ?
B14 B15 B16 107.4(17) . . ?
B14 B15 B10 61.4(13) . . ?
B14 B15 H15 123.2 . . ?
B10 B15 B13 108.9(16) . . ?
B10 B15 H15 121.2 . . ?
C55 C56 H56 121.7 . . ?
C57 C56 C55 117(2) . . ?
C57 C56 H56 121.7 . . ?
C131 B48 B43 58.0(12) . . ?
C131 B48 B59 59.8(12) . . ?
C131 B48 B44 106.1(15) . . ?
C131 B48 B39 105.8(16) . . ?
C131 B48 H48A 123.3 . . ?
B43 B48 H48A 123.2 . . ?
B59 B48 B43 106.0(16) . . ?
B59 B48 B44 107.6(16) . . ?
B59 B48 B39 58.7(13) . . ?
B59 B48 H48A 122.4 . . ?
B44 B48 B43 59.4(12) . . ?
B44 B48 B39 60.7(12) . . ?
B44 B48 H48A 121.7 . . ?
B39 B48 B43 106.5(14) . . ?
B39 B48 H48A 122.6 . . ?
C1 C6 C5 119(2) . . ?
C1 C6 H6A 120.5 . . ?
C5 C6 H6A 120.5 . . ?
C39 B7 B8 55.5(11) . . ?
C39 B7 B6 103.1(14) . . ?
C39 B7 B2 58.9(11) . . ?
C39 B7 H7 126.0 . . ?
B8 B7 B6 60.9(11) . . ?
B8 B7 H7 123.2 . . ?
B6 B7 H7 122.7 . . ?
B2 B7 B8 104.5(15) . . ?
B2 B7 B6 105.5(15) . . ?
B2 B7 H7 123.4 . . ?
B3 B7 C39 102.9(15) . . ?
B3 B7 B8 106.2(15) . . ?
B3 B7 B6 59.3(12) . . ?
B3 B7 B2 57.9(12) . . ?
B3 B7 H7 123.6 . . ?
C48 C49 C50 113(3) . . ?
C48 C49 H49 123.3 . . ?
C50 C49 H49 123.3 . . ?
C80 B34 B32 59.2(15) . . ?
C80 B34 B33 103(2) . . ?
C80 B34 H34A 124.6 . . ?
C80 B34 B35 99(2) . . ?
C80 B34 B37 59.7(17) . . ?
B32 B34 B33 57.6(15) . . ?
B32 B34 H34A 123.5 . . ?
B32 B34 B35 101(2) . . ?
B32 B34 B37 106(2) . . ?
B33 B34 H34A 124.2 . . ?
B33 B34 B35 58.4(17) . . ?
B35 B34 H34A 128.0 . . ?
B37 B34 B33 103(2) . . ?
B37 B34 H34A 124.3 . . ?
B37 B34 B35 53.4(17) . . ?
C14 B12 B11 58.6(11) . . ?
C14 B12 B19 59.0(11) . . ?
C14 B12 H12A 124.2 . . ?
B13 B12 C14 105.3(14) . . ?
B13 B12 B11 107.1(15) . . ?
B13 B12 B19 59.6(12) . . ?
B13 B12 H12A 122.7 . . ?
B14 B12 C14 103.7(15) . . ?
B14 B12 B13 58.2(12) . . ?
B14 B12 B11 59.7(12) . . ?
B14 B12 B19 105.0(15) . . ?
B14 B12 H12A 124.2 . . ?
B11 B12 H12A 121.8 . . ?
B19 B12 B11 107.1(15) . . ?
B19 B12 H12A 122.5 . . ?
C77 C76 H76 118.3 . . ?
C75 C76 C77 123(3) . . ?
C75 C76 H76 118.3 . . ?
C58 C57 C56 119(2) . . ?
C58 C57 H57 120.7 . . ?
C56 C57 H57 120.7 . . ?
C72 C71 H71 120.0 . . ?
C70 C71 C72 120(3) . . ?
C70 C71 H71 120.0 . . ?
C67 C68 H68 123.3 . . ?
C67 C68 C69 113(3) . . ?
C69 C68 H68 123.3 . . ?
C92 C91 H91 120.2 . . ?
C90 C91 C92 120(3) . . ?
C90 C91 H91 120.2 . . ?
C3 C4 H4A 119.3 . . ?
C5 C4 C3 121(3) . . ?
C5 C4 H4A 119.3 . . ?
C116 C115 H115 120.0 . . ?
C114 C115 C116 120(2) . . ?
C114 C115 H115 120.0 . . ?
C80 B31 H31A 127.6 . . ?
C80 B31 B30 103(2) . . ?
C80 B31 B38 58.1(16) . . ?
C79 B31 C80 98(2) . . ?
C79 B31 B32 56.2(15) . . ?
C79 B31 H31A 126.6 . . ?
C79 B31 B30 59.1(16) . . ?
C79 B31 B38 105(2) . . ?
B32 B31 C80 56.7(15) . . ?
B32 B31 H31A 123.5 . . ?
B32 B31 B30 106(2) . . ?
B32 B31 B38 106(2) . . ?
B30 B31 H31A 122.4 . . ?
B38 B31 H31A 121.8 . . ?
B38 B31 B30 60.6(17) . . ?
C71 C70 H70 121.0 . . ?
C69 C70 C71 118(3) . . ?
C69 C70 H70 121.0 . . ?
C79 B30 B31 57.5(15) . . ?
C79 B30 H30A 126.1 . . ?
C79 B30 B38 102(2) . . ?
B31 B30 H30A 122.0 . . ?
B31 B30 B38 59.3(16) . . ?
B36 B30 C79 57.9(17) . . ?
B36 B30 B31 108(2) . . ?
B36 B30 H30A 120.4 . . ?
B36 B30 B38 109(3) . . ?
B36 B30 B29 63(2) . . ?
B38 B30 H30A 123.1 . . ?
B29 B30 C79 106(2) . . ?
B29 B30 B31 109(2) . . ?
B29 B30 H30A 119.8 . . ?
B29 B30 B38 60.5(18) . . ?
C79 B36 B33 57.2(16) . . ?
C79 B36 B30 61.7(17) . . ?
C79 B36 H36A 124.9 . . ?
C79 B36 B29 106(2) . . ?
C79 B36 B35 104(2) . . ?
B33 B36 H36A 119.8 . . ?
B30 B36 B33 111(2) . . ?
B30 B36 H36A 120.4 . . ?
B30 B36 B29 58.7(19) . . ?
B30 B36 B35 108(3) . . ?
B29 B36 B33 111(2) . . ?
B29 B36 H36A 121.5 . . ?
B35 B36 B33 61.5(19) . . ?
B35 B36 H36A 122.4 . . ?
B35 B36 B29 61(2) . . ?
C68 C69 H69 117.1 . . ?
C70 C69 C68 126(3) . . ?
C70 C69 H69 117.1 . . ?
C80 B38 B31 60.9(16) . . ?
C80 B38 B30 105(2) . . ?
C80 B38 H38A 123.4 . . ?
C80 B38 B29 105(2) . . ?
C80 B38 B37 58.3(16) . . ?
B31 B38 B30 60.1(17) . . ?
B31 B38 H38A 120.2 . . ?
B31 B38 B37 108(2) . . ?
B30 B38 H38A 124.9 . . ?
B30 B38 B37 103(2) . . ?
B29 B38 B31 107(2) . . ?
B29 B38 B30 57.3(18) . . ?
B29 B38 H38A 123.7 . . ?
B29 B38 B37 58.0(19) . . ?
B37 B38 H38A 124.0 . . ?
B30 B29 B36 58.0(19) . . ?
B30 B29 B38 62.2(18) . . ?
B30 B29 H29A 121.1 . . ?
B30 B29 B35 105(2) . . ?
B30 B29 B37 110(2) . . ?
B36 B29 H29A 125.0 . . ?
B38 B29 B36 107(2) . . ?
B38 B29 H29A 120.3 . . ?
B38 B29 B35 106(2) . . ?
B35 B29 B36 57(2) . . ?
B35 B29 H29A 125.5 . . ?
B37 B29 B36 103(2) . . ?
B37 B29 B38 62.6(19) . . ?
B37 B29 H29A 122.4 . . ?
B37 B29 B35 55.8(19) . . ?
B33 B35 B34 59.6(17) . . ?
B33 B35 H35A 120.2 . . ?
B34 B35 H35A 120.8 . . ?
B36 B35 B33 61.7(19) . . ?
B36 B35 B34 110(2) . . ?
B36 B35 B29 62(2) . . ?
B36 B35 H35A 120.0 . . ?
B29 B35 B33 112(2) . . ?
B29 B35 B34 111(2) . . ?
B29 B35 H35A 119.3 . . ?
B37 B35 B33 111(2) . . ?
B37 B35 B34 61.7(19) . . ?
B37 B35 B36 111(3) . . ?
B37 B35 B29 61(2) . . ?
B37 B35 H35A 119.9 . . ?
C80 B37 B34 56.1(15) . . ?
C80 B37 B38 57.9(16) . . ?
C80 B37 B29 105(2) . . ?
C80 B37 H37A 126.8 . . ?
B34 B37 B38 107(2) . . ?
B34 B37 H37A 118.9 . . ?
B38 B37 H37A 123.0 . . ?
B29 B37 B34 115(2) . . ?
B29 B37 B38 59.4(18) . . ?
B29 B37 H37A 119.3 . . ?
B35 B37 C80 105(2) . . ?
B35 B37 B34 65(2) . . ?
B35 B37 B38 109(3) . . ?
B35 B37 B29 63(2) . . ?
B35 B37 H37A 119.7 . . ?
C61 C66 C65 123(2) . . ?
C61 C66 H66 118.7 . . ?
C65 C66 H66 118.7 . . ?

loop_
_geom_bond_atom_site_label_1
_geom_bond_atom_site_label_2
_geom_bond_distance
_geom_bond_site_symmetry_2
_geom_bond_publ_flag
Au5 Au6 3.1202(10) . ?
Au5 Au4 3.0943(9) . ?
Au5 S3 2.302(4) . ?
Au5 P4 2.260(4) . ?
Au6 Au4 3.0351(10) . ?
Au6 S3 2.345(4) . ?
Au6 P5 2.269(4) . ?
Au8 Au9 3.0607(9) . ?
Au8 Au7 2.9939(10) . ?
Au8 S4 2.327(4) . ?
Au8 P3 2.251(4) . ?
Au9 Au7 3.0609(10) . ?
Au9 S4 2.310(4) . ?
Au9 P2 2.248(4) . ?
Au4 Au2 3.2586(9) 2_666 ?
Au4 Au2 3.4200(9) . ?
Au4 Au7 3.2990(10) . ?
Au4 Au7 3.1965(10) 2_666 ?
Au4 S3 2.338(4) . ?
Au4 S2 2.304(4) . ?
Au2 Au7 3.1701(9) 2_666 ?
Au2 Au7 3.3866(10) . ?
Au2 Au1 3.2182(10) . ?
Au2 Au3 3.0548(9) . ?
Au2 S1 2.339(4) . ?
Au2 S2 2.302(4) . ?
Au13 Au12 3.0740(10) . ?
Au13 Au14 3.0852(10) . ?
Au13 P9 2.252(4) . ?
Au13 S6 2.313(4) . ?
Au12 Au11 3.1755(10) 2_677 ?
Au12 Au11 3.3801(10) . ?
Au12 Au15 3.2238(10) 2_677 ?
Au12 Au15 3.2582(10) . ?
Au12 Au14 3.0349(11) . ?
Au12 S6 2.338(4) . ?
Au12 S7 2.304(4) . ?
Au7 S4 2.345(4) . ?
Au7 S2 2.311(4) . ?
Au16 Au15 3.0244(10) . ?
Au16 Au17 3.1348(11) . ?
Au16 S5 2.330(4) . ?
Au16 P11 2.264(4) . ?
Au1 Au3 3.1972(10) . ?
Au1 S1 2.302(4) . ?
Au1 P6 2.277(5) . ?
Au11 Au15 3.4730(10) . ?
Au11 Au15 3.2408(10) 2_677 ?
Au11 Au18 3.0494(10) . ?
Au11 Au10 3.1572(10) . ?
Au11 S8 2.356(4) . ?
Au11 S7 2.305(5) . ?
Au3 S1 2.310(4) . ?
Au3 P1 2.246(4) . ?
Au15 Au17 3.1250(10) . ?
Au15 S7 2.309(4) . ?
Au15 S5 2.348(4) . ?
Au18 Au10 3.2652(10) . ?
Au18 S8 2.314(4) . ?
Au18 P10 2.259(4) . ?
Au14 S6 2.314(4) . ?
Au14 P8 2.254(5) . ?
Au10 S8 2.310(4) . ?
Au10 P12 2.256(4) . ?
Au17 S5 2.306(4) . ?
Au17 P7 2.269(5) . ?
P9 C93 1.820(18) . ?
P9 C99 1.825(19) . ?
P9 C105 1.887(18) . ?
P5 C152 1.813(17) . ?
P5 C53 1.849(18) . ?
P5 C155 1.827(18) . ?
P10 C106 1.840(19) . ?
P10 C113 1.824(19) . ?
P10 C107 1.80(2) . ?
P4 C40 1.827(19) . ?
P4 C41 1.81(2) . ?
P4 C47 1.81(2) . ?
P11 C119 1.80(2) . ?
P11 C125 1.83(2) . ?
P11 C131 1.863(18) . ?
P2 C14 1.859(18) . ?
P2 C15 1.818(9) . ?
P2 C21 1.809(19) . ?
P6 C61 1.84(2) . ?
P6 C54 1.856(19) . ?
P6 C55 1.79(2) . ?
P1 C13 1.833(19) . ?
P1 C7 1.84(2) . ?
P1 C1 1.814(19) . ?
P3 C39 1.887(18) . ?
P3 C33 1.79(2) . ?
P3 C27 1.814(19) . ?
P8 C80 1.87(2) . ?
P8 C87 1.77(2) . ?
P8 C81 1.80(2) . ?
P12 C133 1.82(2) . ?
P12 C132 1.892(19) . ?
P12 C139 1.783(19) . ?
P7 C73 1.79(2) . ?
P7 C79 1.89(2) . ?
P7 C67 1.82(2) . ?
C93 C94 1.41(2) . ?
C93 C98 1.37(3) . ?
C13 B13 1.77(3) . ?
C13 B16 1.72(3) . ?
C13 B18 1.71(3) . ?
C13 B19 1.68(3) . ?
C13 B15 1.75(3) . ?
C7 C8 1.41(3) . ?
C7 C12 1.40(3) . ?
C94 H94 0.9500 . ?
C94 C95 1.38(3) . ?
C119 C120 1.42(3) . ?
C119 C124 1.40(3) . ?
C125 C126 1.37(3) . ?
C125 C130 1.42(2) . ?
C29 H29 0.9500 . ?
C29 C30 1.37(3) . ?
C29 C28 1.38(3) . ?
C48 H48 0.9500 . ?
C48 C47 1.41(4) . ?
C48 C49 1.40(3) . ?
C100 H100 0.9500 . ?
C100 C99 1.40(3) . ?
C100 C101 1.40(2) . ?
C104 H104 0.9500 . ?
C104 C99 1.38(3) . ?
C104 C103 1.41(2) . ?
C63 H63 0.9500 . ?
C63 C62 1.40(3) . ?
C63 C64 1.33(3) . ?
C152 C153 1.39(3) . ?
C152 C154 1.41(2) . ?
C142 H142 0.9500 . ?
C142 C143 1.39(3) . ?
C142 C141 1.35(3) . ?
C39 B8 1.67(3) . ?
C39 B40 1.64(3) . ?
C39 B1 1.76(3) . ?
C39 B2 1.75(3) . ?
C39 B7 1.77(3) . ?
B45 H45A 1.1200 . ?
B45 B46 1.83(3) . ?
B45 C132 1.77(3) . ?
B45 B47 1.80(3) . ?
B45 B44 1.83(3) . ?
B45 B39 1.79(3) . ?
C153 H153 0.9500 . ?
C153 C149 1.42(3) . ?
C53 B24 1.69(3) . ?
C53 B25 1.72(3) . ?
C53 B60 1.74(3) . ?
C53 B23 1.71(3) . ?
C53 B22 1.78(3) . ?
C121 H121 0.9500 . ?
C121 C120 1.36(3) . ?
C121 C122 1.40(3) . ?
C118 H118 0.9500 . ?
C118 C113 1.39(3) . ?
C118 C117 1.36(3) . ?
C14 B17 1.71(3) . ?
C14 B18 1.70(3) . ?
C14 B11 1.75(3) . ?
C14 B19 1.76(3) . ?
C14 B12 1.78(3) . ?
C80 B32 1.70(3) . ?
C80 B34 1.68(4) . ?
C80 B31 1.79(4) . ?
C80 B38 1.74(4) . ?
C80 B37 1.75(4) . ?
B46 H46A 1.1200 . ?
B46 C132 1.74(3) . ?
B46 B43 1.73(3) . ?
B46 B42 1.75(3) . ?
B46 B44 1.82(3) . ?
B13 H13 1.1200 . ?
B13 B14 1.72(3) . ?
B13 B19 1.77(3) . ?
B13 B15 1.79(3) . ?
B13 B12 1.78(3) . ?
C131 B43 1.71(3) . ?
C131 B41 1.73(3) . ?
C131 B59 1.72(3) . ?
C131 B42 1.76(3) . ?
C131 B48 1.72(3) . ?
C60 H60 0.9500 . ?
C60 C59 1.39(3) . ?
C60 C55 1.39(4) . ?
C95 H95 0.9500 . ?
C95 C96 1.34(4) . ?
C155 C156 1.40(2) . ?
C155 C148 1.43(3) . ?
B24 H24 1.1200 . ?
B24 B25 1.76(3) . ?
B24 B26 1.77(3) . ?
B24 B23 1.75(3) . ?
B24 B28 1.78(3) . ?
C62 H62 0.9500 . ?
C62 C61 1.39(3) . ?
C72 H72 0.9500 . ?
C72 C67 1.42(4) . ?
C72 C71 1.43(3) . ?
C120 H120 0.9500 . ?
C1 C2 1.33(3) . ?
C1 C6 1.40(3) . ?
C127 H127 0.9500 . ?
C127 C128 1.35(3) . ?
C127 C126 1.39(3) . ?
C16 H16 0.9500 . ?
C16 C15 1.3900 . ?
C16 C17 1.3900 . ?
C15 C20 1.3900 . ?
C20 H20 0.9500 . ?
C20 C19 1.3900 . ?
C19 H19 0.9500 . ?
C19 C18 1.3900 . ?
C18 H18 0.9500 . ?
C18 C17 1.3900 . ?
C17 H17 0.9500 . ?
C143 H143 0.9500 . ?
C143 C144 1.40(3) . ?
B8 H8 1.1200 . ?
B8 B40 1.73(3) . ?
B8 B5 1.71(3) . ?
B8 B6 1.84(3) . ?
B8 B7 1.81(3) . ?
C156 H156 0.9500 . ?
C156 C145 1.43(2) . ?
B53 H53 1.1200 . ?
B53 C106 1.76(3) . ?
B53 B54 1.81(3) . ?
B53 B52 1.73(3) . ?
B53 B49 1.72(3) . ?
B53 B55 1.77(3) . ?
C133 C134 1.38(3) . ?
C133 C138 1.44(3) . ?
C73 C74 1.46(3) . ?
C73 C78 1.38(3) . ?
C122 H122 0.9500 . ?
C122 C123 1.36(3) . ?
B25 H25 1.1200 . ?
B25 B26 1.78(3) . ?
B25 B60 1.84(3) . ?
B25 C54 1.73(3) . ?
B50 H50A 1.1200 . ?
B50 B51 1.78(3) . ?
B50 B52 1.77(3) . ?
B50 B49 1.80(3) . ?
B50 B57 1.79(3) . ?
B50 C105 1.74(3) . ?
C154 H154 0.9500 . ?
C154 C151 1.40(3) . ?
C148 H148 0.9500 . ?
C148 C147 1.38(3) . ?
C64 H64 0.9500 . ?
C64 C65 1.35(3) . ?
C132 B47 1.69(3) . ?
C132 B41 1.66(3) . ?
C132 B42 1.70(3) . ?
C40 B4 1.74(3) . ?
C40 B40 1.76(3) . ?
C40 B1 1.72(3) . ?
C40 B5 1.74(3) . ?
C40 B9 1.76(3) . ?
C41 C42 1.37(3) . ?
C41 C46 1.38(3) . ?
C134 H134 0.9500 . ?
C134 C135 1.36(3) . ?
C33 C34 1.42(3) . ?
C33 C38 1.40(3) . ?
C82 H82 0.9500 . ?
C82 C81 1.39(3) . ?
C82 C83 1.38(3) . ?
C106 B51 1.73(3) . ?
C106 B54 1.73(3) . ?
C106 B52 1.73(3) . ?
C106 B58 1.68(3) . ?
C27 C28 1.42(3) . ?
C27 C32 1.42(3) . ?
C11 H11 0.9500 . ?
C11 C12 1.41(3) . ?
C11 C10 1.42(4) . ?
B43 H43A 1.1200 . ?
B43 B42 1.73(3) . ?
B43 B44 1.76(3) . ?
B43 B48 1.81(3) . ?
C145 H145 0.9500 . ?
C145 C146 1.40(3) . ?
C141 H141 0.9500 . ?
C141 C140 1.42(3) . ?
B26 H26 1.1200 . ?
B26 C54 1.73(3) . ?
B26 B27 1.79(3) . ?
B26 B28 1.77(3) . ?
C139 C140 1.43(3) . ?
C139 C144 1.41(3) . ?
B56 H56A 1.1200 . ?
B56 B54 1.77(3) . ?
B56 B55 1.73(3) . ?
B56 B57 1.78(3) . ?
B56 C105 1.73(3) . ?
B56 B58 1.80(3) . ?
C26 H26A 0.9500 . ?
C26 C21 1.36(3) . ?
C26 C25 1.39(3) . ?
C47 C52 1.32(4) . ?
C147 H147 0.9500 . ?
C147 C146 1.38(3) . ?
C138 H138 0.9500 . ?
C138 C137 1.36(4) . ?
B47 H47 1.1200 . ?
B47 B41 1.74(3) . ?
B47 B59 1.72(3) . ?
B47 B39 1.76(3) . ?
C30 H30 0.9500 . ?
C30 C31 1.37(3) . ?
C92 H92 0.9500 . ?
C92 C87 1.42(3) . ?
C92 C91 1.43(4) . ?
C146 H146 0.9500 . ?
B16 H16A 1.1200 . ?
B16 B17 1.74(3) . ?
B16 B18 1.74(3) . ?
B16 B10 1.77(3) . ?
B16 B15 1.77(3) . ?
C140 H140 0.9500 . ?
C28 H28 0.9500 . ?
C43 H43 0.9500 . ?
C43 C42 1.45(3) . ?
C43 C44 1.38(3) . ?
C144 H144 0.9500 . ?
B51 H51A 1.1200 . ?
B51 B52 1.76(3) . ?
B51 C105 1.73(3) . ?
B51 B58 1.79(3) . ?
C98 H98 0.9500 . ?
C98 C97 1.42(3) . ?
C42 H42 0.9500 . ?
C51 H51 0.9500 . ?
C51 C50 1.35(4) . ?
C51 C52 1.38(3) . ?
C32 H32 0.9500 . ?
C32 C31 1.44(3) . ?
C77 H77 0.9500 . ?
C77 C78 1.40(3) . ?
C77 C76 1.41(3) . ?
B14 H14 1.1200 . ?
B14 B11 1.76(3) . ?
B14 B10 1.81(3) . ?
B14 B15 1.75(3) . ?
B14 B12 1.76(3) . ?
B60 H60A 1.1200 . ?
B60 C54 1.72(3) . ?
B60 B21 1.70(3) . ?
B60 B22 1.76(3) . ?
C3 H3 0.9500 . ?
C3 C2 1.35(4) . ?
C3 C4 1.39(4) . ?
C59 H59 0.9500 . ?
C59 C58 1.31(3) . ?
C61 C66 1.38(3) . ?
C8 H8A 0.9500 . ?
C8 C9 1.41(4) . ?
C34 H34 0.9500 . ?
C34 C35 1.39(4) . ?
B23 H23 1.1200 . ?
B23 B22 1.80(3) . ?
B23 B20 1.74(3) . ?
B23 B28 1.80(3) . ?
C23 H23A 0.9500 . ?
C23 C24 1.39(3) . ?
C23 C22 1.40(3) . ?
C79 B32 1.65(3) . ?
C79 B33 1.67(4) . ?
C79 B31 1.71(4) . ?
C79 B30 1.74(4) . ?
C79 B36 1.67(4) . ?
C128 H128 0.9500 . ?
C128 C129 1.39(3) . ?
B17 H17A 1.1200 . ?
B17 B18 1.74(3) . ?
B17 B11 1.80(3) . ?
B17 B10 1.78(3) . ?
C24 H24A 0.9500 . ?
C24 C25 1.34(3) . ?
C84 H84 0.9500 . ?
C84 C85 1.40(3) . ?
C84 C83 1.39(3) . ?
C37 H37 0.9500 . ?
C37 C38 1.41(3) . ?
C37 C36 1.35(3) . ?
C85 H85 0.9500 . ?
C85 C86 1.38(3) . ?
C21 C22 1.41(3) . ?
C124 H124 0.9500 . ?
C124 C123 1.41(3) . ?
C2 H2 0.9500 . ?
B54 H54 1.1200 . ?
B54 B55 1.74(3) . ?
B54 B58 1.77(3) . ?
C50 H50 0.9500 . ?
C50 C49 1.46(4) . ?
C54 B21 1.72(3) . ?
C54 B27 1.71(3) . ?
B21 H21 1.1200 . ?
B21 B22 1.74(3) . ?
B21 B27 1.78(3) . ?
B21 B20 1.80(3) . ?
C44 H44 0.9500 . ?
C44 C45 1.37(3) . ?
C55 C56 1.43(3) . ?
B52 H52A 1.1200 . ?
B52 B49 1.78(3) . ?
C25 H25A 0.9500 . ?
B41 H41 1.1200 . ?
B41 B59 1.75(3) . ?
B41 B42 1.82(3) . ?
B22 H22 1.1200 . ?
B22 B20 1.82(3) . ?
B59 H59A 1.1200 . ?
B59 B39 1.72(3) . ?
B59 B48 1.73(3) . ?
B4 H4 1.1200 . ?
B4 B5 1.77(3) . ?
B4 B6 1.75(3) . ?
B4 B3 1.76(3) . ?
B4 B9 1.77(3) . ?
B40 H40 1.1200 . ?
B40 B1 1.78(3) . ?
B40 B5 1.76(3) . ?
C126 H126 0.9500 . ?
C52 H52 0.9500 . ?
B32 H32A 1.1200 . ?
B32 B33 1.73(4) . ?
B32 B34 1.76(4) . ?
B32 B31 1.79(4) . ?
C113 C114 1.39(3) . ?
C149 H149 0.9500 . ?
C149 C150 1.42(3) . ?
C123 H123 0.9500 . ?
C130 H130 0.9500 . ?
C130 C129 1.41(3) . ?
C97 H97 0.9500 . ?
C97 C96 1.41(4) . ?
B1 H1 1.1200 . ?
B1 B2 1.82(3) . ?
B1 B9 1.83(3) . ?
B18 H18A 1.1200 . ?
B18 B19 1.79(3) . ?
C110 H110 0.9500 . ?
C110 C111 1.39(3) . ?
C110 C109 1.41(3) . ?
C35 H35 0.9500 . ?
C35 C36 1.39(4) . ?
C38 H38 0.9500 . ?
C151 H151 0.9500 . ?
C151 C150 1.37(3) . ?
C74 H74 0.9500 . ?
C74 C75 1.41(4) . ?
C103 H103 0.9500 . ?
C103 C102 1.32(3) . ?
C116 H116 0.9500 . ?
C116 C117 1.36(3) . ?
C116 C115 1.43(3) . ?
C67 C68 1.41(4) . ?
C107 C108 1.43(3) . ?
C107 C112 1.38(3) . ?
C114 H114 0.9500 . ?
C114 C115 1.41(3) . ?
C111 H111 0.9500 . ?
C111 C112 1.39(3) . ?
B11 H11A 1.1200 . ?
B11 B10 1.78(3) . ?
B11 B12 1.79(3) . ?
C9 H9 0.9500 . ?
C9 C10 1.30(4) . ?
C108 H108 0.9500 . ?
C108 C109 1.38(3) . ?
B10 H10 1.1200 . ?
B10 B15 1.79(3) . ?
C31 H31 0.9500 . ?
C12 H12 0.9500 . ?
C117 H117 0.9500 . ?
B27 H27 1.1200 . ?
B27 B20 1.77(3) . ?
B27 B28 1.76(3) . ?
B19 H19A 1.1200 . ?
B19 B12 1.79(3) . ?
B42 H42A 1.1200 . ?
C10 H10A 0.9500 . ?
C102 H102 0.9500 . ?
C102 C101 1.47(3) . ?
C88 H88 0.9500 . ?
C88 C89 1.43(4) . ?
C88 C87 1.38(4) . ?
C112 H112 0.9500 . ?
C86 H86 0.9500 . ?
C86 C81 1.41(3) . ?
B49 H49A 1.1200 . ?
B49 B55 1.75(3) . ?
B49 B57 1.77(3) . ?
C45 H45 0.9500 . ?
C45 C46 1.38(3) . ?
C129 H129 0.9500 . ?
C109 H109 0.9500 . ?
B5 H5 1.1200 . ?
B5 B6 1.77(3) . ?
C58 H58 0.9500 . ?
C58 C57 1.42(4) . ?
B20 H20A 1.1200 . ?
B20 B28 1.75(3) . ?
C136 H136 0.9500 . ?
C136 C137 1.43(4) . ?
C136 C135 1.32(4) . ?
C96 H96 0.9500 . ?
C89 H89 0.9500 . ?
C89 C90 1.33(5) . ?
B44 H44A 1.1200 . ?
B44 B39 1.78(3) . ?
B44 B48 1.75(3) . ?
B55 H55 1.1200 . ?
B55 B57 1.75(3) . ?
C137 H137 0.9500 . ?
B6 H6 1.1200 . ?
B6 B3 1.77(3) . ?
B6 B7 1.81(3) . ?
C22 H22A 0.9500 . ?
C150 H150 0.9500 . ?
C36 H36 0.9500 . ?
B28 H28A 1.1200 . ?
B57 H57A 1.1200 . ?
B57 C105 1.72(2) . ?
C105 B58 1.70(3) . ?
B39 H39 1.1200 . ?
B39 B48 1.77(3) . ?
C46 H46 0.9500 . ?
C78 H78 0.9500 . ?
C75 H75 0.9500 . ?
C75 C76 1.29(4) . ?
B2 H2A 1.1200 . ?
B2 B3 1.72(3) . ?
B2 B9 1.80(3) . ?
B2 B7 1.79(3) . ?
B3 H3A 1.1200 . ?
B3 B9 1.79(3) . ?
B3 B7 1.77(3) . ?
B58 H58A 1.1200 . ?
C65 H65 0.9500 . ?
C65 C66 1.42(3) . ?
C5 H5A 0.9500 . ?
C5 C6 1.43(3) . ?
C5 C4 1.34(5) . ?
C90 H90 0.9500 . ?
C90 C91 1.35(5) . ?
C135 H135 0.9500 . ?
B9 H9A 1.1200 . ?
C83 H83 0.9500 . ?
C101 H101 0.9500 . ?
B33 H33 1.1200 . ?
B33 B34 1.84(5) . ?
B33 B36 1.82(5) . ?
B33 B35 1.81(4) . ?
B15 H15 1.1200 . ?
C56 H56 0.9500 . ?
C56 C57 1.42(3) . ?
B48 H48A 1.1200 . ?
C6 H6A 0.9500 . ?
B7 H7 1.1200 . ?
C49 H49 0.9500 . ?
B34 H34A 1.1200 . ?
B34 B35 1.88(4) . ?
B34 B37 1.83(5) . ?
B12 H12A 1.1200 . ?
C76 H76 0.9500 . ?
C57 H57 0.9500 . ?
C71 H71 0.9500 . ?
C71 C70 1.42(4) . ?
C68 H68 0.9500 . ?
C68 C69 1.44(4) . ?
C91 H91 0.9500 . ?
C4 H4A 0.9500 . ?
C115 H115 0.9500 . ?
B31 H31A 1.1200 . ?
B31 B30 1.81(4) . ?
B31 B38 1.80(4) . ?
C70 H70 0.9500 . ?
C70 C69 1.40(5) . ?
B30 H30A 1.1200 . ?
B30 B36 1.72(5) . ?
B30 B38 1.82(5) . ?
B30 B29 1.73(5) . ?
B36 H36A 1.1200 . ?
B36 B29 1.81(5) . ?
B36 B35 1.73(5) . ?
C69 H69 0.9500 . ?
B38 H38A 1.1200 . ?
B38 B29 1.79(4) . ?
B38 B37 1.85(5) . ?
B29 H29A 1.1200 . ?
B29 B35 1.79(5) . ?
B29 B37 1.76(5) . ?
B35 H35A 1.1200 . ?
B35 B37 1.67(5) . ?
B37 H37A 1.1200 . ?
C66 H66 0.9500 . ?

loop_
_geom_torsion_atom_site_label_1
_geom_torsion_atom_site_label_2
_geom_torsion_atom_site_label_3
_geom_torsion_atom_site_label_4
_geom_torsion
_geom_torsion_site_symmetry_1
_geom_torsion_site_symmetry_2
_geom_torsion_site_symmetry_3
_geom_torsion_site_symmetry_4
_geom_torsion_publ_flag
Au5 P4 C40 B4 109.8(13) . . . . ?
Au5 P4 C40 B40 -29.9(13) . . . . ?
Au5 P4 C40 B1 -99.7(12) . . . . ?
Au5 P4 C40 B5 38.1(13) . . . . ?
Au5 P4 C40 B9 -175.4(12) . . . . ?
Au5 P4 C41 C42 10(2) . . . . ?
Au5 P4 C41 C46 -173(2) . . . . ?
Au5 P4 C47 C48 30(2) . . . . ?
Au5 P4 C47 C52 -145(2) . . . . ?
Au6 P5 C152 C153 166.0(15) . . . . ?
Au6 P5 C152 C154 -11.0(18) . . . . ?
Au6 P5 C53 B24 26.0(15) . . . . ?
Au6 P5 C53 B25 -43.7(15) . . . . ?
Au6 P5 C53 B60 -116.4(12) . . . . ?
Au6 P5 C53 B23 98.2(14) . . . . ?
Au6 P5 C53 B22 172.8(12) . . . . ?
Au6 P5 C155 C156 5.2(13) . . . . ?
Au6 P5 C155 C148 -179.5(13) . . . . ?
Au8 P3 C39 B8 -36.7(15) . . . . ?
Au8 P3 C39 B40 33.9(14) . . . . ?
Au8 P3 C39 B1 106.5(13) . . . . ?
Au8 P3 C39 B2 -179.0(12) . . . . ?
Au8 P3 C39 B7 -108.0(13) . . . . ?
Au8 P3 C33 C34 6(2) . . . . ?
Au8 P3 C33 C38 -176.6(15) . . . . ?
Au8 P3 C27 C28 -44.9(16) . . . . ?
Au8 P3 C27 C32 133.6(15) . . . . ?
Au9 P2 C14 B17 179.8(12) . . . . ?
Au9 P2 C14 B18 103.8(14) . . . . ?
Au9 P2 C14 B11 -104.4(13) . . . . ?
Au9 P2 C14 B19 31.2(14) . . . . ?
Au9 P2 C14 B12 -36.0(13) . . . . ?
Au9 P2 C15 C16 116.7(6) . . . . ?
Au9 P2 C15 C20 -57.1(7) . . . . ?
Au9 P2 C21 C26 12(2) . . . . ?
Au9 P2 C21 C22 -169.7(15) . . . . ?
Au13 P9 C93 C94 172.5(12) . . . . ?
Au13 P9 C93 C98 -8.4(17) . . . . ?
Au13 P9 C99 C100 51.5(16) . . . . ?
Au13 P9 C99 C104 -118.5(15) . . . . ?
Au13 P9 C105 B50 178.9(11) . . . . ?
Au13 P9 C105 B56 34.6(13) . . . . ?
Au13 P9 C105 B51 -107.5(12) . . . . ?
Au13 P9 C105 B57 105.1(13) . . . . ?
Au13 P9 C105 B58 -35.7(13) . . . . ?
Au16 P11 C119 C120 -174.5(18) . . . . ?
Au16 P11 C119 C124 5(2) . . . . ?
Au16 P11 C125 C126 175.5(15) . . . . ?
Au16 P11 C125 C130 -10.0(14) . . . . ?
Au16 P11 C131 B43 -27.3(14) . . . . ?
Au16 P11 C131 B41 111.1(12) . . . . ?
Au16 P11 C131 B59 -175.2(13) . . . . ?
Au16 P11 C131 B42 39.7(15) . . . . ?
Au16 P11 C131 B48 -101.3(14) . . . . ?
Au1 P6 C61 C62 -39(2) . . . . ?
Au1 P6 C61 C66 147(2) . . . . ?
Au1 P6 C54 B25 42.1(14) . . . . ?
Au1 P6 C54 B26 -25.5(13) . . . . ?
Au1 P6 C54 B60 113.0(12) . . . . ?
Au1 P6 C54 B21 -176.8(13) . . . . ?
Au1 P6 C54 B27 -98.4(14) . . . . ?
Au1 P6 C55 C60 -24(2) . . . . ?
Au1 P6 C55 C56 153.5(17) . . . . ?
Au3 P1 C13 B13 36.6(14) . . . . ?
Au3 P1 C13 B16 -178.4(12) . . . . ?
Au3 P1 C13 B18 -105.3(12) . . . . ?
Au3 P1 C13 B19 -32.5(14) . . . . ?
Au3 P1 C13 B15 107.2(13) . . . . ?
Au3 P1 C7 C8 -3.0(19) . . . . ?
Au3 P1 C7 C12 179.1(18) . . . . ?
Au3 P1 C1 C2 -35(2) . . . . ?
Au3 P1 C1 C6 141.3(17) . . . . ?
Au18 P10 C106 B53 -107.6(13) . . . . ?
Au18 P10 C106 B51 108.1(11) . . . . ?
Au18 P10 C106 B54 -34.0(13) . . . . ?
Au18 P10 C106 B52 -179.9(12) . . . . ?
Au18 P10 C106 B58 36.5(13) . . . . ?
Au18 P10 C113 C118 35(2) . . . . ?
Au18 P10 C113 C114 -144.3(19) . . . . ?
Au18 P10 C107 C108 -176.7(18) . . . . ?
Au18 P10 C107 C112 5(2) . . . . ?
Au14 P8 C80 B32 -29.6(19) . . . . ?
Au14 P8 C80 B34 40.3(18) . . . . ?
Au14 P8 C80 B31 -99.1(17) . . . . ?
Au14 P8 C80 B38 -169.4(16) . . . . ?
Au14 P8 C80 B37 114(2) . . . . ?
Au14 P8 C87 C92 178.4(18) . . . . ?
Au14 P8 C87 C88 -6(3) . . . . ?
Au14 P8 C81 C82 42.6(17) . . . . ?
Au14 P8 C81 C86 -132.7(16) . . . . ?
Au10 P12 C133 C134 28.3(16) . . . . ?
Au10 P12 C133 C138 -151.6(14) . . . . ?
Au10 P12 C132 B45 99.9(13) . . . . ?
Au10 P12 C132 B46 28.9(13) . . . . ?
Au10 P12 C132 B47 175.4(14) . . . . ?
Au10 P12 C132 B41 -110.4(13) . . . . ?
Au10 P12 C132 B42 -37.7(15) . . . . ?
Au10 P12 C139 C140 30.7(17) . . . . ?
Au10 P12 C139 C144 -146.6(17) . . . . ?
Au17 P7 C73 C74 138.0(19) . . . . ?
Au17 P7 C73 C78 -35.8(19) . . . . ?
Au17 P7 C79 B32 26(2) . . . . ?
Au17 P7 C79 B33 -43.7(17) . . . . ?
Au17 P7 C79 B31 98.7(18) . . . . ?
Au17 P7 C79 B30 172.6(15) . . . . ?
Au17 P7 C79 B36 -117(2) . . . . ?
Au17 P7 C67 C72 0(3) . . . . ?
Au17 P7 C67 C68 -178(2) . . . . ?
P9 C93 C94 C95 173.6(16) . . . . ?
P9 C93 C98 C97 -177.5(19) . . . . ?
P9 C105 B58 C106 -153.3(11) . . . . ?
P9 C105 B58 B56 105.2(14) . . . . ?
P9 C105 B58 B51 -111.9(13) . . . . ?
P9 C105 B58 B54 144.4(12) . . . . ?
P5 C152 C153 C149 -177.4(16) . . . . ?
P5 C152 C154 C151 177(2) . . . . ?
P5 C53 B24 B25 -104.7(14) . . . . ?
P5 C53 B24 B26 -143.9(13) . . . . ?
P5 C53 B24 B23 113.7(14) . . . . ?
P5 C53 B24 B28 152.9(13) . . . . ?
P5 C53 B25 B24 108.7(15) . . . . ?
P5 C53 B25 B26 147.3(13) . . . . ?
P5 C53 B25 B60 -112.4(15) . . . . ?
P5 C53 B25 C54 -151.9(13) . . . . ?
P5 C53 B60 B25 104.4(15) . . . . ?
P5 C53 B60 C54 144.3(12) . . . . ?
P5 C53 B60 B21 -153.6(13) . . . . ?
P5 C53 B60 B22 -112.0(15) . . . . ?
P5 C53 B23 B24 -105.7(16) . . . . ?
P5 C53 B23 B22 112.0(16) . . . . ?
P5 C53 B23 B20 153.4(13) . . . . ?
P5 C53 B23 B28 -144.1(14) . . . . ?
P5 C53 B22 B60 107.9(16) . . . . ?
P5 C53 B22 B23 -111.9(16) . . . . ?
P5 C53 B22 B21 147.7(14) . . . . ?
P5 C53 B22 B20 -149.8(13) . . . . ?
P5 C155 C156 C145 176.4(12) . . . . ?
P5 C155 C148 C147 -172.2(15) . . . . ?
P10 C106 B51 B50 153.8(12) . . . . ?
P10 C106 B51 B52 114.5(15) . . . . ?
P10 C106 B51 C105 -145.3(12) . . . . ?
P10 C106 B51 B58 -105.4(14) . . . . ?
P10 C106 B54 B53 -114.9(15) . . . . ?
P10 C106 B54 B56 143.9(13) . . . . ?
P10 C106 B54 B55 -154.5(12) . . . . ?
P10 C106 B54 B58 105.2(14) . . . . ?
P10 C106 B52 B53 111.7(16) . . . . ?
P10 C106 B52 B50 -145.6(13) . . . . ?
P10 C106 B52 B51 -105.8(14) . . . . ?
P10 C106 B52 B49 150.7(13) . . . . ?
P10 C106 B58 B56 -147.6(12) . . . . ?
P10 C106 B58 B51 109.8(13) . . . . ?
P10 C106 B58 B54 -109.4(14) . . . . ?
P10 C106 B58 C105 151.1(11) . . . . ?
P10 C113 C114 C115 -179.9(19) . . . . ?
P10 C107 C108 C109 -176.7(19) . . . . ?
P10 C107 C112 C111 171.1(19) . . . . ?
P4 C40 B4 B5 -105.1(15) . . . . ?
P4 C40 B4 B6 -141.4(14) . . . . ?
P4 C40 B4 B3 154.9(12) . . . . ?
P4 C40 B4 B9 113.8(16) . . . . ?
P4 C40 B40 C39 -153.4(12) . . . . ?
P4 C40 B40 B8 144.9(13) . . . . ?
P4 C40 B40 B1 -110.6(14) . . . . ?
P4 C40 B40 B5 108.0(14) . . . . ?
P4 C40 B1 C39 143.3(12) . . . . ?
P4 C40 B1 B40 104.5(14) . . . . ?
P4 C40 B1 B2 -156.6(11) . . . . ?
P4 C40 B1 B9 -116.0(15) . . . . ?
P4 C40 B5 B8 -142.4(12) . . . . ?
P4 C40 B5 B4 114.5(14) . . . . ?
P4 C40 B5 B40 -104.9(13) . . . . ?
P4 C40 B5 B6 150.3(12) . . . . ?
P4 C40 B9 B4 -111.8(15) . . . . ?
P4 C40 B9 B1 108.2(16) . . . . ?
P4 C40 B9 B2 149.1(13) . . . . ?
P4 C40 B9 B3 -151.7(13) . . . . ?
P4 C41 C42 C43 173.3(19) . . . . ?
P4 C41 C46 C45 -174(2) . . . . ?
P4 C47 C52 C51 -179(2) . . . . ?
P11 C119 C120 C121 179.9(18) . . . . ?
P11 C119 C124 C123 -179.6(17) . . . . ?
P11 C125 C126 C127 173.1(17) . . . . ?
P11 C125 C130 C129 -177.5(15) . . . . ?
P11 C131 B43 B46 144.4(13) . . . . ?
P11 C131 B43 B42 104.2(14) . . . . ?
P11 C131 B43 B44 -149.4(13) . . . . ?
P11 C131 B43 B48 -113.4(14) . . . . ?
P11 C131 B41 C132 -144.9(12) . . . . ?
P11 C131 B41 B47 153.5(13) . . . . ?
P11 C131 B41 B59 116.1(15) . . . . ?
P11 C131 B41 B42 -104.3(14) . . . . ?
P11 C131 B59 B47 -146.0(15) . . . . ?
P11 C131 B59 B41 -107.6(17) . . . . ?
P11 C131 B59 B39 149.1(14) . . . . ?
P11 C131 B59 B48 109.3(16) . . . . ?
P11 C131 B42 B46 -146.9(13) . . . . ?
P11 C131 B42 C132 151.0(13) . . . . ?
P11 C131 B42 B43 -108.0(14) . . . . ?
P11 C131 B42 B41 112.1(15) . . . . ?
P11 C131 B48 B43 106.9(15) . . . . ?
P11 C131 B48 B59 -115.4(15) . . . . ?
P11 C131 B48 B44 143.3(14) . . . . ?
P11 C131 B48 B39 -153.3(13) . . . . ?
P2 C14 B17 B16 -150.8(13) . . . . ?
P2 C14 B17 B18 -111.7(16) . . . . ?
P2 C14 B17 B11 108.2(16) . . . . ?
P2 C14 B17 B10 146.1(13) . . . . ?
P2 C14 B18 C13 -142.9(13) . . . . ?
P2 C14 B18 B16 154.7(13) . . . . ?
P2 C14 B18 B17 115.3(16) . . . . ?
P2 C14 B18 B19 -104.5(15) . . . . ?
P2 C14 B11 B14 142.0(14) . . . . ?
P2 C14 B11 B17 -116.8(16) . . . . ?
P2 C14 B11 B10 -154.3(13) . . . . ?
P2 C14 B11 B12 101.3(15) . . . . ?
P2 C14 B19 C13 153.7(12) . . . . ?
P2 C14 B19 B13 -142.4(12) . . . . ?
P2 C14 B19 B18 115.0(14) . . . . ?
P2 C14 B19 B12 -102.8(14) . . . . ?
P2 C14 B12 B13 147.1(12) . . . . ?
P2 C14 B12 B14 -152.6(12) . . . . ?
P2 C14 B12 B11 -112.0(14) . . . . ?
P2 C14 B12 B19 107.9(13) . . . . ?
P2 C15 C20 C19 173.9(8) . . . . ?
P2 C21 C22 C23 -176.7(17) . . . . ?
P6 C61 C66 C65 179.6(19) . . . . ?
P6 C54 B21 B60 -103.2(17) . . . . ?
P6 C54 B21 B22 -143.0(15) . . . . ?
P6 C54 B21 B27 113.9(16) . . . . ?
P6 C54 B21 B20 152.5(13) . . . . ?
P6 C54 B27 B26 103.2(15) . . . . ?
P6 C54 B27 B21 -115.9(16) . . . . ?
P6 C54 B27 B20 -155.6(13) . . . . ?
P6 C54 B27 B28 142.2(14) . . . . ?
P6 C55 C56 C57 176.6(18) . . . . ?
P1 C13 B13 B14 153.2(13) . . . . ?
P1 C13 B13 B19 -105.3(14) . . . . ?
P1 C13 B13 B15 113.2(16) . . . . ?
P1 C13 B13 B12 -144.2(13) . . . . ?
P1 C13 B16 B17 146.5(13) . . . . ?
P1 C13 B16 B18 108.0(15) . . . . ?
P1 C13 B16 B10 -149.4(13) . . . . ?
P1 C13 B16 B15 -110.3(17) . . . . ?
P1 C13 B18 C14 144.6(12) . . . . ?
P1 C13 B18 B16 -114.9(15) . . . . ?
P1 C13 B18 B17 -153.4(12) . . . . ?
P1 C13 B18 B19 104.8(14) . . . . ?
P1 C13 B19 C14 -150.5(11) . . . . ?
P1 C13 B19 B13 107.6(14) . . . . ?
P1 C13 B19 B18 -112.5(13) . . . . ?
P1 C13 B19 B12 146.9(12) . . . . ?
P1 C13 B15 B13 -104.5(15) . . . . ?
P1 C13 B15 B16 114.4(15) . . . . ?
P1 C13 B15 B14 -143.6(14) . . . . ?
P1 C13 B15 B10 152.6(12) . . . . ?
P1 C7 C8 C9 -177(2) . . . . ?
P1 C7 C12 C11 176.4(19) . . . . ?
P1 C1 C2 C3 179(2) . . . . ?
P1 C1 C6 C5 179(2) . . . . ?
P3 C39 B8 B40 107.9(14) . . . . ?
P3 C39 B8 B5 148.7(12) . . . . ?
P3 C39 B8 B6 -149.1(12) . . . . ?
P3 C39 B8 B7 -108.9(15) . . . . ?
P3 C39 B40 B8 -106.1(14) . . . . ?
P3 C39 B40 C40 153.3(12) . . . . ?
P3 C39 B40 B1 112.3(14) . . . . ?
P3 C39 B40 B5 -145.5(12) . . . . ?
P3 C39 B1 C40 -147.5(13) . . . . ?
P3 C39 B1 B40 -106.0(15) . . . . ?
P3 C39 B1 B2 113.0(17) . . . . ?
P3 C39 B1 B9 151.5(13) . . . . ?
P3 C39 B2 B1 -110.1(15) . . . . ?
P3 C39 B2 B3 146.5(14) . . . . ?
P3 C39 B2 B9 -149.7(14) . . . . ?
P3 C39 B2 B7 105.2(16) . . . . ?
P3 C39 B7 B8 106.0(14) . . . . ?
P3 C39 B7 B6 146.0(13) . . . . ?
P3 C39 B7 B2 -113.6(16) . . . . ?
P3 C39 B7 B3 -153.0(13) . . . . ?
P3 C33 C34 C35 -176(2) . . . . ?
P3 C33 C38 C37 -179.6(16) . . . . ?
P3 C27 C28 C29 175.4(16) . . . . ?
P3 C27 C32 C31 -176.5(15) . . . . ?
P8 C80 B32 C79 -151.3(16) . . . . ?
P8 C80 B32 B33 147.1(19) . . . . ?
P8 C80 B32 B34 105(2) . . . . ?
P8 C80 B32 B31 -107.9(19) . . . . ?
P8 C80 B34 B32 -107.8(17) . . . . ?
P8 C80 B34 B33 -146.2(16) . . . . ?
P8 C80 B34 B35 154.3(16) . . . . ?
P8 C80 B34 B37 117(2) . . . . ?
P8 C80 B31 C79 146.8(15) . . . . ?
P8 C80 B31 B32 106.2(18) . . . . ?
P8 C80 B31 B30 -153.2(18) . . . . ?
P8 C80 B31 B38 -111(2) . . . . ?
P8 C80 B38 B31 106(2) . . . . ?
P8 C80 B38 B30 149.0(18) . . . . ?
P8 C80 B38 B29 -151.7(18) . . . . ?
P8 C80 B38 B37 -115(2) . . . . ?
P8 C80 B37 B34 -103(2) . . . . ?
P8 C80 B37 B38 110(2) . . . . ?
P8 C80 B37 B29 147(2) . . . . ?
P8 C80 B37 B35 -148(2) . . . . ?
P12 C133 C134 C135 176.4(17) . . . . ?
P12 C133 C138 C137 -177(2) . . . . ?
P12 C132 B47 B45 -109.2(17) . . . . ?
P12 C132 B47 B41 106.6(18) . . . . ?
P12 C132 B47 B59 147.8(15) . . . . ?
P12 C132 B47 B39 -150.6(14) . . . . ?
P12 C132 B41 C131 143.3(12) . . . . ?
P12 C132 B41 B47 -115.9(16) . . . . ?
P12 C132 B41 B59 -155.8(13) . . . . ?
P12 C132 B41 B42 102.2(14) . . . . ?
P12 C132 B42 B46 106.1(15) . . . . ?
P12 C132 B42 C131 -151.9(13) . . . . ?
P12 C132 B42 B43 148.0(13) . . . . ?
P12 C132 B42 B41 -112.0(16) . . . . ?
P12 C139 C140 C141 178.2(17) . . . . ?
P12 C139 C144 C143 -178.5(19) . . . . ?
P7 C73 C74 C75 -177(2) . . . . ?
P7 C73 C78 C77 -179.2(18) . . . . ?
P7 C79 B32 C80 154.6(16) . . . . ?
P7 C79 B32 B33 -103(2) . . . . ?
P7 C79 B32 B34 -144.8(19) . . . . ?
P7 C79 B32 B31 110(2) . . . . ?
P7 C79 B33 B32 107.8(18) . . . . ?
P7 C79 B33 B34 146.0(16) . . . . ?
P7 C79 B33 B36 -111.7(19) . . . . ?
P7 C79 B33 B35 -150.6(17) . . . . ?
P7 C79 B31 C80 -147.2(16) . . . . ?
P7 C79 B31 B32 -106.4(19) . . . . ?
P7 C79 B31 B30 112(2) . . . . ?
P7 C79 B31 B38 153.8(18) . . . . ?
P7 C79 B30 B31 -108(2) . . . . ?
P7 C79 B30 B36 107(2) . . . . ?
P7 C79 B30 B38 -148.1(18) . . . . ?
P7 C79 B30 B29 149.3(18) . . . . ?
P7 C79 B36 B33 104(2) . . . . ?
P7 C79 B36 B30 -111(2) . . . . ?
P7 C79 B36 B29 -151(2) . . . . ?
P7 C79 B36 B35 145(2) . . . . ?
P7 C67 C68 C69 -179(3) . . . . ?
C93 P9 C99 C100 177.7(14) . . . . ?
C93 P9 C99 C104 7.7(19) . . . . ?
C93 P9 C105 B50 54.5(14) . . . . ?
C93 P9 C105 B56 -89.7(13) . . . . ?
C93 P9 C105 B51 128.1(13) . . . . ?
C93 P9 C105 B57 -19.2(15) . . . . ?
C93 P9 C105 B58 -160.1(12) . . . . ?
C93 C94 C95 C96 7(4) . . . . ?
C93 C98 C97 C96 1(4) . . . . ?
C13 P1 C7 C8 -126.7(17) . . . . ?
C13 P1 C7 C12 55(2) . . . . ?
C13 P1 C1 C2 86(2) . . . . ?
C13 P1 C1 C6 -98(2) . . . . ?
C13 B13 B14 B11 61.3(18) . . . . ?
C13 B13 B14 B10 -3(2) . . . . ?
C13 B13 B14 B15 -39.6(14) . . . . ?
C13 B13 B14 B12 98.6(15) . . . . ?
C13 B13 B19 C14 -95.9(15) . . . . ?
C13 B13 B19 B18 -35.7(13) . . . . ?
C13 B13 B19 B12 -135.8(15) . . . . ?
C13 B13 B15 B16 34.4(14) . . . . ?
C13 B13 B15 B14 133.9(16) . . . . ?
C13 B13 B15 B10 97.9(16) . . . . ?
C13 B13 B12 C14 -1.9(17) . . . . ?
C13 B13 B12 B14 -98.8(15) . . . . ?
C13 B13 B12 B11 -63.1(17) . . . . ?
C13 B13 B12 B19 37.0(13) . . . . ?
C13 B16 B17 C14 0.7(18) . . . . ?
C13 B16 B17 B18 -38.0(13) . . . . ?
C13 B16 B17 B11 63.0(16) . . . . ?
C13 B16 B17 B10 101.6(15) . . . . ?
C13 B16 B18 C14 97.5(15) . . . . ?
C13 B16 B18 B17 136.6(15) . . . . ?
C13 B16 B18 B19 34.2(13) . . . . ?
C13 B16 B10 B14 0.8(19) . . . . ?
C13 B16 B10 B17 -99.5(15) . . . . ?
C13 B16 B10 B11 -60.6(19) . . . . ?
C13 B16 B10 B15 38.9(14) . . . . ?
C13 B16 B15 B13 -34.9(14) . . . . ?
C13 B16 B15 B14 -96.2(17) . . . . ?
C13 B16 B15 B10 -136.5(15) . . . . ?
C13 B18 B19 C14 134.4(14) . . . . ?
C13 B18 B19 B13 36.9(14) . . . . ?
C13 B18 B19 B12 100.4(15) . . . . ?
C13 B19 B12 C14 94.8(15) . . . . ?
C13 B19 B12 B13 -40.2(14) . . . . ?
C13 B19 B12 B14 -2.4(19) . . . . ?
C13 B19 B12 B11 59.9(18) . . . . ?
C7 P1 C13 B13 160.5(13) . . . . ?
C7 P1 C13 B16 -54.5(16) . . . . ?
C7 P1 C13 B18 18.6(15) . . . . ?
C7 P1 C13 B19 91.3(14) . . . . ?
C7 P1 C13 B15 -128.9(14) . . . . ?
C7 P1 C1 C2 -160.9(19) . . . . ?
C7 P1 C1 C6 15(2) . . . . ?
C7 C8 C9 C10 -1(4) . . . . ?
C94 C93 C98 C97 2(3) . . . . ?
C94 C95 C96 C97 -5(5) . . . . ?
C119 P11 C125 C126 52.7(19) . . . . ?
C119 P11 C125 C130 -132.8(14) . . . . ?
C119 P11 C131 B43 93.8(15) . . . . ?
C119 P11 C131 B41 -127.8(14) . . . . ?
C119 P11 C131 B59 -54.1(18) . . . . ?
C119 P11 C131 B42 160.8(14) . . . . ?
C119 P11 C131 B48 19.8(17) . . . . ?
C119 C124 C123 C122 1(4) . . . . ?
C125 P11 C119 C120 -51(2) . . . . ?
C125 P11 C119 C124 128.5(18) . . . . ?
C125 P11 C131 B43 -150.2(13) . . . . ?
C125 P11 C131 B41 -11.7(15) . . . . ?
C125 P11 C131 B59 61.9(17) . . . . ?
C125 P11 C131 B42 -83.1(15) . . . . ?
C125 P11 C131 B48 135.8(14) . . . . ?
C125 C130 C129 C128 4(3) . . . . ?
C29 C30 C31 C32 0(3) . . . . ?
C48 C47 C52 C51 6(4) . . . . ?
C104 C103 C102 C101 -8(3) . . . . ?
C63 C62 C61 P6 -176.2(18) . . . . ?
C63 C62 C61 C66 -2(3) . . . . ?
C63 C64 C65 C66 7(4) . . . . ?
C152 P5 C53 B24 -94.4(14) . . . . ?
C152 P5 C53 B25 -164.0(14) . . . . ?
C152 P5 C53 B60 123.3(13) . . . . ?
C152 P5 C53 B23 -22.1(17) . . . . ?
C152 P5 C53 B22 52.5(16) . . . . ?
C152 P5 C155 C156 128.2(12) . . . . ?
C152 P5 C155 C148 -56.5(16) . . . . ?
C152 C153 C149 C150 -3(3) . . . . ?
C152 C154 C151 C150 5(4) . . . . ?
C142 C143 C144 C139 -3(4) . . . . ?
C142 C141 C140 C139 3(3) . . . . ?
C39 P3 C33 C34 -118.0(18) . . . . ?
C39 P3 C33 C38 59.8(19) . . . . ?
C39 P3 C27 C28 76.5(16) . . . . ?
C39 P3 C27 C32 -105.1(17) . . . . ?
C39 B8 B40 C40 97.3(14) . . . . ?
C39 B8 B40 B1 35.8(13) . . . . ?
C39 B8 B40 B5 134.2(14) . . . . ?
C39 B8 B5 C40 -1.0(17) . . . . ?
C39 B8 B5 B4 62.1(18) . . . . ?
C39 B8 B5 B40 -39.0(13) . . . . ?
C39 B8 B5 B6 100.5(15) . . . . ?
C39 B8 B6 B4 -60.7(18) . . . . ?
C39 B8 B6 B5 -98.4(16) . . . . ?
C39 B8 B6 B3 1.7(18) . . . . ?
C39 B8 B6 B7 41.0(14) . . . . ?
C39 B8 B7 B6 -134.2(15) . . . . ?
C39 B8 B7 B2 -34.3(13) . . . . ?
C39 B8 B7 B3 -94.6(16) . . . . ?
C39 B40 B1 C40 131.6(15) . . . . ?
C39 B40 B1 B2 33.6(13) . . . . ?
C39 B40 B1 B9 95.5(16) . . . . ?
C39 B40 B5 B8 39.5(13) . . . . ?
C39 B40 B5 C40 -98.2(14) . . . . ?
C39 B40 B5 B4 -62.9(17) . . . . ?
C39 B40 B5 B6 0.9(18) . . . . ?
C39 B1 B2 B3 97.4(16) . . . . ?
C39 B1 B2 B9 135.5(16) . . . . ?
C39 B1 B2 B7 32.4(14) . . . . ?
C39 B1 B9 C40 94.4(15) . . . . ?
C39 B1 B9 B4 59.4(18) . . . . ?
C39 B1 B9 B2 -38.3(14) . . . . ?
C39 B1 B9 B3 -2.6(19) . . . . ?
C39 B2 B3 B4 61.1(18) . . . . ?
C39 B2 B3 B6 -2(2) . . . . ?
C39 B2 B3 B9 100.2(16) . . . . ?
C39 B2 B3 B7 -41.2(14) . . . . ?
C39 B2 B9 C40 -0.6(19) . . . . ?
C39 B2 B9 B4 -61.5(18) . . . . ?
C39 B2 B9 B1 38.8(13) . . . . ?
C39 B2 B9 B3 -99.5(16) . . . . ?
C39 B2 B7 B8 32.9(13) . . . . ?
C39 B2 B7 B6 96.2(15) . . . . ?
C39 B2 B7 B3 133.2(16) . . . . ?
B45 B46 C132 P12 112.7(13) . . . . ?
B45 B46 C132 B47 -37.1(14) . . . . ?
B45 B46 C132 B41 -106.9(16) . . . . ?
B45 B46 C132 B42 -145.2(15) . . . . ?
B45 B46 B43 C131 61.9(19) . . . . ?
B45 B46 B43 B42 102.5(18) . . . . ?
B45 B46 B43 B44 -36.9(16) . . . . ?
B45 B46 B43 B48 0(2) . . . . ?
B45 B46 B42 C131 -61.6(19) . . . . ?
B45 B46 B42 C132 31.4(14) . . . . ?
B45 B46 B42 B43 -100.0(16) . . . . ?
B45 B46 B42 B41 -1(2) . . . . ?
B45 B46 B44 B43 138.9(17) . . . . ?
B45 B46 B44 B39 37.9(14) . . . . ?
B45 B46 B44 B48 101.2(17) . . . . ?
B45 C132 B47 B41 -144.2(16) . . . . ?
B45 C132 B47 B59 -103.1(17) . . . . ?
B45 C132 B47 B39 -41.4(14) . . . . ?
B45 C132 B41 C131 -65.7(18) . . . . ?
B45 C132 B41 B47 35.2(16) . . . . ?
B45 C132 B41 B59 -5(2) . . . . ?
B45 C132 B41 B42 -106.8(18) . . . . ?
B45 C132 B42 B46 -33.9(15) . . . . ?
B45 C132 B42 C131 68.2(18) . . . . ?
B45 C132 B42 B43 8(2) . . . . ?
B45 C132 B42 B41 108.1(17) . . . . ?
B45 B47 B41 C131 62.8(18) . . . . ?
B45 B47 B41 C132 -33.0(15) . . . . ?
B45 B47 B41 B59 100.4(18) . . . . ?
B45 B47 B41 B42 1(2) . . . . ?
B45 B47 B59 C131 -64.9(18) . . . . ?
B45 B47 B59 B41 -103.2(16) . . . . ?
B45 B47 B59 B39 36.6(14) . . . . ?
B45 B47 B59 B48 -1.5(19) . . . . ?
B45 B47 B39 B59 -139.3(15) . . . . ?
B45 B47 B39 B44 -40.4(14) . . . . ?
B45 B47 B39 B48 -103.0(16) . . . . ?
B45 B44 B39 B47 40.0(14) . . . . ?
B45 B44 B39 B59 102.6(17) . . . . ?
B45 B44 B39 B48 139.6(16) . . . . ?
B45 B44 B48 C131 63.4(17) . . . . ?
B45 B44 B48 B43 99.2(16) . . . . ?
B45 B44 B48 B59 0.6(18) . . . . ?
B45 B44 B48 B39 -36.0(14) . . . . ?
B45 B39 B48 C131 -63(2) . . . . ?
B45 B39 B48 B43 -2(2) . . . . ?
B45 B39 B48 B59 -100.9(18) . . . . ?
B45 B39 B48 B44 37.4(16) . . . . ?
C153 C152 C154 C151 0(3) . . . . ?
C153 C149 C150 C151 7(4) . . . . ?
C53 P5 C152 C153 -71.8(18) . . . . ?
C53 P5 C152 C154 111.2(17) . . . . ?
C53 P5 C155 C156 -118.9(13) . . . . ?
C53 P5 C155 C148 56.4(16) . . . . ?
C53 B24 B25 B26 -135.9(15) . . . . ?
C53 B24 B25 B60 -35.6(13) . . . . ?
C53 B24 B25 C54 -95.3(14) . . . . ?
C53 B24 B26 B25 38.9(14) . . . . ?
C53 B24 B26 C54 -1.8(18) . . . . ?
C53 B24 B26 B27 -62.3(19) . . . . ?
C53 B24 B26 B28 -100.8(16) . . . . ?
C53 B24 B23 B22 34.6(14) . . . . ?
C53 B24 B23 B20 100.4(18) . . . . ?
C53 B24 B23 B28 136.5(16) . . . . ?
C53 B24 B28 B26 99.8(17) . . . . ?
C53 B24 B28 B23 -38.5(15) . . . . ?
C53 B24 B28 B27 60.4(19) . . . . ?
C53 B24 B28 B20 -3(2) . . . . ?
C53 B25 B26 B24 -37.8(14) . . . . ?
C53 B25 B26 C54 94.7(15) . . . . ?
C53 B25 B26 B27 61.3(19) . . . . ?
C53 B25 B26 B28 -1(2) . . . . ?
C53 B25 B60 C54 -132.3(16) . . . . ?
C53 B25 B60 B21 -97.8(17) . . . . ?
C53 B25 B60 B22 -33.6(14) . . . . ?
C53 B25 C54 P6 151.0(13) . . . . ?
C53 B25 C54 B26 -100.9(16) . . . . ?
C53 B25 C54 B60 40.1(14) . . . . ?
C53 B25 C54 B21 5(2) . . . . ?
C53 B25 C54 B27 -64.1(18) . . . . ?
C53 B60 C54 P6 -140.8(12) . . . . ?
C53 B60 C54 B25 -39.5(13) . . . . ?
C53 B60 C54 B26 -2.0(18) . . . . ?
C53 B60 C54 B21 102.3(16) . . . . ?
C53 B60 C54 B27 67.0(17) . . . . ?
C53 B60 B21 C54 -94.1(16) . . . . ?
C53 B60 B21 B22 42.1(14) . . . . ?
C53 B60 B21 B27 -61.0(18) . . . . ?
C53 B60 B21 B20 2.1(19) . . . . ?
C53 B60 B22 B23 -33.9(13) . . . . ?
C53 B60 B22 B21 -132.8(17) . . . . ?
C53 B60 B22 B20 -94.0(16) . . . . ?
C53 B23 B22 B60 34.7(13) . . . . ?
C53 B23 B22 B21 95.5(15) . . . . ?
C53 B23 B22 B20 134.5(15) . . . . ?
C53 B23 B20 B21 -3.8(19) . . . . ?
C53 B23 B20 B22 -41.0(14) . . . . ?
C53 B23 B20 B27 59(2) . . . . ?
C53 B23 B20 B28 98.3(17) . . . . ?
C53 B23 B28 B24 37.6(15) . . . . ?
C53 B23 B28 B26 1(2) . . . . ?
C53 B23 B28 B27 -63.0(18) . . . . ?
C53 B23 B28 B20 -101.9(17) . . . . ?
C53 B22 B20 B23 37.7(13) . . . . ?
C53 B22 B20 B21 -98.4(15) . . . . ?
C53 B22 B20 B27 -64.0(17) . . . . ?
C53 B22 B20 B28 -0.3(19) . . . . ?
C121 C122 C123 C124 -2(4) . . . . ?
C118 C113 C114 C115 1(4) . . . . ?
C14 P2 C15 C16 -119.4(9) . . . . ?
C14 P2 C15 C20 66.9(9) . . . . ?
C14 P2 C21 C26 -112.6(18) . . . . ?
C14 P2 C21 C22 65.4(19) . . . . ?
C14 B17 B18 C13 -96.8(15) . . . . ?
C14 B17 B18 B16 -135.3(15) . . . . ?
C14 B17 B18 B19 -36.1(14) . . . . ?
C14 B17 B11 B14 97.0(15) . . . . ?
C14 B17 B11 B10 137.1(16) . . . . ?
C14 B17 B11 B12 34.5(14) . . . . ?
C14 B17 B10 B16 98.5(16) . . . . ?
C14 B17 B10 B14 1(2) . . . . ?
C14 B17 B10 B11 -37.8(14) . . . . ?
C14 B17 B10 B15 61.9(18) . . . . ?
C14 B18 B19 C13 -134.4(14) . . . . ?
C14 B18 B19 B13 -97.5(15) . . . . ?
C14 B18 B19 B12 -34.0(13) . . . . ?
C14 B11 B10 B16 -1.4(19) . . . . ?
C14 B11 B10 B14 -98.9(16) . . . . ?
C14 B11 B10 B17 36.5(13) . . . . ?
C14 B11 B10 B15 -63.7(17) . . . . ?
C14 B11 B12 B13 97.8(15) . . . . ?
C14 B11 B12 B14 132.8(15) . . . . ?
C14 B11 B12 B19 35.1(13) . . . . ?
C14 B19 B12 B13 -135.0(15) . . . . ?
C14 B19 B12 B14 -97.2(15) . . . . ?
C14 B19 B12 B11 -34.9(13) . . . . ?
C80 P8 C87 C92 -56(2) . . . . ?
C80 P8 C87 C88 120(3) . . . . ?
C80 P8 C81 C82 -80.9(17) . . . . ?
C80 P8 C81 C86 103.8(18) . . . . ?
C80 B32 B33 C79 96(2) . . . . ?
C80 B32 B33 B34 -39(2) . . . . ?
C80 B32 B33 B36 63(2) . . . . ?
C80 B32 B33 B35 3(3) . . . . ?
C80 B32 B34 B33 134(2) . . . . ?
C80 B32 B34 B35 94(2) . . . . ?
C80 B32 B34 B37 39.0(18) . . . . ?
C80 B32 B31 C79 -129.2(18) . . . . ?
C80 B32 B31 B30 -95(2) . . . . ?
C80 B32 B31 B38 -32.0(17) . . . . ?
C80 B34 B35 B33 100(2) . . . . ?
C80 B34 B35 B36 63(3) . . . . ?
C80 B34 B35 B29 -3(3) . . . . ?
C80 B34 B35 B37 -41(2) . . . . ?
C80 B34 B37 B38 28.5(19) . . . . ?
C80 B34 B37 B29 92(2) . . . . ?
C80 B34 B37 B35 132(2) . . . . ?
C80 B31 B30 C79 -91(2) . . . . ?
C80 B31 B30 B36 -61(3) . . . . ?
C80 B31 B30 B38 41(2) . . . . ?
C80 B31 B30 B29 6(3) . . . . ?
C80 B31 B38 B30 -131(2) . . . . ?
C80 B31 B38 B29 -97(2) . . . . ?
C80 B31 B38 B37 -36.1(18) . . . . ?
C80 B38 B29 B30 -98(2) . . . . ?
C80 B38 B29 B36 -60(3) . . . . ?
C80 B38 B29 B35 0(3) . . . . ?
C80 B38 B29 B37 37(2) . . . . ?
C80 B38 B37 B34 -27.8(19) . . . . ?
C80 B38 B37 B29 -137(2) . . . . ?
C80 B38 B37 B35 -97(2) . . . . ?
B46 B45 C132 P12 -103.0(15) . . . . ?
B46 B45 C132 B47 141.7(15) . . . . ?
B46 B45 C132 B41 106.6(17) . . . . ?
B46 B45 C132 B42 33.3(15) . . . . ?
B46 B45 B47 C132 -33.0(13) . . . . ?
B46 B45 B47 B41 -1(2) . . . . ?
B46 B45 B47 B59 63.9(18) . . . . ?
B46 B45 B47 B39 100.0(15) . . . . ?
B46 B45 B44 B43 -35.4(14) . . . . ?
B46 B45 B44 B39 -136.9(16) . . . . ?
B46 B45 B44 B48 -100.5(16) . . . . ?
B46 B45 B39 B47 -98.1(16) . . . . ?
B46 B45 B39 B59 -62(2) . . . . ?
B46 B45 B39 B44 37.9(15) . . . . ?
B46 B45 B39 B48 2(2) . . . . ?
B46 C132 B47 B45 37.1(15) . . . . ?
B46 C132 B47 B41 -107.1(17) . . . . ?
B46 C132 B47 B59 -65.9(19) . . . . ?
B46 C132 B47 B39 -4.3(19) . . . . ?
B46 C132 B41 C131 4.5(18) . . . . ?
B46 C132 B41 B47 105.4(17) . . . . ?
B46 C132 B41 B59 65.4(18) . . . . ?
B46 C132 B41 B42 -36.6(14) . . . . ?
B46 C132 B42 C131 102.0(15) . . . . ?
B46 C132 B42 B43 41.9(14) . . . . ?
B46 C132 B42 B41 141.9(15) . . . . ?
B46 B43 B42 C131 -135.4(15) . . . . ?
B46 B43 B42 C132 -42.5(14) . . . . ?
B46 B43 B42 B41 -100.8(15) . . . . ?
B46 B43 B44 B45 36.4(15) . . . . ?
B46 B43 B44 B39 98.8(17) . . . . ?
B46 B43 B44 B48 138.8(18) . . . . ?
B46 B43 B48 C131 100.0(18) . . . . ?
B46 B43 B48 B59 63(2) . . . . ?
B46 B43 B48 B44 -38.6(17) . . . . ?
B46 B43 B48 B39 1(2) . . . . ?
B46 B44 B39 B45 -38.2(13) . . . . ?
B46 B44 B39 B47 1.9(18) . . . . ?
B46 B44 B39 B59 64.5(18) . . . . ?
B46 B44 B39 B48 101.4(16) . . . . ?
B46 B44 B48 C131 0(2) . . . . ?
B46 B44 B48 B43 35.8(15) . . . . ?
B46 B44 B48 B59 -62.8(18) . . . . ?
B46 B44 B48 B39 -99.4(17) . . . . ?
B13 C13 B16 B17 -67.1(17) . . . . ?
B13 C13 B16 B18 -105.6(16) . . . . ?
B13 C13 B16 B10 -3(2) . . . . ?
B13 C13 B16 B15 36.1(15) . . . . ?
B13 C13 B18 C14 1.7(18) . . . . ?
B13 C13 B18 B16 102.2(16) . . . . ?
B13 C13 B18 B17 63.7(17) . . . . ?
B13 C13 B18 B19 -38.1(14) . . . . ?
B13 C13 B19 C14 101.9(15) . . . . ?
B13 C13 B19 B18 139.9(15) . . . . ?
B13 C13 B19 B12 39.3(14) . . . . ?
B13 C13 B15 B16 -141.1(16) . . . . ?
B13 C13 B15 B14 -39.1(14) . . . . ?
B13 C13 B15 B10 -102.9(16) . . . . ?
B13 B14 B11 C14 -4(2) . . . . ?
B13 B14 B11 B17 -64.0(18) . . . . ?
B13 B14 B11 B10 -103.3(17) . . . . ?
B13 B14 B11 B12 37.4(15) . . . . ?
B13 B14 B10 B16 2(2) . . . . ?
B13 B14 B10 B17 63(2) . . . . ?
B13 B14 B10 B11 102.4(16) . . . . ?
B13 B14 B10 B15 -37.1(15) . . . . ?
B13 B14 B15 C13 40.0(14) . . . . ?
B13 B14 B15 B16 101.1(16) . . . . ?
B13 B14 B15 B10 140.7(15) . . . . ?
B13 B14 B12 C14 -99.6(14) . . . . ?
B13 B14 B12 B11 -139.8(15) . . . . ?
B13 B14 B12 B19 -38.5(14) . . . . ?
B13 B19 B12 C14 135.0(15) . . . . ?
B13 B19 B12 B14 37.8(14) . . . . ?
B13 B19 B12 B11 100.1(16) . . . . ?
C131 P11 C119 C120 63(2) . . . . ?
C131 P11 C119 C124 -118.3(18) . . . . ?
C131 P11 C125 C126 -60.9(18) . . . . ?
C131 P11 C125 C130 113.6(13) . . . . ?
C131 B43 B42 B46 135.4(15) . . . . ?
C131 B43 B42 C132 93.0(15) . . . . ?
C131 B43 B42 B41 34.6(13) . . . . ?
C131 B43 B44 B45 -66.5(17) . . . . ?
C131 B43 B44 B46 -102.9(17) . . . . ?
C131 B43 B44 B39 -4(2) . . . . ?
C131 B43 B44 B48 35.9(15) . . . . ?
C131 B43 B48 B59 -37.2(13) . . . . ?
C131 B43 B48 B44 -138.5(17) . . . . ?
C131 B43 B48 B39 -98.7(17) . . . . ?
C131 B41 B59 B47 136.9(17) . . . . ?
C131 B41 B59 B39 99.6(18) . . . . ?
C131 B41 B59 B48 33.5(14) . . . . ?
C131 B41 B42 B46 -97.5(16) . . . . ?
C131 B41 B42 C132 -131.8(15) . . . . ?
C131 B41 B42 B43 -35.0(13) . . . . ?
C131 B59 B39 B45 63.3(19) . . . . ?
C131 B59 B39 B47 100.3(16) . . . . ?
C131 B59 B39 B44 -2(2) . . . . ?
C131 B59 B39 B48 -38.8(14) . . . . ?
C131 B59 B48 B43 36.4(12) . . . . ?
C131 B59 B48 B44 98.8(15) . . . . ?
C131 B59 B48 B39 136.3(15) . . . . ?
C60 C59 C58 C57 5(4) . . . . ?
C60 C55 C56 C57 -6(4) . . . . ?
C155 P5 C152 C153 42.5(19) . . . . ?
C155 P5 C152 C154 -134.5(16) . . . . ?
C155 P5 C53 B24 148.9(13) . . . . ?
C155 P5 C53 B25 79.2(15) . . . . ?
C155 P5 C53 B60 6.5(15) . . . . ?
C155 P5 C53 B23 -138.8(15) . . . . ?
C155 P5 C53 B22 -64.2(16) . . . . ?
C155 C156 C145 C146 -2(3) . . . . ?
C155 C148 C147 C146 -6(3) . . . . ?
B24 C53 B25 B26 38.6(14) . . . . ?
B24 C53 B25 B60 139.0(15) . . . . ?
B24 C53 B25 C54 99.4(16) . . . . ?
B24 C53 B60 B25 -39.2(15) . . . . ?
B24 C53 B60 C54 0.7(18) . . . . ?
B24 C53 B60 B21 62.8(18) . . . . ?
B24 C53 B60 B22 104.4(16) . . . . ?
B24 C53 B23 B22 -142.3(15) . . . . ?
B24 C53 B23 B20 -100.9(16) . . . . ?
B24 C53 B23 B28 -38.5(14) . . . . ?
B24 C53 B22 B60 -104.2(17) . . . . ?
B24 C53 B22 B23 36.0(15) . . . . ?
B24 C53 B22 B21 -64.4(19) . . . . ?
B24 C53 B22 B20 -1.9(19) . . . . ?
B24 B25 B26 C54 132.5(15) . . . . ?
B24 B25 B26 B27 99.0(16) . . . . ?
B24 B25 B26 B28 36.4(15) . . . . ?
B24 B25 B60 C53 35.4(13) . . . . ?
B24 B25 B60 C54 -96.9(16) . . . . ?
B24 B25 B60 B21 -62.4(18) . . . . ?
B24 B25 B60 B22 1.8(19) . . . . ?
B24 B25 C54 P6 -149.3(12) . . . . ?
B24 B25 C54 B26 -41.1(14) . . . . ?
B24 B25 C54 B60 99.8(16) . . . . ?
B24 B25 C54 B21 64.6(19) . . . . ?
B24 B25 C54 B27 -4.4(19) . . . . ?
B24 B26 C54 P6 142.1(12) . . . . ?
B24 B26 C54 B25 40.9(13) . . . . ?
B24 B26 C54 B60 2.4(19) . . . . ?
B24 B26 C54 B21 -63.3(17) . . . . ?
B24 B26 C54 B27 -100.9(15) . . . . ?
B24 B26 B27 C54 96.5(16) . . . . ?
B24 B26 B27 B21 62(2) . . . . ?
B24 B26 B27 B20 -2(2) . . . . ?
B24 B26 B27 B28 -39.1(16) . . . . ?
B24 B26 B28 B23 36.4(15) . . . . ?
B24 B26 B28 B27 136.0(17) . . . . ?
B24 B26 B28 B20 98.3(17) . . . . ?
B24 B23 B22 C53 -33.6(13) . . . . ?
B24 B23 B22 B60 1.2(19) . . . . ?
B24 B23 B22 B21 62.0(18) . . . . ?
B24 B23 B22 B20 100.9(16) . . . . ?
B24 B23 B20 B21 -66(2) . . . . ?
B24 B23 B20 B22 -102.9(18) . . . . ?
B24 B23 B20 B27 -3(2) . . . . ?
B24 B23 B20 B28 36.4(16) . . . . ?
B24 B23 B28 B26 -36.8(15) . . . . ?
B24 B23 B28 B27 -100.6(17) . . . . ?
B24 B23 B28 B20 -139.6(18) . . . . ?
C62 C63 C64 C65 -3(4) . . . . ?
C62 C61 C66 C65 6(4) . . . . ?
C72 C67 C68 C69 3(5) . . . . ?
C72 C71 C70 C69 0(5) . . . . ?
C120 C119 C124 C123 0(3) . . . . ?
C120 C121 C122 C123 3(4) . . . . ?
C1 P1 C13 B13 -84.5(14) . . . . ?
C1 P1 C13 B16 60.6(16) . . . . ?
C1 P1 C13 B18 133.6(14) . . . . ?
C1 P1 C13 B19 -153.6(13) . . . . ?
C1 P1 C13 B15 -13.8(16) . . . . ?
C1 P1 C7 C8 123.1(18) . . . . ?
C1 P1 C7 C12 -55(2) . . . . ?
C127 C128 C129 C130 -2(3) . . . . ?
C16 C15 C20 C19 0.0 . . . . ?
C15 P2 C14 B17 60.3(15) . . . . ?
C15 P2 C14 B18 -15.8(16) . . . . ?
C15 P2 C14 B11 136.1(13) . . . . ?
C15 P2 C14 B19 -88.3(13) . . . . ?
C15 P2 C14 B12 -155.5(10) . . . . ?
C15 P2 C21 C26 133.5(17) . . . . ?
C15 P2 C21 C22 -48.5(19) . . . . ?
C15 C16 C17 C18 0.0 . . . . ?
C15 C20 C19 C18 0.0 . . . . ?
C20 C19 C18 C17 0.0 . . . . ?
C19 C18 C17 C16 0.0 . . . . ?
C17 C16 C15 P2 -173.5(9) . . . . ?
C17 C16 C15 C20 0.0 . . . . ?
C143 C142 C141 C140 -3(3) . . . . ?
B8 C39 B40 C40 -100.6(14) . . . . ?
B8 C39 B40 B1 -141.5(14) . . . . ?
B8 C39 B40 B5 -39.3(12) . . . . ?
B8 C39 B1 C40 -4.1(19) . . . . ?
B8 C39 B1 B40 37.4(15) . . . . ?
B8 C39 B1 B2 -103.6(16) . . . . ?
B8 C39 B1 B9 -65.1(18) . . . . ?
B8 C39 B2 B1 106.7(17) . . . . ?
B8 C39 B2 B3 3(2) . . . . ?
B8 C39 B2 B9 67.1(19) . . . . ?
B8 C39 B2 B7 -38.0(15) . . . . ?
B8 C39 B7 B6 40.0(13) . . . . ?
B8 C39 B7 B2 140.4(15) . . . . ?
B8 C39 B7 B3 101.0(15) . . . . ?
B8 B40 B1 C39 -34.9(13) . . . . ?
B8 B40 B1 C40 96.7(16) . . . . ?
B8 B40 B1 B2 -1.2(19) . . . . ?
B8 B40 B1 B9 60.7(19) . . . . ?
B8 B40 B5 C40 -137.7(15) . . . . ?
B8 B40 B5 B4 -102.4(16) . . . . ?
B8 B40 B5 B6 -38.7(14) . . . . ?
B8 B5 B6 B4 -137.3(16) . . . . ?
B8 B5 B6 B3 -97.4(15) . . . . ?
B8 B5 B6 B7 -35.6(14) . . . . ?
B8 B6 B3 B4 -99.4(15) . . . . ?
B8 B6 B3 B2 0.3(19) . . . . ?
B8 B6 B3 B9 -65.7(17) . . . . ?
B8 B6 B3 B7 39.4(13) . . . . ?
B8 B6 B7 C39 -37.3(12) . . . . ?
B8 B6 B7 B2 -98.2(15) . . . . ?
B8 B6 B7 B3 -134.6(15) . . . . ?
C156 C155 C148 C147 3(3) . . . . ?
C156 C145 C146 C147 -2(3) . . . . ?
B53 C106 B51 B50 5.3(17) . . . . ?
B53 C106 B51 B52 -34.0(14) . . . . ?
B53 C106 B51 C105 66.2(15) . . . . ?
B53 C106 B51 B58 106.1(15) . . . . ?
B53 C106 B54 B56 -101.2(15) . . . . ?
B53 C106 B54 B55 -39.6(13) . . . . ?
B53 C106 B54 B58 -139.9(15) . . . . ?
B53 C106 B52 B50 102.7(16) . . . . ?
B53 C106 B52 B51 142.5(15) . . . . ?
B53 C106 B52 B49 39.1(13) . . . . ?
B53 C106 B58 B56 0(2) . . . . ?
B53 C106 B58 B51 -102.5(16) . . . . ?
B53 C106 B58 B54 38.3(15) . . . . ?
B53 C106 B58 C105 -61.2(17) . . . . ?
B53 B54 B55 B56 -138.8(15) . . . . ?
B53 B54 B55 B49 -34.7(14) . . . . ?
B53 B54 B55 B57 -100.0(16) . . . . ?
B53 B54 B58 C106 -35.3(13) . . . . ?
B53 B54 B58 B56 101.2(16) . . . . ?
B53 B54 B58 B51 0.0(19) . . . . ?
B53 B54 B58 C105 62.2(17) . . . . ?
B53 B52 B49 B50 140.3(15) . . . . ?
B53 B52 B49 B55 40.2(14) . . . . ?
B53 B52 B49 B57 102.6(16) . . . . ?
B53 B49 B55 B56 102.0(16) . . . . ?
B53 B49 B55 B54 36.2(14) . . . . ?
B53 B49 B55 B57 139.1(14) . . . . ?
B53 B49 B57 B50 99.8(16) . . . . ?
B53 B49 B57 B56 -2.7(19) . . . . ?
B53 B49 B57 B55 -37.6(14) . . . . ?
B53 B49 B57 C105 59.2(19) . . . . ?
B53 B55 B57 B50 -2.5(18) . . . . ?
B53 B55 B57 B56 -104.5(15) . . . . ?
B53 B55 B57 B49 35.9(13) . . . . ?
B53 B55 B57 C105 -64.4(17) . . . . ?
C133 P12 C132 B45 -140.8(15) . . . . ?
C133 P12 C132 B46 148.3(12) . . . . ?
C133 P12 C132 B47 -65.3(17) . . . . ?
C133 P12 C132 B41 8.9(15) . . . . ?
C133 P12 C132 B42 81.7(15) . . . . ?
C133 P12 C139 C140 -93.3(16) . . . . ?
C133 P12 C139 C144 89(2) . . . . ?
C133 C134 C135 C136 2(4) . . . . ?
C133 C138 C137 C136 -1(5) . . . . ?
C73 P7 C79 B32 -91.4(19) . . . . ?
C73 P7 C79 B33 -160.8(16) . . . . ?
C73 P7 C79 B31 -18(2) . . . . ?
C73 P7 C79 B30 55.4(19) . . . . ?
C73 P7 C79 B36 126(2) . . . . ?
C73 P7 C67 C72 120(2) . . . . ?
C73 P7 C67 C68 -58(3) . . . . ?
C73 C74 C75 C76 2(4) . . . . ?
C122 C121 C120 C119 -2(4) . . . . ?
B25 C53 B24 B26 -39.3(14) . . . . ?
B25 C53 B24 B23 -141.6(15) . . . . ?
B25 C53 B24 B28 -102.4(17) . . . . ?
B25 C53 B60 C54 39.9(13) . . . . ?
B25 C53 B60 B21 102.0(16) . . . . ?
B25 C53 B60 B22 143.6(16) . . . . ?
B25 C53 B23 B24 36.6(15) . . . . ?
B25 C53 B23 B22 -105.7(16) . . . . ?
B25 C53 B23 B20 -64.2(19) . . . . ?
B25 C53 B23 B28 -2(2) . . . . ?
B25 C53 B22 B60 -35.7(16) . . . . ?
B25 C53 B22 B23 104.5(17) . . . . ?
B25 C53 B22 B21 4(2) . . . . ?
B25 C53 B22 B20 66.6(19) . . . . ?
B25 B24 B26 C54 -40.7(13) . . . . ?
B25 B24 B26 B27 -101.3(17) . . . . ?
B25 B24 B26 B28 -139.7(17) . . . . ?
B25 B24 B23 C53 -34.6(14) . . . . ?
B25 B24 B23 B22 0(2) . . . . ?
B25 B24 B23 B20 66(2) . . . . ?
B25 B24 B23 B28 101.9(17) . . . . ?
B25 B24 B28 B26 36.5(15) . . . . ?
B25 B24 B28 B23 -101.8(18) . . . . ?
B25 B24 B28 B27 -3(2) . . . . ?
B25 B24 B28 B20 -66.5(19) . . . . ?
B25 B26 C54 P6 101.2(13) . . . . ?
B25 B26 C54 B60 -38.5(14) . . . . ?
B25 B26 C54 B21 -104.2(15) . . . . ?
B25 B26 C54 B27 -141.9(15) . . . . ?
B25 B26 B27 C54 33.8(14) . . . . ?
B25 B26 B27 B21 -1(2) . . . . ?
B25 B26 B27 B20 -65(2) . . . . ?
B25 B26 B27 B28 -101.7(17) . . . . ?
B25 B26 B28 B24 -36.1(15) . . . . ?
B25 B26 B28 B23 0(2) . . . . ?
B25 B26 B28 B27 99.9(17) . . . . ?
B25 B26 B28 B20 62.2(19) . . . . ?
B25 B60 C54 P6 -101.3(14) . . . . ?
B25 B60 C54 B26 37.5(15) . . . . ?
B25 B60 C54 B21 141.8(17) . . . . ?
B25 B60 C54 B27 106.5(17) . . . . ?
B25 B60 B21 C54 -33.7(14) . . . . ?
B25 B60 B21 B22 102.5(17) . . . . ?
B25 B60 B21 B27 -1(2) . . . . ?
B25 B60 B21 B20 62.6(18) . . . . ?
B25 B60 B22 C53 32.1(13) . . . . ?
B25 B60 B22 B23 -1.8(19) . . . . ?
B25 B60 B22 B21 -100.7(17) . . . . ?
B25 B60 B22 B20 -61.9(18) . . . . ?
B25 C54 B21 B60 37.2(17) . . . . ?
B25 C54 B21 B22 -3(2) . . . . ?
B25 C54 B21 B27 -105.7(17) . . . . ?
B25 C54 B21 B20 -67.2(19) . . . . ?
B25 C54 B27 B26 -36.4(14) . . . . ?
B25 C54 B27 B21 104.6(15) . . . . ?
B25 C54 B27 B20 64.8(18) . . . . ?
B25 C54 B27 B28 3(2) . . . . ?
B50 B51 B52 B53 -100.5(16) . . . . ?
B50 B51 B52 C106 -135.2(15) . . . . ?
B50 B51 B52 B49 -37.8(14) . . . . ?
B50 B51 C105 P9 -113.3(15) . . . . ?
B50 B51 C105 B56 105.1(15) . . . . ?
B50 B51 C105 B57 35.6(15) . . . . ?
B50 B51 C105 B58 141.7(14) . . . . ?
B50 B51 B58 C106 97.8(14) . . . . ?
B50 B51 B58 B56 -0.9(18) . . . . ?
B50 B51 B58 B54 62.3(18) . . . . ?
B50 B51 B58 C105 -34.0(12) . . . . ?
B50 B52 B49 B53 -140.3(15) . . . . ?
B50 B52 B49 B55 -100.1(16) . . . . ?
B50 B52 B49 B57 -37.7(14) . . . . ?
B50 B49 B55 B53 -101.2(16) . . . . ?
B50 B49 B55 B56 1(2) . . . . ?
B50 B49 B55 B54 -65.1(19) . . . . ?
B50 B49 B55 B57 37.8(13) . . . . ?
B50 B49 B57 B56 -102.5(15) . . . . ?
B50 B49 B57 B55 -137.4(15) . . . . ?
B50 B49 B57 C105 -40.6(13) . . . . ?
B50 B57 C105 P9 113.7(15) . . . . ?
B50 B57 C105 B56 -142.9(15) . . . . ?
B50 B57 C105 B51 -35.4(14) . . . . ?
B50 B57 C105 B58 -105.1(16) . . . . ?
B50 C105 B58 C106 -4.9(17) . . . . ?
B50 C105 B58 B56 -106.4(15) . . . . ?
B50 C105 B58 B51 36.6(13) . . . . ?
B50 C105 B58 B54 -67.1(16) . . . . ?
C154 C152 C153 C149 0(3) . . . . ?
C154 C151 C150 C149 -8(4) . . . . ?
C148 C155 C156 C145 1(2) . . . . ?
C148 C147 C146 C145 6(4) . . . . ?
C64 C63 C62 C61 0(4) . . . . ?
C64 C65 C66 C61 -8(3) . . . . ?
C132 P12 C133 C134 -90.9(16) . . . . ?
C132 P12 C133 C138 89.2(17) . . . . ?
C132 P12 C139 C140 157.6(15) . . . . ?
C132 P12 C139 C144 -20(2) . . . . ?
C132 B45 B46 B43 -94.3(17) . . . . ?
C132 B45 B46 B42 -31.0(14) . . . . ?
C132 B45 B46 B44 -130.9(15) . . . . ?
C132 B45 B47 B41 31.8(14) . . . . ?
C132 B45 B47 B59 96.8(15) . . . . ?
C132 B45 B47 B39 132.9(15) . . . . ?
C132 B45 B44 B46 41.0(13) . . . . ?
C132 B45 B44 B43 5.6(18) . . . . ?
C132 B45 B44 B39 -95.9(15) . . . . ?
C132 B45 B44 B48 -59.6(17) . . . . ?
C132 B45 B39 B47 -38.4(13) . . . . ?
C132 B45 B39 B59 -2(2) . . . . ?
C132 B45 B39 B44 97.6(15) . . . . ?
C132 B45 B39 B48 61.3(19) . . . . ?
C132 B46 B43 C131 0.3(17) . . . . ?
C132 B46 B43 B42 40.9(13) . . . . ?
C132 B46 B43 B44 -98.6(15) . . . . ?
C132 B46 B43 B48 -61.9(18) . . . . ?
C132 B46 B42 C131 -93.0(15) . . . . ?
C132 B46 B42 B43 -131.4(15) . . . . ?
C132 B46 B42 B41 -32.4(13) . . . . ?
C132 B46 B44 B45 -42.1(13) . . . . ?
C132 B46 B44 B43 96.8(16) . . . . ?
C132 B46 B44 B39 -4.2(17) . . . . ?
C132 B46 B44 B48 59.2(18) . . . . ?
C132 B47 B41 C131 95.8(16) . . . . ?
C132 B47 B41 B59 133.3(18) . . . . ?
C132 B47 B41 B42 33.5(14) . . . . ?
C132 B47 B59 C131 -1(2) . . . . ?
C132 B47 B59 B41 -39.5(15) . . . . ?
C132 B47 B59 B39 100.2(17) . . . . ?
C132 B47 B59 B48 62.2(19) . . . . ?
C132 B47 B39 B45 41.7(13) . . . . ?
C132 B47 B39 B59 -97.6(16) . . . . ?
C132 B47 B39 B44 1.3(19) . . . . ?
C132 B47 B39 B48 -61.3(18) . . . . ?
C132 B41 B59 C131 -96.6(16) . . . . ?
C132 B41 B59 B47 40.3(15) . . . . ?
C132 B41 B59 B39 3(2) . . . . ?
C132 B41 B59 B48 -63.1(18) . . . . ?
C132 B41 B42 B46 34.2(14) . . . . ?
C132 B41 B42 C131 131.8(15) . . . . ?
C132 B41 B42 B43 96.8(16) . . . . ?
C40 P4 C41 C42 135.6(19) . . . . ?
C40 P4 C41 C46 -48(2) . . . . ?
C40 P4 C47 C48 -93(2) . . . . ?
C40 P4 C47 C52 92(3) . . . . ?
C40 B4 B5 B8 -99.4(16) . . . . ?
C40 B4 B5 B40 -35.8(13) . . . . ?
C40 B4 B5 B6 -139.7(15) . . . . ?
C40 B4 B6 B8 -0.2(19) . . . . ?
C40 B4 B6 B5 35.9(14) . . . . ?
C40 B4 B6 B3 -98.8(16) . . . . ?
C40 B4 B6 B7 -62.4(18) . . . . ?
C40 B4 B3 B6 102.2(15) . . . . ?
C40 B4 B3 B2 -0.9(19) . . . . ?
C40 B4 B3 B9 -40.7(14) . . . . ?
C40 B4 B3 B7 64.3(18) . . . . ?
C40 B4 B9 B1 34.3(13) . . . . ?
C40 B4 B9 B2 96.8(15) . . . . ?
C40 B4 B9 B3 133.8(15) . . . . ?
C40 B40 B1 C39 -131.6(15) . . . . ?
C40 B40 B1 B2 -98.0(15) . . . . ?
C40 B40 B1 B9 -36.1(14) . . . . ?
C40 B40 B5 B8 137.7(15) . . . . ?
C40 B40 B5 B4 35.3(13) . . . . ?
C40 B40 B5 B6 99.0(15) . . . . ?
C40 B1 B2 C39 -94.8(14) . . . . ?
C40 B1 B2 B3 2.6(18) . . . . ?
C40 B1 B2 B9 40.7(13) . . . . ?
C40 B1 B2 B7 -62.4(17) . . . . ?
C40 B1 B9 B4 -35.0(14) . . . . ?
C40 B1 B9 B2 -132.6(16) . . . . ?
C40 B1 B9 B3 -97.0(16) . . . . ?
C40 B5 B6 B8 101.5(15) . . . . ?
C40 B5 B6 B4 -35.8(13) . . . . ?
C40 B5 B6 B3 4.1(17) . . . . ?
C40 B5 B6 B7 65.9(16) . . . . ?
C41 P4 C40 B4 -15.6(17) . . . . ?
C41 P4 C40 B40 -155.3(13) . . . . ?
C41 P4 C40 B1 134.9(14) . . . . ?
C41 P4 C40 B5 -87.3(14) . . . . ?
C41 P4 C40 B9 59.2(17) . . . . ?
C41 P4 C47 C48 153.4(19) . . . . ?
C41 P4 C47 C52 -22(3) . . . . ?
C134 C133 C138 C137 3(3) . . . . ?
C33 P3 C39 B8 87.3(15) . . . . ?
C33 P3 C39 B40 158.0(13) . . . . ?
C33 P3 C39 B1 -129.5(15) . . . . ?
C33 P3 C39 B2 -55.0(16) . . . . ?
C33 P3 C39 B7 16.0(16) . . . . ?
C33 P3 C27 C28 -168.6(15) . . . . ?
C33 P3 C27 C32 9.8(19) . . . . ?
C33 C34 C35 C36 -7(5) . . . . ?
C106 P10 C113 C118 -85(2) . . . . ?
C106 P10 C113 C114 95(2) . . . . ?
C106 P10 C107 C108 -52(2) . . . . ?
C106 P10 C107 C112 129.5(18) . . . . ?
C106 B53 B54 B56 98.5(15) . . . . ?
C106 B53 B54 B55 134.8(15) . . . . ?
C106 B53 B54 B58 34.4(13) . . . . ?
C106 B53 B52 B50 -98.7(14) . . . . ?
C106 B53 B52 B51 -34.0(13) . . . . ?
C106 B53 B52 B49 -134.8(15) . . . . ?
C106 B53 B49 B50 4.9(19) . . . . ?
C106 B53 B49 B52 40.0(13) . . . . ?
C106 B53 B49 B55 -95.4(15) . . . . ?
C106 B53 B49 B57 -58.7(18) . . . . ?
C106 B53 B55 B56 0.0(19) . . . . ?
C106 B53 B55 B54 -38.1(13) . . . . ?
C106 B53 B55 B49 102.9(15) . . . . ?
C106 B53 B55 B57 65.9(17) . . . . ?
C106 B51 B52 B53 34.6(14) . . . . ?
C106 B51 B52 B50 135.2(15) . . . . ?
C106 B51 B52 B49 97.4(16) . . . . ?
C106 B51 C105 P9 144.4(12) . . . . ?
C106 B51 C105 B50 -102.3(13) . . . . ?
C106 B51 C105 B56 2.9(17) . . . . ?
C106 B51 C105 B57 -66.7(16) . . . . ?
C106 B51 C105 B58 39.4(11) . . . . ?
C106 B51 B58 B56 -98.7(15) . . . . ?
C106 B51 B58 B54 -35.5(13) . . . . ?
C106 B51 B58 C105 -131.9(13) . . . . ?
C106 B54 B55 B53 39.4(13) . . . . ?
C106 B54 B55 B56 -99.4(15) . . . . ?
C106 B54 B55 B49 4.7(19) . . . . ?
C106 B54 B55 B57 -60.6(18) . . . . ?
C106 B54 B58 B56 136.5(15) . . . . ?
C106 B54 B58 B51 35.3(13) . . . . ?
C106 B54 B58 C105 97.5(14) . . . . ?
C106 B52 B49 B53 -40.2(13) . . . . ?
C106 B52 B49 B50 100.1(15) . . . . ?
C106 B52 B49 B55 0.0(19) . . . . ?
C106 B52 B49 B57 62.4(18) . . . . ?
C27 P3 C39 B8 -156.0(13) . . . . ?
C27 P3 C39 B40 -85.3(15) . . . . ?
C27 P3 C39 B1 -12.8(17) . . . . ?
C27 P3 C39 B2 61.7(16) . . . . ?
C27 P3 C39 B7 132.7(14) . . . . ?
C27 P3 C33 C34 127.2(18) . . . . ?
C27 P3 C33 C38 -55(2) . . . . ?
C27 C32 C31 C30 0(3) . . . . ?
B43 B46 C132 P12 -143.6(12) . . . . ?
B43 B46 C132 B45 103.7(15) . . . . ?
B43 B46 C132 B47 66.6(17) . . . . ?
B43 B46 C132 B41 -3.2(19) . . . . ?
B43 B46 C132 B42 -41.5(13) . . . . ?
B43 B46 B42 C131 38.4(14) . . . . ?
B43 B46 B42 C132 131.4(15) . . . . ?
B43 B46 B42 B41 99.0(16) . . . . ?
B43 B46 B44 B45 -138.9(17) . . . . ?
B43 B46 B44 B39 -101.0(17) . . . . ?
B43 B46 B44 B48 -37.6(16) . . . . ?
B43 C131 B41 C132 -4.2(17) . . . . ?
B43 C131 B41 B47 -65.7(17) . . . . ?
B43 C131 B41 B59 -103.1(15) . . . . ?
B43 C131 B41 B42 36.5(13) . . . . ?
B43 C131 B59 B47 64(2) . . . . ?
B43 C131 B59 B41 102.9(16) . . . . ?
B43 C131 B59 B39 0(2) . . . . ?
B43 C131 B59 B48 -40.2(15) . . . . ?
B43 C131 B42 B46 -38.9(14) . . . . ?
B43 C131 B42 C132 -101.0(16) . . . . ?
B43 C131 B42 B41 -139.9(15) . . . . ?
B43 C131 B48 B59 137.7(15) . . . . ?
B43 C131 B48 B44 36.4(14) . . . . ?
B43 C131 B48 B39 99.8(16) . . . . ?
B43 B44 B39 B45 -98.8(16) . . . . ?
B43 B44 B39 B47 -58.7(18) . . . . ?
B43 B44 B39 B59 4(2) . . . . ?
B43 B44 B39 B48 40.8(15) . . . . ?
B43 B44 B48 C131 -35.8(15) . . . . ?
B43 B44 B48 B59 -98.6(17) . . . . ?
B43 B44 B48 B39 -135.2(17) . . . . ?
C141 C142 C143 C144 3(4) . . . . ?
B26 B24 B25 C53 135.9(15) . . . . ?
B26 B24 B25 B60 100.3(15) . . . . ?
B26 B24 B25 C54 40.7(13) . . . . ?
B26 B24 B23 C53 -99.0(17) . . . . ?
B26 B24 B23 B22 -64(2) . . . . ?
B26 B24 B23 B20 1(2) . . . . ?
B26 B24 B23 B28 37.5(16) . . . . ?
B26 B24 B28 B23 -138.3(18) . . . . ?
B26 B24 B28 B27 -39.5(15) . . . . ?
B26 B24 B28 B20 -103.1(18) . . . . ?
B26 B25 B60 C53 98.0(16) . . . . ?
B26 B25 B60 C54 -34.3(14) . . . . ?
B26 B25 B60 B21 0(2) . . . . ?
B26 B25 B60 B22 64.5(18) . . . . ?
B26 B25 C54 P6 -108.1(13) . . . . ?
B26 B25 C54 B60 141.0(15) . . . . ?
B26 B25 C54 B21 105.7(17) . . . . ?
B26 B25 C54 B27 36.8(14) . . . . ?
B26 C54 B21 B60 105.2(16) . . . . ?
B26 C54 B21 B22 65(2) . . . . ?
B26 C54 B21 B27 -37.7(14) . . . . ?
B26 C54 B21 B20 0.9(18) . . . . ?
B26 C54 B27 B21 141.0(15) . . . . ?
B26 C54 B27 B20 101.2(16) . . . . ?
B26 C54 B27 B28 39.0(14) . . . . ?
B26 B27 B20 B23 3(2) . . . . ?
B26 B27 B20 B21 100.7(17) . . . . ?
B26 B27 B20 B22 67(2) . . . . ?
B26 B27 B20 B28 -37.0(16) . . . . ?
B26 B27 B28 B24 38.9(15) . . . . ?
B26 B27 B28 B23 100.4(16) . . . . ?
B26 B27 B28 B20 138.5(16) . . . . ?
C139 P12 C133 C134 154.5(15) . . . . ?
C139 P12 C133 C138 -25.4(18) . . . . ?
C139 P12 C132 B45 -29.1(17) . . . . ?
C139 P12 C132 B46 -100.0(13) . . . . ?
C139 P12 C132 B47 46.4(18) . . . . ?
C139 P12 C132 B41 120.6(14) . . . . ?
C139 P12 C132 B42 -166.6(14) . . . . ?
B56 B54 B55 B53 138.8(15) . . . . ?
B56 B54 B55 B49 104.1(16) . . . . ?
B56 B54 B55 B57 38.8(15) . . . . ?
B56 B54 B58 C106 -136.5(15) . . . . ?
B56 B54 B58 B51 -101.2(16) . . . . ?
B56 B54 B58 C105 -39.1(13) . . . . ?
B56 B55 B57 B50 102.0(15) . . . . ?
B56 B55 B57 B49 140.4(15) . . . . ?
B56 B55 B57 C105 40.1(13) . . . . ?
B56 B57 C105 P9 -103.4(15) . . . . ?
B56 B57 C105 B50 142.9(15) . . . . ?
B56 B57 C105 B51 107.5(16) . . . . ?
B56 B57 C105 B58 37.8(15) . . . . ?
B56 C105 B58 C106 101.5(14) . . . . ?
B56 C105 B58 B51 143.0(14) . . . . ?
B56 C105 B58 B54 39.2(13) . . . . ?
C26 C21 C22 C23 1(3) . . . . ?
C47 P4 C40 B4 -127.3(16) . . . . ?
C47 P4 C40 B40 92.9(15) . . . . ?
C47 P4 C40 B1 23.2(16) . . . . ?
C47 P4 C40 B5 160.9(14) . . . . ?
C47 P4 C40 B9 -52.6(18) . . . . ?
C47 P4 C41 C42 -112(2) . . . . ?
C47 P4 C41 C46 65(2) . . . . ?
C47 C48 C49 C50 3(4) . . . . ?
C138 C133 C134 C135 -4(3) . . . . ?
B47 B45 B46 C132 32.3(13) . . . . ?
B47 B45 B46 B43 -62(2) . . . . ?
B47 B45 B46 B42 1(2) . . . . ?
B47 B45 B46 B44 -98.6(16) . . . . ?
B47 B45 C132 P12 115.3(16) . . . . ?
B47 B45 C132 B46 -141.7(15) . . . . ?
B47 B45 C132 B41 -35.1(16) . . . . ?
B47 B45 C132 B42 -108.4(17) . . . . ?
B47 B45 B44 B46 99.1(15) . . . . ?
B47 B45 B44 B43 63.7(17) . . . . ?
B47 B45 B44 B39 -37.8(13) . . . . ?
B47 B45 B44 B48 -1.5(18) . . . . ?
B47 B45 B39 B59 36.3(15) . . . . ?
B47 B45 B39 B44 136.0(15) . . . . ?
B47 B45 B39 B48 99.8(17) . . . . ?
B47 C132 B41 C131 -100.8(16) . . . . ?
B47 C132 B41 B59 -39.9(15) . . . . ?
B47 C132 B41 B42 -142.0(17) . . . . ?
B47 C132 B42 B46 -104.2(18) . . . . ?
B47 C132 B42 C131 -2(2) . . . . ?
B47 C132 B42 B43 -62(2) . . . . ?
B47 C132 B42 B41 37.7(17) . . . . ?
B47 B41 B59 C131 -136.9(17) . . . . ?
B47 B41 B59 B39 -37.2(16) . . . . ?
B47 B41 B59 B48 -103.3(17) . . . . ?
B47 B41 B42 B46 0(2) . . . . ?
B47 B41 B42 C131 97.8(16) . . . . ?
B47 B41 B42 C132 -34.0(14) . . . . ?
B47 B41 B42 B43 62.8(18) . . . . ?
B47 B59 B39 B45 -37.1(15) . . . . ?
B47 B59 B39 B44 -102.5(16) . . . . ?
B47 B59 B39 B48 -139.2(15) . . . . ?
B47 B59 B48 C131 -98.3(16) . . . . ?
B47 B59 B48 B43 -61.8(18) . . . . ?
B47 B59 B48 B44 0.5(19) . . . . ?
B47 B59 B48 B39 38.0(14) . . . . ?
B47 B39 B48 C131 2.3(19) . . . . ?
B47 B39 B48 B43 63(2) . . . . ?
B47 B39 B48 B59 -36.1(14) . . . . ?
B47 B39 B48 B44 102.2(16) . . . . ?
C30 C29 C28 C27 2(3) . . . . ?
B16 C13 B13 B14 3.9(19) . . . . ?
B16 C13 B13 B19 105.3(16) . . . . ?
B16 C13 B13 B15 -36.1(15) . . . . ?
B16 C13 B13 B12 66.5(18) . . . . ?
B16 C13 B18 C14 -100.5(14) . . . . ?
B16 C13 B18 B17 -38.5(13) . . . . ?
B16 C13 B18 B19 -140.4(15) . . . . ?
B16 C13 B19 C14 -0.8(18) . . . . ?
B16 C13 B19 B13 -102.7(16) . . . . ?
B16 C13 B19 B18 37.2(13) . . . . ?
B16 C13 B19 B12 -63.3(18) . . . . ?
B16 C13 B15 B13 141.1(16) . . . . ?
B16 C13 B15 B14 102.0(18) . . . . ?
B16 C13 B15 B10 38.2(14) . . . . ?
B16 B17 B18 C13 38.6(13) . . . . ?
B16 B17 B18 C14 135.3(15) . . . . ?
B16 B17 B18 B19 99.2(16) . . . . ?
B16 B17 B11 C14 -98.2(15) . . . . ?
B16 B17 B11 B14 -1.2(18) . . . . ?
B16 B17 B11 B10 38.9(14) . . . . ?
B16 B17 B11 B12 -63.8(17) . . . . ?
B16 B17 B10 B14 -97.6(16) . . . . ?
B16 B17 B10 B11 -136.4(15) . . . . ?
B16 B17 B10 B15 -36.7(14) . . . . ?
B16 B18 B19 C13 -35.3(13) . . . . ?
B16 B18 B19 C14 99.1(15) . . . . ?
B16 B18 B19 B13 2(2) . . . . ?
B16 B18 B19 B12 65.1(18) . . . . ?
B16 B10 B15 C13 -37.6(13) . . . . ?
B16 B10 B15 B13 -100.7(16) . . . . ?
B16 B10 B15 B14 -135.4(15) . . . . ?
C140 C139 C144 C143 4(3) . . . . ?
C28 C29 C30 C31 -1(3) . . . . ?
C28 C27 C32 C31 2(3) . . . . ?
C43 C44 C45 C46 2(4) . . . . ?
C144 C139 C140 C141 -4(3) . . . . ?
B51 B50 B52 B53 103.5(15) . . . . ?
B51 B50 B52 C106 39.2(12) . . . . ?
B51 B50 B52 B49 138.6(15) . . . . ?
B51 B50 B49 B53 -1.7(19) . . . . ?
B51 B50 B49 B52 -36.9(13) . . . . ?
B51 B50 B49 B55 63.1(18) . . . . ?
B51 B50 B49 B57 100.6(15) . . . . ?
B51 B50 B57 B56 -0.4(19) . . . . ?
B51 B50 B57 B49 -100.6(16) . . . . ?
B51 B50 B57 B55 -62.7(17) . . . . ?
B51 B50 B57 C105 32.8(13) . . . . ?
B51 B50 C105 P9 108.9(14) . . . . ?
B51 B50 C105 B56 -107.1(16) . . . . ?
B51 B50 C105 B57 -143.0(15) . . . . ?
B51 B50 C105 B58 -37.1(13) . . . . ?
B51 C106 B54 B53 101.7(15) . . . . ?
B51 C106 B54 B56 0.5(18) . . . . ?
B51 C106 B54 B55 62.1(17) . . . . ?
B51 C106 B54 B58 -38.2(14) . . . . ?
B51 C106 B52 B53 -142.5(15) . . . . ?
B51 C106 B52 B50 -39.8(13) . . . . ?
B51 C106 B52 B49 -103.5(15) . . . . ?
B51 C106 B58 B56 102.6(15) . . . . ?
B51 C106 B58 B54 140.8(14) . . . . ?
B51 C106 B58 C105 41.2(12) . . . . ?
B51 B52 B49 B53 -102.7(16) . . . . ?
B51 B52 B49 B50 37.7(14) . . . . ?
B51 B52 B49 B55 -62.4(19) . . . . ?
B51 B52 B49 B57 0(2) . . . . ?
B51 C105 B58 C106 -41.5(12) . . . . ?
B51 C105 B58 B56 -143.0(14) . . . . ?
B51 C105 B58 B54 -103.8(14) . . . . ?
C98 C93 C94 C95 -6(3) . . . . ?
C98 C97 C96 C95 0(5) . . . . ?
C42 C41 C46 C45 2(4) . . . . ?
C42 C43 C44 C45 -3(4) . . . . ?
C51 C50 C49 C48 -9(4) . . . . ?
C32 C27 C28 C29 -3(3) . . . . ?
B14 B13 B19 C13 96.3(16) . . . . ?
B14 B13 B19 C14 0.4(19) . . . . ?
B14 B13 B19 B18 60.6(18) . . . . ?
B14 B13 B19 B12 -39.4(14) . . . . ?
B14 B13 B15 C13 -133.9(16) . . . . ?
B14 B13 B15 B16 -99.5(18) . . . . ?
B14 B13 B15 B10 -36.0(14) . . . . ?
B14 B13 B12 C14 96.9(15) . . . . ?
B14 B13 B12 B11 35.7(13) . . . . ?
B14 B13 B12 B19 135.8(16) . . . . ?
B14 B11 B10 B16 97.5(16) . . . . ?
B14 B11 B10 B17 135.4(15) . . . . ?
B14 B11 B10 B15 35.2(14) . . . . ?
B14 B11 B12 C14 -132.8(15) . . . . ?
B14 B11 B12 B13 -35.0(14) . . . . ?
B14 B11 B12 B19 -97.7(16) . . . . ?
B14 B10 B15 C13 97.7(16) . . . . ?
B14 B10 B15 B13 34.6(13) . . . . ?
B14 B10 B15 B16 135.4(15) . . . . ?
B60 C53 B24 B25 40.0(14) . . . . ?
B60 C53 B24 B26 0.7(19) . . . . ?
B60 C53 B24 B23 -101.6(16) . . . . ?
B60 C53 B24 B28 -62.4(19) . . . . ?
B60 C53 B25 B24 -139.0(15) . . . . ?
B60 C53 B25 B26 -100.3(16) . . . . ?
B60 C53 B25 C54 -39.6(14) . . . . ?
B60 C53 B23 B24 106.2(16) . . . . ?
B60 C53 B23 B22 -36.1(14) . . . . ?
B60 C53 B23 B20 5(2) . . . . ?
B60 C53 B23 B28 67.7(19) . . . . ?
B60 C53 B22 B23 140.2(16) . . . . ?
B60 C53 B22 B21 39.8(15) . . . . ?
B60 C53 B22 B20 102.3(15) . . . . ?
B60 B25 B26 B24 -98.8(15) . . . . ?
B60 B25 B26 C54 33.6(13) . . . . ?
B60 B25 B26 B27 0.2(19) . . . . ?
B60 B25 B26 B28 -62.4(19) . . . . ?
B60 B25 C54 P6 110.9(15) . . . . ?
B60 B25 C54 B26 -141.0(15) . . . . ?
B60 B25 C54 B21 -35.3(16) . . . . ?
B60 B25 C54 B27 -104.2(16) . . . . ?
B60 C54 B21 B22 -39.8(16) . . . . ?
B60 C54 B21 B27 -142.9(16) . . . . ?
B60 C54 B21 B20 -104.4(16) . . . . ?
B60 C54 B27 B26 -106.9(16) . . . . ?
B60 C54 B27 B21 34.1(15) . . . . ?
B60 C54 B27 B20 -6(2) . . . . ?
B60 C54 B27 B28 -67.9(19) . . . . ?
B60 B21 B22 C53 -40.2(15) . . . . ?
B60 B21 B22 B23 -99.2(16) . . . . ?
B60 B21 B22 B20 -136.6(16) . . . . ?
B60 B21 B27 B26 1(2) . . . . ?
B60 B21 B27 C54 -33.8(14) . . . . ?
B60 B21 B27 B20 101.6(17) . . . . ?
B60 B21 B27 B28 64.0(19) . . . . ?
B60 B21 B20 B23 1(2) . . . . ?
B60 B21 B20 B22 39.8(14) . . . . ?
B60 B21 B20 B27 -101.6(16) . . . . ?
B60 B21 B20 B28 -63.9(19) . . . . ?
B60 B22 B20 B23 98.6(16) . . . . ?
B60 B22 B20 B21 -37.6(14) . . . . ?
B60 B22 B20 B27 -3(2) . . . . ?
B60 B22 B20 B28 61(2) . . . . ?
C99 P9 C93 C94 49.1(17) . . . . ?
C99 P9 C93 C98 -131.8(16) . . . . ?
C99 P9 C105 B50 -60.9(15) . . . . ?
C99 P9 C105 B56 154.9(13) . . . . ?
C99 P9 C105 B51 12.7(15) . . . . ?
C99 P9 C105 B57 -134.6(14) . . . . ?
C99 P9 C105 B58 84.5(13) . . . . ?
C99 C100 C101 C102 1(3) . . . . ?
C99 C104 C103 C102 5(3) . . . . ?
C59 C60 C55 P6 -174.5(18) . . . . ?
C59 C60 C55 C56 8(4) . . . . ?
C59 C58 C57 C56 -3(4) . . . . ?
C61 P6 C54 B25 168.9(13) . . . . ?
C61 P6 C54 B26 101.3(14) . . . . ?
C61 P6 C54 B60 -120.2(13) . . . . ?
C61 P6 C54 B21 -50.0(18) . . . . ?
C61 P6 C54 B27 28.4(17) . . . . ?
C61 P6 C55 C60 -149.5(19) . . . . ?
C61 P6 C55 C56 28(2) . . . . ?
C8 C7 C12 C11 -1(4) . . . . ?
C8 C9 C10 C11 1(5) . . . . ?
C34 C33 C38 C37 -2(3) . . . . ?
C34 C35 C36 C37 4(5) . . . . ?
B23 C53 B24 B25 141.6(15) . . . . ?
B23 C53 B24 B26 102.3(16) . . . . ?
B23 C53 B24 B28 39.2(15) . . . . ?
B23 C53 B25 B24 -36.6(15) . . . . ?
B23 C53 B25 B26 2(2) . . . . ?
B23 C53 B25 B60 102.3(16) . . . . ?
B23 C53 B25 C54 62.7(19) . . . . ?
B23 C53 B60 B25 -106.6(16) . . . . ?
B23 C53 B60 C54 -66.7(17) . . . . ?
B23 C53 B60 B21 -5(2) . . . . ?
B23 C53 B60 B22 37.0(15) . . . . ?
B23 C53 B22 B60 -140.2(16) . . . . ?
B23 C53 B22 B21 -100.4(17) . . . . ?
B23 C53 B22 B20 -37.9(13) . . . . ?
B23 B24 B25 C53 34.5(13) . . . . ?
B23 B24 B25 B26 -101.4(16) . . . . ?
B23 B24 B25 B60 -1.1(19) . . . . ?
B23 B24 B25 C54 -60.8(18) . . . . ?
B23 B24 B26 B25 101.8(18) . . . . ?
B23 B24 B26 C54 61.0(19) . . . . ?
B23 B24 B26 B27 1(2) . . . . ?
B23 B24 B26 B28 -38.0(16) . . . . ?
B23 B24 B28 B26 138.3(18) . . . . ?
B23 B24 B28 B27 98.9(18) . . . . ?
B23 B24 B28 B20 35.3(16) . . . . ?
B23 B22 B20 B21 -136.1(15) . . . . ?
B23 B22 B20 B27 -101.7(16) . . . . ?
B23 B22 B20 B28 -38.0(15) . . . . ?
B23 B20 B28 B24 -35.3(15) . . . . ?
B23 B20 B28 B26 -98.2(17) . . . . ?
B23 B20 B28 B27 -136.1(17) . . . . ?
C23 C24 C25 C26 1(4) . . . . ?
C79 P7 C73 C74 -101(2) . . . . ?
C79 P7 C73 C78 84.9(19) . . . . ?
C79 P7 C67 C72 -126(2) . . . . ?
C79 P7 C67 C68 55(3) . . . . ?
C79 B32 B33 B34 -136(2) . . . . ?
C79 B32 B33 B36 -33.6(19) . . . . ?
C79 B32 B33 B35 -93(2) . . . . ?
C79 B32 B34 C80 -95(2) . . . . ?
C79 B32 B34 B33 39(2) . . . . ?
C79 B32 B34 B35 -1(3) . . . . ?
C79 B32 B34 B37 -56(3) . . . . ?
C79 B32 B31 C80 129.2(18) . . . . ?
C79 B32 B31 B30 33.9(18) . . . . ?
C79 B32 B31 B38 97(2) . . . . ?
C79 B33 B34 C80 2(2) . . . . ?
C79 B33 B34 B32 -37.7(18) . . . . ?
C79 B33 B34 B35 94(2) . . . . ?
C79 B33 B34 B37 63(2) . . . . ?
C79 B33 B36 B30 -32(2) . . . . ?
C79 B33 B36 B29 -96(2) . . . . ?
C79 B33 B36 B35 -132(2) . . . . ?
C79 B33 B35 B34 -101(2) . . . . ?
C79 B33 B35 B36 39(2) . . . . ?
C79 B33 B35 B29 2(3) . . . . ?
C79 B33 B35 B37 -64(3) . . . . ?
C79 B31 B30 B36 30(2) . . . . ?
C79 B31 B30 B38 133(2) . . . . ?
C79 B31 B30 B29 97(3) . . . . ?
C79 B31 B38 C80 90(2) . . . . ?
C79 B31 B38 B30 -41(2) . . . . ?
C79 B31 B38 B29 -7(3) . . . . ?
C79 B31 B38 B37 54(3) . . . . ?
C79 B30 B36 B33 31(2) . . . . ?
C79 B30 B36 B29 133(2) . . . . ?
C79 B30 B36 B35 96(2) . . . . ?
C79 B30 B38 C80 -4(3) . . . . ?
C79 B30 B38 B31 39.4(19) . . . . ?
C79 B30 B38 B29 -102(2) . . . . ?
C79 B30 B38 B37 -64(2) . . . . ?
C79 B30 B29 B36 -40(2) . . . . ?
C79 B30 B29 B38 95(2) . . . . ?
C79 B30 B29 B35 -5(3) . . . . ?
C79 B30 B29 B37 53(3) . . . . ?
C79 B36 B29 B30 42(2) . . . . ?
C79 B36 B29 B38 1(3) . . . . ?
C79 B36 B29 B35 -97(3) . . . . ?
C79 B36 B29 B37 -64(3) . . . . ?
C79 B36 B35 B33 -40(2) . . . . ?
C79 B36 B35 B34 -3(3) . . . . ?
C79 B36 B35 B29 101(2) . . . . ?
C79 B36 B35 B37 63(3) . . . . ?
C128 C127 C126 C125 4(4) . . . . ?
B17 C14 B18 C13 101.8(14) . . . . ?
B17 C14 B18 B16 39.3(14) . . . . ?
B17 C14 B18 B19 140.2(14) . . . . ?
B17 C14 B11 B14 -101.1(16) . . . . ?
B17 C14 B11 B10 -37.5(14) . . . . ?
B17 C14 B11 B12 -141.9(15) . . . . ?
B17 C14 B19 C13 1.2(18) . . . . ?
B17 C14 B19 B13 65.1(18) . . . . ?
B17 C14 B19 B18 -37.5(13) . . . . ?
B17 C14 B19 B12 104.7(15) . . . . ?
B17 C14 B12 B13 -64.3(18) . . . . ?
B17 C14 B12 B14 -4.0(19) . . . . ?
B17 C14 B12 B11 36.7(15) . . . . ?
B17 C14 B12 B19 -103.5(16) . . . . ?
B17 B16 B18 C13 -136.6(15) . . . . ?
B17 B16 B18 C14 -39.1(14) . . . . ?
B17 B16 B18 B19 -102.4(15) . . . . ?
B17 B16 B10 B14 100.3(15) . . . . ?
B17 B16 B10 B11 38.9(14) . . . . ?
B17 B16 B10 B15 138.4(15) . . . . ?
B17 B16 B15 C13 98.5(15) . . . . ?
B17 B16 B15 B13 63.6(19) . . . . ?
B17 B16 B15 B14 2(2) . . . . ?
B17 B16 B15 B10 -38.0(14) . . . . ?
B17 B18 B19 C13 -98.7(15) . . . . ?
B17 B18 B19 C14 35.7(13) . . . . ?
B17 B18 B19 B13 -61.8(19) . . . . ?
B17 B18 B19 B12 1.7(19) . . . . ?
B17 B11 B10 B16 -37.9(14) . . . . ?
B17 B11 B10 B14 -135.4(15) . . . . ?
B17 B11 B10 B15 -100.2(16) . . . . ?
B17 B11 B12 C14 -33.3(13) . . . . ?
B17 B11 B12 B13 64.5(17) . . . . ?
B17 B11 B12 B14 99.5(16) . . . . ?
B17 B11 B12 B19 1.8(19) . . . . ?
B17 B10 B15 C13 -1.4(19) . . . . ?
B17 B10 B15 B13 -64.5(18) . . . . ?
B17 B10 B15 B16 36.3(14) . . . . ?
B17 B10 B15 B14 -99.1(15) . . . . ?
C24 C23 C22 C21 1(3) . . . . ?
C84 C85 C86 C81 0(3) . . . . ?
C85 C84 C83 C82 -6(3) . . . . ?
C85 C86 C81 P8 176.1(15) . . . . ?
C85 C86 C81 C82 1(3) . . . . ?
C21 P2 C14 B17 -55.9(16) . . . . ?
C21 P2 C14 B18 -131.9(15) . . . . ?
C21 P2 C14 B11 19.9(16) . . . . ?
C21 P2 C14 B19 155.5(13) . . . . ?
C21 P2 C14 B12 88.3(13) . . . . ?
C21 P2 C15 C16 -8.0(10) . . . . ?
C21 P2 C15 C20 178.3(8) . . . . ?
C21 C26 C25 C24 1(4) . . . . ?
C124 C119 C120 C121 1(3) . . . . ?
C2 C1 C6 C5 -5(4) . . . . ?
C2 C3 C4 C5 -4(6) . . . . ?
B54 B53 C106 P10 106.4(16) . . . . ?
B54 B53 C106 B51 -107.1(15) . . . . ?
B54 B53 C106 B52 -141.9(16) . . . . ?
B54 B53 C106 B58 -38.3(14) . . . . ?
B54 B53 B52 B50 -65.3(17) . . . . ?
B54 B53 B52 C106 33.3(13) . . . . ?
B54 B53 B52 B51 -1(2) . . . . ?
B54 B53 B52 B49 -101.4(16) . . . . ?
B54 B53 B49 B50 66.1(18) . . . . ?
B54 B53 B49 B52 101.1(15) . . . . ?
B54 B53 B49 B55 -34.2(13) . . . . ?
B54 B53 B49 B57 2.5(19) . . . . ?
B54 B53 B55 B56 38.1(15) . . . . ?
B54 B53 B55 B49 141.0(15) . . . . ?
B54 B53 B55 B57 104.0(15) . . . . ?
B54 C106 B51 B50 -62.9(17) . . . . ?
B54 C106 B51 B52 -102.2(15) . . . . ?
B54 C106 B51 C105 -2.0(17) . . . . ?
B54 C106 B51 B58 37.9(13) . . . . ?
B54 C106 B52 B53 -36.0(14) . . . . ?
B54 C106 B52 B50 66.7(17) . . . . ?
B54 C106 B52 B51 106.5(15) . . . . ?
B54 C106 B52 B49 3.0(19) . . . . ?
B54 C106 B58 B56 -38.2(14) . . . . ?
B54 C106 B58 B51 -140.8(14) . . . . ?
B54 C106 B58 C105 -99.5(14) . . . . ?
B54 B56 B55 B53 -38.5(15) . . . . ?
B54 B56 B55 B49 -101.5(16) . . . . ?
B54 B56 B55 B57 -138.2(15) . . . . ?
B54 B56 B57 B50 -62.6(17) . . . . ?
B54 B56 B57 B49 1.8(18) . . . . ?
B54 B56 B57 B55 37.1(13) . . . . ?
B54 B56 B57 C105 -96.0(15) . . . . ?
B54 B56 C105 P9 -146.5(12) . . . . ?
B54 B56 C105 B50 66.3(18) . . . . ?
B54 B56 C105 B51 -2.7(18) . . . . ?
B54 B56 C105 B57 102.1(15) . . . . ?
B54 B56 C105 B58 -39.1(13) . . . . ?
B54 B56 B58 C106 38.5(14) . . . . ?
B54 B56 B58 B51 101.6(15) . . . . ?
B54 B56 B58 C105 134.8(15) . . . . ?
B54 B55 B57 B50 63.5(18) . . . . ?
B54 B55 B57 B56 -38.5(14) . . . . ?
B54 B55 B57 B49 101.9(16) . . . . ?
B54 B55 B57 C105 1.6(19) . . . . ?
C50 C51 C52 C47 -11(4) . . . . ?
C54 P6 C61 C62 -163.3(17) . . . . ?
C54 P6 C61 C66 23(3) . . . . ?
C54 P6 C55 C60 95(2) . . . . ?
C54 P6 C55 C56 -88(2) . . . . ?
C54 B25 B26 B24 -132.5(15) . . . . ?
C54 B25 B26 B27 -33.4(13) . . . . ?
C54 B25 B26 B28 -96.1(16) . . . . ?
C54 B25 B60 C53 132.3(16) . . . . ?
C54 B25 B60 B21 34.5(14) . . . . ?
C54 B25 B60 B22 98.7(16) . . . . ?
C54 B26 B27 B21 -34.4(13) . . . . ?
C54 B26 B27 B20 -98.7(17) . . . . ?
C54 B26 B27 B28 -135.5(16) . . . . ?
C54 B26 B28 B24 -98.0(16) . . . . ?
C54 B26 B28 B23 -61.6(18) . . . . ?
C54 B26 B28 B27 38.0(14) . . . . ?
C54 B26 B28 B20 0.3(19) . . . . ?
C54 B60 B21 B22 136.2(17) . . . . ?
C54 B60 B21 B27 33.1(14) . . . . ?
C54 B60 B21 B20 96.2(17) . . . . ?
C54 B60 B22 C53 93.8(16) . . . . ?
C54 B60 B22 B23 59.8(18) . . . . ?
C54 B60 B22 B21 -39.0(14) . . . . ?
C54 B60 B22 B20 -0.2(19) . . . . ?
C54 B21 B22 C53 -1(2) . . . . ?
C54 B21 B22 B60 39.3(15) . . . . ?
C54 B21 B22 B23 -59.9(19) . . . . ?
C54 B21 B22 B20 -97.2(17) . . . . ?
C54 B21 B27 B26 34.5(13) . . . . ?
C54 B21 B27 B20 135.4(15) . . . . ?
C54 B21 B27 B28 97.8(15) . . . . ?
C54 B21 B20 B23 64.3(17) . . . . ?
C54 B21 B20 B22 103.1(15) . . . . ?
C54 B21 B20 B27 -38.3(13) . . . . ?
C54 B21 B20 B28 -0.6(18) . . . . ?
C54 B27 B20 B23 -59(2) . . . . ?
C54 B27 B20 B21 38.7(14) . . . . ?
C54 B27 B20 B22 5(2) . . . . ?
C54 B27 B20 B28 -99.0(16) . . . . ?
C54 B27 B28 B24 0(2) . . . . ?
C54 B27 B28 B26 -38.6(14) . . . . ?
C54 B27 B28 B23 61.8(17) . . . . ?
C54 B27 B28 B20 99.9(16) . . . . ?
B21 B60 C54 P6 116.8(15) . . . . ?
B21 B60 C54 B25 -141.8(17) . . . . ?
B21 B60 C54 B26 -104.3(17) . . . . ?
B21 B60 C54 B27 -35.3(16) . . . . ?
B21 B60 B22 C53 132.8(17) . . . . ?
B21 B60 B22 B23 98.9(17) . . . . ?
B21 B60 B22 B20 38.8(15) . . . . ?
B21 C54 B27 B26 -141.0(15) . . . . ?
B21 C54 B27 B20 -39.8(14) . . . . ?
B21 C54 B27 B28 -101.9(16) . . . . ?
B21 B22 B20 B23 136.1(15) . . . . ?
B21 B22 B20 B27 34.4(14) . . . . ?
B21 B22 B20 B28 98.1(17) . . . . ?
B21 B27 B20 B23 -97.5(17) . . . . ?
B21 B27 B20 B22 -33.4(14) . . . . ?
B21 B27 B20 B28 -137.7(15) . . . . ?
B21 B27 B28 B24 -61.4(19) . . . . ?
B21 B27 B28 B26 -100.3(16) . . . . ?
B21 B27 B28 B23 0.2(19) . . . . ?
B21 B27 B28 B20 38.2(14) . . . . ?
B21 B20 B28 B24 63.1(19) . . . . ?
B21 B20 B28 B26 0(2) . . . . ?
B21 B20 B28 B23 98.5(16) . . . . ?
B21 B20 B28 B27 -37.6(14) . . . . ?
C44 C43 C42 C41 4(4) . . . . ?
C44 C45 C46 C41 -2(4) . . . . ?
C55 P6 C61 C62 85.2(19) . . . . ?
C55 P6 C61 C66 -88(2) . . . . ?
C55 P6 C54 B25 -78.0(15) . . . . ?
C55 P6 C54 B26 -145.7(14) . . . . ?
C55 P6 C54 B60 -7.1(15) . . . . ?
C55 P6 C54 B21 63.0(17) . . . . ?
C55 P6 C54 B27 141.5(16) . . . . ?
C55 C60 C59 C58 -8(4) . . . . ?
C55 C56 C57 C58 3(3) . . . . ?
B52 B53 C106 P10 -111.7(16) . . . . ?
B52 B53 C106 B51 34.7(14) . . . . ?
B52 B53 C106 B54 141.9(16) . . . . ?
B52 B53 C106 B58 103.6(17) . . . . ?
B52 B53 B54 C106 -34.0(14) . . . . ?
B52 B53 B54 B56 64.5(17) . . . . ?
B52 B53 B54 B55 100.8(16) . . . . ?
B52 B53 B54 B58 0.3(19) . . . . ?
B52 B53 B49 B50 -35.1(13) . . . . ?
B52 B53 B49 B55 -135.4(14) . . . . ?
B52 B53 B49 B57 -98.7(16) . . . . ?
B52 B53 B55 B56 -62.0(18) . . . . ?
B52 B53 B55 B54 -100.1(15) . . . . ?
B52 B53 B55 B49 40.9(13) . . . . ?
B52 B53 B55 B57 3.9(18) . . . . ?
B52 B50 B51 C106 -39.2(13) . . . . ?
B52 B50 B51 C105 -132.2(15) . . . . ?
B52 B50 B51 B58 -98.8(15) . . . . ?
B52 B50 B49 B53 35.1(14) . . . . ?
B52 B50 B49 B55 99.9(16) . . . . ?
B52 B50 B49 B57 137.5(15) . . . . ?
B52 B50 B57 B56 62.4(17) . . . . ?
B52 B50 B57 B49 -37.7(13) . . . . ?
B52 B50 B57 B55 0.2(18) . . . . ?
B52 B50 B57 C105 95.6(14) . . . . ?
B52 B50 C105 P9 150.0(12) . . . . ?
B52 B50 C105 B56 -66.0(17) . . . . ?
B52 B50 C105 B51 41.1(13) . . . . ?
B52 B50 C105 B57 -101.8(15) . . . . ?
B52 B50 C105 B58 4.1(17) . . . . ?
B52 C106 B51 B50 39.3(13) . . . . ?
B52 C106 B51 C105 100.2(14) . . . . ?
B52 C106 B51 B58 140.1(14) . . . . ?
B52 C106 B54 B53 34.8(14) . . . . ?
B52 C106 B54 B56 -66.4(17) . . . . ?
B52 C106 B54 B55 -4.8(18) . . . . ?
B52 C106 B54 B58 -105.2(16) . . . . ?
B52 C106 B58 B56 65.1(17) . . . . ?
B52 C106 B58 B51 -37.5(13) . . . . ?
B52 C106 B58 B54 103.3(15) . . . . ?
B52 C106 B58 C105 3.7(17) . . . . ?
B52 B51 C105 P9 -154.6(13) . . . . ?
B52 B51 C105 B50 -41.3(13) . . . . ?
B52 B51 C105 B56 63.8(17) . . . . ?
B52 B51 C105 B57 -5.7(19) . . . . ?
B52 B51 C105 B58 100.4(15) . . . . ?
B52 B51 B58 C106 35.1(13) . . . . ?
B52 B51 B58 B56 -63.6(17) . . . . ?
B52 B51 B58 B54 -0.4(18) . . . . ?
B52 B51 B58 C105 -96.7(14) . . . . ?
B52 B49 B55 B53 -39.1(13) . . . . ?
B52 B49 B55 B56 62.9(19) . . . . ?
B52 B49 B55 B54 -3(2) . . . . ?
B52 B49 B55 B57 99.9(15) . . . . ?
B52 B49 B57 B50 37.3(14) . . . . ?
B52 B49 B57 B56 -65.2(18) . . . . ?
B52 B49 B57 B55 -100.1(16) . . . . ?
B52 B49 B57 C105 -3(2) . . . . ?
C25 C26 C21 P2 175.9(19) . . . . ?
C25 C26 C21 C22 -2(3) . . . . ?
B41 C131 B43 B46 2.5(19) . . . . ?
B41 C131 B43 B42 -37.7(14) . . . . ?
B41 C131 B43 B44 68.7(18) . . . . ?
B41 C131 B43 B48 104.7(15) . . . . ?
B41 C131 B59 B47 -38.4(15) . . . . ?
B41 C131 B59 B39 -103.3(17) . . . . ?
B41 C131 B59 B48 -143.0(15) . . . . ?
B41 C131 B42 B46 101.0(16) . . . . ?
B41 C131 B42 C132 38.9(14) . . . . ?
B41 C131 B42 B43 139.9(15) . . . . ?
B41 C131 B48 B43 -103.2(16) . . . . ?
B41 C131 B48 B59 34.5(14) . . . . ?
B41 C131 B48 B44 -66.8(19) . . . . ?
B41 C131 B48 B39 -3.4(19) . . . . ?
B41 C132 B47 B45 144.2(16) . . . . ?
B41 C132 B47 B59 41.1(16) . . . . ?
B41 C132 B47 B39 102.7(17) . . . . ?
B41 C132 B42 B46 -141.9(15) . . . . ?
B41 C132 B42 C131 -39.9(14) . . . . ?
B41 C132 B42 B43 -100.0(16) . . . . ?
B41 B47 B59 C131 38.3(15) . . . . ?
B41 B47 B59 B39 139.7(17) . . . . ?
B41 B47 B59 B48 101.7(17) . . . . ?
B41 B47 B39 B45 102.6(16) . . . . ?
B41 B47 B39 B59 -36.7(15) . . . . ?
B41 B47 B39 B44 62.2(19) . . . . ?
B41 B47 B39 B48 0(2) . . . . ?
B41 B59 B39 B45 0(2) . . . . ?
B41 B59 B39 B47 36.6(15) . . . . ?
B41 B59 B39 B44 -66(2) . . . . ?
B41 B59 B39 B48 -102.5(17) . . . . ?
B41 B59 B48 C131 -33.6(13) . . . . ?
B41 B59 B48 B43 2.8(19) . . . . ?
B41 B59 B48 B44 65.2(18) . . . . ?
B41 B59 B48 B39 102.7(16) . . . . ?
B22 C53 B24 B25 105.7(16) . . . . ?
B22 C53 B24 B26 66.4(18) . . . . ?
B22 C53 B24 B23 -36.0(14) . . . . ?
B22 C53 B24 B28 3(2) . . . . ?
B22 C53 B25 B24 -104.8(17) . . . . ?
B22 C53 B25 B26 -66(2) . . . . ?
B22 C53 B25 B60 34.1(15) . . . . ?
B22 C53 B25 C54 -5(2) . . . . ?
B22 C53 B60 B25 -143.6(16) . . . . ?
B22 C53 B60 C54 -103.7(15) . . . . ?
B22 C53 B60 B21 -41.6(14) . . . . ?
B22 C53 B23 B24 142.3(15) . . . . ?
B22 C53 B23 B20 41.4(14) . . . . ?
B22 C53 B23 B28 103.9(16) . . . . ?
B22 B60 C54 P6 155.9(13) . . . . ?
B22 B60 C54 B25 -102.7(17) . . . . ?
B22 B60 C54 B26 -65.2(18) . . . . ?
B22 B60 C54 B21 39.1(15) . . . . ?
B22 B60 C54 B27 4(2) . . . . ?
B22 B60 B21 C54 -136.2(17) . . . . ?
B22 B60 B21 B27 -103.1(18) . . . . ?
B22 B60 B21 B20 -39.9(15) . . . . ?
B22 B23 B20 B21 37.3(13) . . . . ?
B22 B23 B20 B27 100.0(17) . . . . ?
B22 B23 B20 B28 139.3(16) . . . . ?
B22 B23 B28 B24 102.0(17) . . . . ?
B22 B23 B28 B26 65.2(18) . . . . ?
B22 B23 B28 B27 1.4(19) . . . . ?
B22 B23 B28 B20 -37.6(15) . . . . ?
B22 B21 B27 B26 -65.0(19) . . . . ?
B22 B21 B27 C54 -99.5(16) . . . . ?
B22 B21 B27 B20 35.9(14) . . . . ?
B22 B21 B27 B28 -2(2) . . . . ?
B22 B21 B20 B23 -38.8(14) . . . . ?
B22 B21 B20 B27 -141.4(15) . . . . ?
B22 B21 B20 B28 -103.7(16) . . . . ?
B22 B20 B28 B24 2(2) . . . . ?
B22 B20 B28 B26 -60.8(19) . . . . ?
B22 B20 B28 B23 37.5(15) . . . . ?
B22 B20 B28 B27 -98.6(17) . . . . ?
B59 C131 B43 B46 -63.4(18) . . . . ?
B59 C131 B43 B42 -103.6(15) . . . . ?
B59 C131 B43 B44 3(2) . . . . ?
B59 C131 B43 B48 38.9(14) . . . . ?
B59 C131 B41 C132 99.0(15) . . . . ?
B59 C131 B41 B47 37.4(14) . . . . ?
B59 C131 B41 B42 139.6(15) . . . . ?
B59 C131 B42 B46 63(2) . . . . ?
B59 C131 B42 C132 1(2) . . . . ?
B59 C131 B42 B43 102.3(16) . . . . ?
B59 C131 B42 B41 -37.6(15) . . . . ?
B59 C131 B48 B43 -137.7(15) . . . . ?
B59 C131 B48 B44 -101.3(16) . . . . ?
B59 C131 B48 B39 -37.9(14) . . . . ?
B59 B47 B41 C131 -37.5(14) . . . . ?
B59 B47 B41 C132 -133.3(18) . . . . ?
B59 B47 B41 B42 -99.8(17) . . . . ?
B59 B47 B39 B45 139.3(15) . . . . ?
B59 B47 B39 B44 98.9(16) . . . . ?
B59 B47 B39 B48 36.3(14) . . . . ?
B59 B41 B42 B46 -61.9(18) . . . . ?
B59 B41 B42 C131 35.7(13) . . . . ?
B59 B41 B42 C132 -96.1(16) . . . . ?
B59 B41 B42 B43 0.7(18) . . . . ?
B59 B39 B48 C131 38.4(14) . . . . ?
B59 B39 B48 B43 99.0(17) . . . . ?
B59 B39 B48 B44 138.3(16) . . . . ?
B4 C40 B40 C39 62.1(17) . . . . ?
B4 C40 B40 B8 0.4(19) . . . . ?
B4 C40 B40 B1 104.9(16) . . . . ?
B4 C40 B40 B5 -36.5(14) . . . . ?
B4 C40 B1 C39 -63.3(16) . . . . ?
B4 C40 B1 B40 -102.1(15) . . . . ?
B4 C40 B1 B2 -3.2(18) . . . . ?
B4 C40 B1 B9 37.4(14) . . . . ?
B4 C40 B5 B8 103.1(16) . . . . ?
B4 C40 B5 B40 140.6(15) . . . . ?
B4 C40 B5 B6 35.8(13) . . . . ?
B4 C40 B9 B1 -140.0(15) . . . . ?
B4 C40 B9 B2 -99.1(16) . . . . ?
B4 C40 B9 B3 -39.8(13) . . . . ?
B4 B5 B6 B8 137.3(16) . . . . ?
B4 B5 B6 B3 39.9(14) . . . . ?
B4 B5 B6 B7 101.7(16) . . . . ?
B4 B6 B3 B2 99.6(17) . . . . ?
B4 B6 B3 B9 33.7(14) . . . . ?
B4 B6 B3 B7 138.7(16) . . . . ?
B4 B6 B7 C39 60.5(17) . . . . ?
B4 B6 B7 B8 97.8(15) . . . . ?
B4 B6 B7 B2 -0.4(18) . . . . ?
B4 B6 B7 B3 -36.8(14) . . . . ?
B4 B3 B9 C40 39.7(13) . . . . ?
B4 B3 B9 B1 99.3(16) . . . . ?
B4 B3 B9 B2 136.2(16) . . . . ?
B4 B3 B7 C39 -60.8(19) . . . . ?
B4 B3 B7 B8 -3(2) . . . . ?
B4 B3 B7 B6 36.9(15) . . . . ?
B4 B3 B7 B2 -100.6(17) . . . . ?
B40 C39 B8 B5 40.8(13) . . . . ?
B40 C39 B8 B6 102.9(14) . . . . ?
B40 C39 B8 B7 143.1(14) . . . . ?
B40 C39 B1 C40 -41.5(13) . . . . ?
B40 C39 B1 B2 -141.0(16) . . . . ?
B40 C39 B1 B9 -102.5(16) . . . . ?
B40 C39 B2 B1 37.7(15) . . . . ?
B40 C39 B2 B3 -65.7(19) . . . . ?
B40 C39 B2 B9 -2(2) . . . . ?
B40 C39 B2 B7 -107.1(16) . . . . ?
B40 C39 B7 B8 -36.3(14) . . . . ?
B40 C39 B7 B6 3.8(19) . . . . ?
B40 C39 B7 B2 104.1(17) . . . . ?
B40 C39 B7 B3 64.8(19) . . . . ?
B40 B8 B5 C40 38.0(13) . . . . ?
B40 B8 B5 B4 101.0(16) . . . . ?
B40 B8 B5 B6 139.4(15) . . . . ?
B40 B8 B6 B4 0(2) . . . . ?
B40 B8 B6 B5 -37.3(14) . . . . ?
B40 B8 B6 B3 62.8(18) . . . . ?
B40 B8 B6 B7 102.0(16) . . . . ?
B40 B8 B7 C39 32.7(13) . . . . ?
B40 B8 B7 B6 -101.6(15) . . . . ?
B40 B8 B7 B2 -1.7(18) . . . . ?
B40 B8 B7 B3 -62.0(18) . . . . ?
B40 C40 B4 B5 36.1(14) . . . . ?
B40 C40 B4 B6 0(2) . . . . ?
B40 C40 B4 B3 -63.9(18) . . . . ?
B40 C40 B4 B9 -104.9(16) . . . . ?
B40 C40 B1 C39 38.8(12) . . . . ?
B40 C40 B1 B2 98.9(15) . . . . ?
B40 C40 B1 B9 139.5(15) . . . . ?
B40 C40 B5 B8 -37.5(13) . . . . ?
B40 C40 B5 B4 -140.6(15) . . . . ?
B40 C40 B5 B6 -104.8(15) . . . . ?
B40 C40 B9 B4 101.9(15) . . . . ?
B40 C40 B9 B1 -38.1(14) . . . . ?
B40 C40 B9 B2 2.8(19) . . . . ?
B40 C40 B9 B3 62.0(18) . . . . ?
B40 B1 B2 C39 -32.3(13) . . . . ?
B40 B1 B2 B3 65.1(17) . . . . ?
B40 B1 B2 B9 103.2(16) . . . . ?
B40 B1 B2 B7 0.1(19) . . . . ?
B40 B1 B9 C40 36.5(14) . . . . ?
B40 B1 B9 B4 2(2) . . . . ?
B40 B1 B9 B2 -96.1(16) . . . . ?
B40 B1 B9 B3 -60.4(19) . . . . ?
B40 B5 B6 B8 37.0(13) . . . . ?
B40 B5 B6 B4 -100.3(16) . . . . ?
B40 B5 B6 B3 -60.5(17) . . . . ?
B40 B5 B6 B7 1.4(18) . . . . ?
C126 C125 C130 C129 -3(3) . . . . ?
C126 C127 C128 C129 -2(4) . . . . ?
C52 C51 C50 C49 13(4) . . . . ?
B32 C80 B34 B33 -38.4(17) . . . . ?
B32 C80 B34 B35 -98(2) . . . . ?
B32 C80 B34 B37 -135(2) . . . . ?
B32 C80 B31 C79 40.6(15) . . . . ?
B32 C80 B31 B30 101(2) . . . . ?
B32 C80 B31 B38 143(2) . . . . ?
B32 C80 B38 B31 -35(2) . . . . ?
B32 C80 B38 B30 8(3) . . . . ?
B32 C80 B38 B29 67(2) . . . . ?
B32 C80 B38 B37 104(2) . . . . ?
B32 C80 B37 B34 42(2) . . . . ?
B32 C80 B37 B38 -105(2) . . . . ?
B32 C80 B37 B29 -68(3) . . . . ?
B32 C80 B37 B35 -2(3) . . . . ?
B32 C79 B33 B34 38.2(18) . . . . ?
B32 C79 B33 B36 141(2) . . . . ?
B32 C79 B33 B35 102(2) . . . . ?
B32 C79 B31 C80 -40.9(15) . . . . ?
B32 C79 B31 B30 -141(2) . . . . ?
B32 C79 B31 B38 -100(2) . . . . ?
B32 C79 B30 B31 39(2) . . . . ?
B32 C79 B30 B36 -107(2) . . . . ?
B32 C79 B30 B38 -2(3) . . . . ?
B32 C79 B30 B29 -64(3) . . . . ?
B32 C79 B36 B33 -39(2) . . . . ?
B32 C79 B36 B30 106(2) . . . . ?
B32 C79 B36 B29 66(3) . . . . ?
B32 C79 B36 B35 3(3) . . . . ?
B32 B33 B34 C80 39.2(18) . . . . ?
B32 B33 B34 B35 132(2) . . . . ?
B32 B33 B34 B37 101(2) . . . . ?
B32 B33 B36 C79 33.9(18) . . . . ?
B32 B33 B36 B30 2(3) . . . . ?
B32 B33 B36 B29 -62(3) . . . . ?
B32 B33 B36 B35 -99(2) . . . . ?
B32 B33 B35 B34 -41(2) . . . . ?
B32 B33 B35 B36 98(2) . . . . ?
B32 B33 B35 B29 61(3) . . . . ?
B32 B33 B35 B37 -5(3) . . . . ?
B32 B34 B35 B33 40(2) . . . . ?
B32 B34 B35 B36 3(3) . . . . ?
B32 B34 B35 B29 -64(3) . . . . ?
B32 B34 B35 B37 -101(2) . . . . ?
B32 B34 B37 C80 -38.8(17) . . . . ?
B32 B34 B37 B38 -10(3) . . . . ?
B32 B34 B37 B29 53(3) . . . . ?
B32 B34 B37 B35 93(2) . . . . ?
B32 B31 B30 C79 -32.7(18) . . . . ?
B32 B31 B30 B36 -2(3) . . . . ?
B32 B31 B30 B38 100(2) . . . . ?
B32 B31 B30 B29 65(3) . . . . ?
B32 B31 B38 C80 31.5(17) . . . . ?
B32 B31 B38 B30 -99(2) . . . . ?
B32 B31 B38 B29 -66(3) . . . . ?
B32 B31 B38 B37 -5(3) . . . . ?
C113 P10 C106 B53 12.1(16) . . . . ?
C113 P10 C106 B51 -132.2(13) . . . . ?
C113 P10 C106 B54 85.7(14) . . . . ?
C113 P10 C106 B52 -60.2(16) . . . . ?
C113 P10 C106 B58 156.3(13) . . . . ?
C113 P10 C107 C108 59(2) . . . . ?
C113 P10 C107 C112 -118.5(19) . . . . ?
C113 C118 C117 C116 2(4) . . . . ?
C113 C114 C115 C116 0(4) . . . . ?
C130 C125 C126 C127 -1(3) . . . . ?
B1 C39 B8 B40 -37.5(14) . . . . ?
B1 C39 B8 B5 3.3(19) . . . . ?
B1 C39 B8 B6 65.5(18) . . . . ?
B1 C39 B8 B7 105.7(16) . . . . ?
B1 C39 B40 B8 141.5(14) . . . . ?
B1 C39 B40 C40 41.0(13) . . . . ?
B1 C39 B40 B5 102.2(14) . . . . ?
B1 C39 B2 B3 -103.4(17) . . . . ?
B1 C39 B2 B9 -39.6(14) . . . . ?
B1 C39 B2 B7 -144.8(16) . . . . ?
B1 C39 B7 B8 -106.4(17) . . . . ?
B1 C39 B7 B6 -66.4(18) . . . . ?
B1 C39 B7 B2 34.0(15) . . . . ?
B1 C39 B7 B3 -5(2) . . . . ?
B1 C40 B4 B5 102.7(15) . . . . ?
B1 C40 B4 B6 66.4(18) . . . . ?
B1 C40 B4 B3 2.6(19) . . . . ?
B1 C40 B4 B9 -38.4(14) . . . . ?
B1 C40 B40 C39 -42.8(14) . . . . ?
B1 C40 B40 B8 -104.5(16) . . . . ?
B1 C40 B40 B5 -141.4(15) . . . . ?
B1 C40 B5 B8 -1.6(18) . . . . ?
B1 C40 B5 B4 -104.6(15) . . . . ?
B1 C40 B5 B40 36.0(14) . . . . ?
B1 C40 B5 B6 -68.8(16) . . . . ?
B1 C40 B9 B4 140.0(15) . . . . ?
B1 C40 B9 B2 40.9(14) . . . . ?
B1 C40 B9 B3 100.1(16) . . . . ?
B1 B40 B5 B8 104.0(16) . . . . ?
B1 B40 B5 C40 -33.7(13) . . . . ?
B1 B40 B5 B4 1.6(19) . . . . ?
B1 B40 B5 B6 65.3(18) . . . . ?
B1 B2 B3 B4 -1.1(19) . . . . ?
B1 B2 B3 B6 -64.3(18) . . . . ?
B1 B2 B3 B9 37.9(14) . . . . ?
B1 B2 B3 B7 -103.4(16) . . . . ?
B1 B2 B9 C40 -39.5(13) . . . . ?
B1 B2 B9 B4 -100.4(15) . . . . ?
B1 B2 B9 B3 -138.3(16) . . . . ?
B1 B2 B7 C39 -32.0(14) . . . . ?
B1 B2 B7 B8 0.9(19) . . . . ?
B1 B2 B7 B6 64.2(17) . . . . ?
B1 B2 B7 B3 101.2(17) . . . . ?
B18 C13 B13 B14 -62.4(18) . . . . ?
B18 C13 B13 B19 39.0(14) . . . . ?
B18 C13 B13 B15 -102.4(16) . . . . ?
B18 C13 B13 B12 0.2(19) . . . . ?
B18 C13 B16 B17 38.5(13) . . . . ?
B18 C13 B16 B10 102.6(16) . . . . ?
B18 C13 B16 B15 141.7(16) . . . . ?
B18 C13 B19 C14 -37.9(12) . . . . ?
B18 C13 B19 B13 -139.9(15) . . . . ?
B18 C13 B19 B12 -100.5(15) . . . . ?
B18 C13 B15 B13 105.6(16) . . . . ?
B18 C13 B15 B16 -35.5(14) . . . . ?
B18 C13 B15 B14 66.5(18) . . . . ?
B18 C13 B15 B10 2.7(19) . . . . ?
B18 C14 B17 B16 -39.1(13) . . . . ?
B18 C14 B17 B11 -140.1(15) . . . . ?
B18 C14 B17 B10 -102.3(16) . . . . ?
B18 C14 B11 B14 -63.5(18) . . . . ?
B18 C14 B11 B17 37.7(15) . . . . ?
B18 C14 B11 B10 0(2) . . . . ?
B18 C14 B11 B12 -104.2(16) . . . . ?
B18 C14 B19 C13 38.8(12) . . . . ?
B18 C14 B19 B13 102.6(15) . . . . ?
B18 C14 B19 B12 142.2(14) . . . . ?
B18 C14 B12 B13 3.2(18) . . . . ?
B18 C14 B12 B14 63.5(17) . . . . ?
B18 C14 B12 B11 104.2(15) . . . . ?
B18 C14 B12 B19 -36.0(14) . . . . ?
B18 B16 B17 C14 38.7(13) . . . . ?
B18 B16 B17 B11 101.0(15) . . . . ?
B18 B16 B17 B10 139.5(15) . . . . ?
B18 B16 B10 B14 63.5(19) . . . . ?
B18 B16 B10 B17 -36.7(14) . . . . ?
B18 B16 B10 B11 2(2) . . . . ?
B18 B16 B10 B15 101.6(17) . . . . ?
B18 B16 B15 C13 34.3(14) . . . . ?
B18 B16 B15 B13 -1(2) . . . . ?
B18 B16 B15 B14 -62(2) . . . . ?
B18 B16 B15 B10 -102.2(17) . . . . ?
B18 B17 B11 C14 -35.2(13) . . . . ?
B18 B17 B11 B14 61.8(18) . . . . ?
B18 B17 B11 B10 101.9(17) . . . . ?
B18 B17 B11 B12 -0.8(19) . . . . ?
B18 B17 B10 B16 36.4(14) . . . . ?
B18 B17 B10 B14 -61.2(18) . . . . ?
B18 B17 B10 B11 -100.0(15) . . . . ?
B18 B17 B10 B15 -0.3(19) . . . . ?
B18 B19 B12 C14 32.7(13) . . . . ?
B18 B19 B12 B13 -102.3(16) . . . . ?
B18 B19 B12 B14 -64.5(18) . . . . ?
B18 B19 B12 B11 -2.2(19) . . . . ?
C110 C111 C112 C107 11(4) . . . . ?
C38 C33 C34 C35 6(4) . . . . ?
C38 C37 C36 C35 -1(4) . . . . ?
C74 C73 C78 C77 6(3) . . . . ?
C74 C75 C76 C77 -4(4) . . . . ?
C103 C104 C99 P9 170.9(14) . . . . ?
C103 C104 C99 C100 1(3) . . . . ?
C103 C102 C101 C100 5(3) . . . . ?
C67 P7 C73 C74 14(2) . . . . ?
C67 P7 C73 C78 -160.1(19) . . . . ?
C67 P7 C79 B32 152.7(19) . . . . ?
C67 P7 C79 B33 83.3(19) . . . . ?
C67 P7 C79 B31 -134(2) . . . . ?
C67 P7 C79 B30 -60(2) . . . . ?
C67 P7 C79 B36 10(3) . . . . ?
C67 C72 C71 C70 0(5) . . . . ?
C67 C68 C69 C70 -3(5) . . . . ?
C107 P10 C106 B53 128.4(15) . . . . ?
C107 P10 C106 B51 -15.9(16) . . . . ?
C107 P10 C106 B54 -158.0(13) . . . . ?
C107 P10 C106 B52 56.1(16) . . . . ?
C107 P10 C106 B58 -87.5(14) . . . . ?
C107 P10 C113 C118 159.0(19) . . . . ?
C107 P10 C113 C114 -20(2) . . . . ?
C107 C108 C109 C110 1(4) . . . . ?
C111 C110 C109 C108 3(4) . . . . ?
B11 C14 B17 B16 101.0(16) . . . . ?
B11 C14 B17 B18 140.1(15) . . . . ?
B11 C14 B17 B10 37.8(14) . . . . ?
B11 C14 B18 C13 63.6(17) . . . . ?
B11 C14 B18 B16 1(2) . . . . ?
B11 C14 B18 B17 -38.2(15) . . . . ?
B11 C14 B18 B19 102.0(16) . . . . ?
B11 C14 B19 C13 -66.8(17) . . . . ?
B11 C14 B19 B13 -3.0(19) . . . . ?
B11 C14 B19 B18 -105.6(15) . . . . ?
B11 C14 B19 B12 36.7(14) . . . . ?
B11 C14 B12 B13 -100.9(16) . . . . ?
B11 C14 B12 B14 -40.7(14) . . . . ?
B11 C14 B12 B19 -140.2(15) . . . . ?
B11 B14 B10 B16 -100.7(15) . . . . ?
B11 B14 B10 B17 -39.7(14) . . . . ?
B11 B14 B10 B15 -139.4(15) . . . . ?
B11 B14 B15 C13 -64.1(19) . . . . ?
B11 B14 B15 B13 -104.2(16) . . . . ?
B11 B14 B15 B16 -3(2) . . . . ?
B11 B14 B15 B10 36.5(14) . . . . ?
B11 B14 B12 C14 40.1(13) . . . . ?
B11 B14 B12 B13 139.8(15) . . . . ?
B11 B14 B12 B19 101.2(16) . . . . ?
B11 B17 B18 C13 -61.2(17) . . . . ?
B11 B17 B18 C14 35.5(13) . . . . ?
B11 B17 B18 B16 -99.8(16) . . . . ?
B11 B17 B18 B19 -0.6(19) . . . . ?
B11 B17 B10 B16 136.4(15) . . . . ?
B11 B17 B10 B14 38.8(14) . . . . ?
B11 B17 B10 B15 99.7(16) . . . . ?
B11 B10 B15 C13 62.3(17) . . . . ?
B11 B10 B15 B13 -0.8(19) . . . . ?
B11 B10 B15 B16 99.9(15) . . . . ?
B11 B10 B15 B14 -35.5(14) . . . . ?
C108 C107 C112 C111 -7(3) . . . . ?
B10 B16 B17 C14 -100.9(15) . . . . ?
B10 B16 B17 B18 -139.5(15) . . . . ?
B10 B16 B17 B11 -38.5(13) . . . . ?
B10 B16 B18 C13 -99.6(16) . . . . ?
B10 B16 B18 C14 -2(2) . . . . ?
B10 B16 B18 B17 37.1(15) . . . . ?
B10 B16 B18 B19 -65.4(19) . . . . ?
B10 B16 B15 C13 136.5(15) . . . . ?
B10 B16 B15 B13 101.6(17) . . . . ?
B10 B16 B15 B14 40.3(15) . . . . ?
B10 B14 B11 C14 99.4(15) . . . . ?
B10 B14 B11 B17 39.4(13) . . . . ?
B10 B14 B11 B12 140.7(15) . . . . ?
B10 B14 B15 C13 -100.6(16) . . . . ?
B10 B14 B15 B13 -140.7(15) . . . . ?
B10 B14 B15 B16 -39.5(14) . . . . ?
B10 B14 B12 C14 4.5(19) . . . . ?
B10 B14 B12 B13 104.1(17) . . . . ?
B10 B14 B12 B11 -35.7(15) . . . . ?
B10 B14 B12 B19 65.6(19) . . . . ?
B10 B17 B18 C13 1.9(18) . . . . ?
B10 B17 B18 C14 98.7(15) . . . . ?
B10 B17 B18 B16 -36.6(14) . . . . ?
B10 B17 B18 B19 62.6(18) . . . . ?
B10 B17 B11 C14 -137.1(16) . . . . ?
B10 B17 B11 B14 -40.1(14) . . . . ?
B10 B17 B11 B12 -102.6(16) . . . . ?
B10 B11 B12 C14 -96.7(15) . . . . ?
B10 B11 B12 B13 1.1(18) . . . . ?
B10 B11 B12 B14 36.1(14) . . . . ?
B10 B11 B12 B19 -61.6(17) . . . . ?
C12 C7 C8 C9 2(4) . . . . ?
C12 C11 C10 C9 -1(4) . . . . ?
C117 C118 C113 P10 179(2) . . . . ?
C117 C118 C113 C114 -2(4) . . . . ?
C117 C116 C115 C114 0(4) . . . . ?
B27 B26 C54 P6 -116.9(13) . . . . ?
B27 B26 C54 B25 141.9(15) . . . . ?
B27 B26 C54 B60 103.4(16) . . . . ?
B27 B26 C54 B21 37.7(14) . . . . ?
B27 B26 B28 B24 -136.0(17) . . . . ?
B27 B26 B28 B23 -99.6(17) . . . . ?
B27 B26 B28 B20 -37.7(15) . . . . ?
B27 C54 B21 B60 142.9(16) . . . . ?
B27 C54 B21 B22 103.1(18) . . . . ?
B27 C54 B21 B20 38.6(13) . . . . ?
B27 B21 B22 C53 61.6(18) . . . . ?
B27 B21 B22 B60 101.7(17) . . . . ?
B27 B21 B22 B23 2.5(19) . . . . ?
B27 B21 B22 B20 -34.8(14) . . . . ?
B27 B21 B20 B23 102.6(16) . . . . ?
B27 B21 B20 B22 141.4(15) . . . . ?
B27 B21 B20 B28 37.6(14) . . . . ?
B27 B20 B28 B24 100.8(17) . . . . ?
B27 B20 B28 B26 37.8(15) . . . . ?
B27 B20 B28 B23 136.1(17) . . . . ?
B19 C13 B13 B14 -101.4(16) . . . . ?
B19 C13 B13 B15 -141.5(16) . . . . ?
B19 C13 B13 B12 -38.8(13) . . . . ?
B19 C13 B16 B17 0.1(19) . . . . ?
B19 C13 B16 B18 -38.4(14) . . . . ?
B19 C13 B16 B10 64.2(18) . . . . ?
B19 C13 B16 B15 103.3(16) . . . . ?
B19 C13 B18 C14 39.9(12) . . . . ?
B19 C13 B18 B16 140.4(15) . . . . ?
B19 C13 B18 B17 101.9(15) . . . . ?
B19 C13 B15 B13 36.2(15) . . . . ?
B19 C13 B15 B16 -104.9(17) . . . . ?
B19 C13 B15 B14 -3(2) . . . . ?
B19 C13 B15 B10 -66.7(18) . . . . ?
B19 C14 B17 B16 -1.2(18) . . . . ?
B19 C14 B17 B18 37.9(14) . . . . ?
B19 C14 B17 B11 -102.2(15) . . . . ?
B19 C14 B17 B10 -64.4(18) . . . . ?
B19 C14 B18 C13 -38.4(12) . . . . ?
B19 C14 B18 B16 -100.8(15) . . . . ?
B19 C14 B18 B17 -140.2(14) . . . . ?
B19 C14 B11 B14 4.2(19) . . . . ?
B19 C14 B11 B17 105.3(16) . . . . ?
B19 C14 B11 B10 67.8(18) . . . . ?
B19 C14 B11 B12 -36.5(14) . . . . ?
B19 C14 B12 B13 39.2(13) . . . . ?
B19 C14 B12 B14 99.5(15) . . . . ?
B19 C14 B12 B11 140.2(15) . . . . ?
B19 B13 B14 B11 2(2) . . . . ?
B19 B13 B14 B10 -62.4(19) . . . . ?
B19 B13 B14 B15 -98.7(16) . . . . ?
B19 B13 B14 B12 39.5(14) . . . . ?
B19 B13 B15 C13 -32.8(14) . . . . ?
B19 B13 B15 B16 2(2) . . . . ?
B19 B13 B15 B14 101.1(17) . . . . ?
B19 B13 B15 B10 65.1(18) . . . . ?
B19 B13 B12 C14 -38.9(13) . . . . ?
B19 B13 B12 B14 -135.8(16) . . . . ?
B19 B13 B12 B11 -100.1(15) . . . . ?
B42 B46 C132 P12 -102.1(13) . . . . ?
B42 B46 C132 B45 145.2(15) . . . . ?
B42 B46 C132 B47 108.1(16) . . . . ?
B42 B46 C132 B41 38.3(15) . . . . ?
B42 B46 B43 C131 -40.6(14) . . . . ?
B42 B46 B43 B44 -139.4(17) . . . . ?
B42 B46 B43 B48 -102.7(18) . . . . ?
B42 B46 B44 B45 -102.8(18) . . . . ?
B42 B46 B44 B43 36.1(16) . . . . ?
B42 B46 B44 B39 -64.9(18) . . . . ?
B42 B46 B44 B48 -2(2) . . . . ?
B42 C131 B43 B46 40.2(14) . . . . ?
B42 C131 B43 B44 106.4(16) . . . . ?
B42 C131 B43 B48 142.4(15) . . . . ?
B42 C131 B41 C132 -40.6(13) . . . . ?
B42 C131 B41 B47 -102.2(16) . . . . ?
B42 C131 B41 B59 -139.6(15) . . . . ?
B42 C131 B59 B47 0(2) . . . . ?
B42 C131 B59 B41 38.3(15) . . . . ?
B42 C131 B59 B39 -65(2) . . . . ?
B42 C131 B59 B48 -104.7(17) . . . . ?
B42 C131 B48 B43 -34.8(15) . . . . ?
B42 C131 B48 B59 102.9(16) . . . . ?
B42 C131 B48 B44 2(2) . . . . ?
B42 C131 B48 B39 65.0(19) . . . . ?
B42 C132 B47 B45 105.4(19) . . . . ?
B42 C132 B47 B41 -38.8(18) . . . . ?
B42 C132 B47 B59 2(2) . . . . ?
B42 C132 B47 B39 64(2) . . . . ?
B42 C132 B41 C131 41.1(13) . . . . ?
B42 C132 B41 B47 142.0(17) . . . . ?
B42 C132 B41 B59 102.0(17) . . . . ?
B42 B43 B44 B45 -1(2) . . . . ?
B42 B43 B44 B46 -37.6(16) . . . . ?
B42 B43 B44 B39 61.2(19) . . . . ?
B42 B43 B44 B48 101.1(18) . . . . ?
B42 B43 B48 C131 34.8(14) . . . . ?
B42 B43 B48 B59 -2.4(19) . . . . ?
B42 B43 B48 B44 -103.7(17) . . . . ?
B42 B43 B48 B39 -63.8(19) . . . . ?
B42 B41 B59 C131 -35.8(13) . . . . ?
B42 B41 B59 B47 101.1(17) . . . . ?
B42 B41 B59 B39 63.9(19) . . . . ?
B42 B41 B59 B48 -2.2(19) . . . . ?
C10 C11 C12 C7 1(4) . . . . ?
C88 C89 C90 C91 -1(10) . . . . ?
C112 C107 C108 C109 1(4) . . . . ?
B49 B53 C106 P10 -153.0(13) . . . . ?
B49 B53 C106 B51 -6.5(18) . . . . ?
B49 B53 C106 B54 100.7(16) . . . . ?
B49 B53 C106 B52 -41.2(14) . . . . ?
B49 B53 C106 B58 62.3(18) . . . . ?
B49 B53 B54 C106 -99.8(16) . . . . ?
B49 B53 B54 B56 -1.3(19) . . . . ?
B49 B53 B54 B55 35.0(14) . . . . ?
B49 B53 B54 B58 -65.5(18) . . . . ?
B49 B53 B52 B50 36.1(13) . . . . ?
B49 B53 B52 C106 134.8(15) . . . . ?
B49 B53 B52 B51 100.8(16) . . . . ?
B49 B53 B55 B56 -102.9(17) . . . . ?
B49 B53 B55 B54 -141.0(15) . . . . ?
B49 B53 B55 B57 -37.0(14) . . . . ?
B49 B50 B51 C106 -2.1(17) . . . . ?
B49 B50 B51 B52 37.0(14) . . . . ?
B49 B50 B51 C105 -95.2(15) . . . . ?
B49 B50 B51 B58 -61.8(17) . . . . ?
B49 B50 B52 B53 -35.1(13) . . . . ?
B49 B50 B52 C106 -99.4(15) . . . . ?
B49 B50 B52 B51 -138.6(15) . . . . ?
B49 B50 B57 B56 100.1(16) . . . . ?
B49 B50 B57 B55 37.9(14) . . . . ?
B49 B50 B57 C105 133.4(15) . . . . ?
B49 B50 C105 P9 -148.2(13) . . . . ?
B49 B50 C105 B56 -4.1(19) . . . . ?
B49 B50 C105 B51 103.0(15) . . . . ?
B49 B50 C105 B57 -40.0(14) . . . . ?
B49 B50 C105 B58 65.9(17) . . . . ?
B49 B55 B57 B50 -38.4(14) . . . . ?
B49 B55 B57 B56 -140.4(15) . . . . ?
B49 B55 B57 C105 -100.3(15) . . . . ?
B49 B57 C105 P9 154.9(13) . . . . ?
B49 B57 C105 B50 41.2(14) . . . . ?
B49 B57 C105 B56 -101.7(16) . . . . ?
B49 B57 C105 B51 6(2) . . . . ?
B49 B57 C105 B58 -63.9(19) . . . . ?
C109 C110 C111 C112 -9(4) . . . . ?
B5 B8 B40 C39 -134.2(14) . . . . ?
B5 B8 B40 C40 -37.0(13) . . . . ?
B5 B8 B40 B1 -98.4(16) . . . . ?
B5 B8 B6 B4 37.7(14) . . . . ?
B5 B8 B6 B3 100.1(15) . . . . ?
B5 B8 B6 B7 139.3(16) . . . . ?
B5 B8 B7 C39 98.0(15) . . . . ?
B5 B8 B7 B6 -36.2(14) . . . . ?
B5 B8 B7 B2 63.7(18) . . . . ?
B5 B8 B7 B3 3(2) . . . . ?
B5 C40 B4 B6 -36.2(14) . . . . ?
B5 C40 B4 B3 -100.0(15) . . . . ?
B5 C40 B4 B9 -141.1(15) . . . . ?
B5 C40 B40 C39 98.6(15) . . . . ?
B5 C40 B40 B8 36.9(14) . . . . ?
B5 C40 B40 B1 141.4(15) . . . . ?
B5 C40 B1 C39 3.3(17) . . . . ?
B5 C40 B1 B40 -35.5(14) . . . . ?
B5 C40 B1 B2 63.4(16) . . . . ?
B5 C40 B1 B9 104.0(15) . . . . ?
B5 C40 B9 B4 36.3(14) . . . . ?
B5 C40 B9 B1 -103.7(15) . . . . ?
B5 C40 B9 B2 -62.8(17) . . . . ?
B5 C40 B9 B3 -3.6(19) . . . . ?
B5 B4 B6 B8 -36.1(13) . . . . ?
B5 B4 B6 B3 -134.7(15) . . . . ?
B5 B4 B6 B7 -98.2(15) . . . . ?
B5 B4 B3 B6 40.0(14) . . . . ?
B5 B4 B3 B2 -63.0(19) . . . . ?
B5 B4 B3 B9 -102.8(16) . . . . ?
B5 B4 B3 B7 2(2) . . . . ?
B5 B4 B9 C40 -34.8(13) . . . . ?
B5 B4 B9 B1 -1(2) . . . . ?
B5 B4 B9 B2 62.0(18) . . . . ?
B5 B4 B9 B3 99.0(16) . . . . ?
B5 B40 B1 C39 -97.5(15) . . . . ?
B5 B40 B1 C40 34.1(13) . . . . ?
B5 B40 B1 B2 -63.8(17) . . . . ?
B5 B40 B1 B9 -2(2) . . . . ?
B5 B6 B3 B4 -40.1(13) . . . . ?
B5 B6 B3 B2 59.5(18) . . . . ?
B5 B6 B3 B9 -6.4(19) . . . . ?
B5 B6 B3 B7 98.6(15) . . . . ?
B5 B6 B7 C39 -2.8(17) . . . . ?
B5 B6 B7 B8 34.5(13) . . . . ?
B5 B6 B7 B2 -63.7(17) . . . . ?
B5 B6 B7 B3 -100.1(15) . . . . ?
B20 B23 B22 C53 -134.5(15) . . . . ?
B20 B23 B22 B60 -99.8(15) . . . . ?
B20 B23 B22 B21 -39.0(14) . . . . ?
B20 B23 B28 B24 139.6(18) . . . . ?
B20 B23 B28 B26 102.8(18) . . . . ?
B20 B23 B28 B27 39.0(14) . . . . ?
B20 B21 B22 C53 96.4(16) . . . . ?
B20 B21 B22 B60 136.6(16) . . . . ?
B20 B21 B22 B23 37.3(13) . . . . ?
B20 B21 B27 B26 -100.9(16) . . . . ?
B20 B21 B27 C54 -135.4(15) . . . . ?
B20 B21 B27 B28 -37.6(14) . . . . ?
B20 B27 B28 B24 -99.6(17) . . . . ?
B20 B27 B28 B26 -138.5(16) . . . . ?
B20 B27 B28 B23 -38.1(14) . . . . ?
C89 C88 C87 P8 -177(4) . . . . ?
C89 C88 C87 C92 -1(6) . . . . ?
C89 C90 C91 C92 3(9) . . . . ?
B44 B45 B46 C132 130.9(15) . . . . ?
B44 B45 B46 B43 36.6(16) . . . . ?
B44 B45 B46 B42 99.9(17) . . . . ?
B44 B45 C132 P12 -145.0(13) . . . . ?
B44 B45 C132 B46 -42.0(13) . . . . ?
B44 B45 C132 B47 99.7(15) . . . . ?
B44 B45 C132 B41 64.6(19) . . . . ?
B44 B45 C132 B42 -8.7(19) . . . . ?
B44 B45 B47 C132 -95.0(14) . . . . ?
B44 B45 B47 B41 -63.2(18) . . . . ?
B44 B45 B47 B59 1.8(18) . . . . ?
B44 B45 B47 B39 37.9(13) . . . . ?
B44 B45 B39 B47 -136.0(15) . . . . ?
B44 B45 B39 B59 -99.7(17) . . . . ?
B44 B45 B39 B48 -36.2(15) . . . . ?
B44 B46 C132 P12 155.2(11) . . . . ?
B44 B46 C132 B45 42.5(13) . . . . ?
B44 B46 C132 B47 5.4(19) . . . . ?
B44 B46 C132 B41 -64.4(17) . . . . ?
B44 B46 C132 B42 -102.7(15) . . . . ?
B44 B46 B43 C131 98.9(16) . . . . ?
B44 B46 B43 B42 139.4(17) . . . . ?
B44 B46 B43 B48 36.7(16) . . . . ?
B44 B46 B42 C131 2(2) . . . . ?
B44 B46 B42 C132 95.4(16) . . . . ?
B44 B46 B42 B43 -36.0(15) . . . . ?
B44 B46 B42 B41 63.0(19) . . . . ?
B44 B43 B42 B46 38.6(15) . . . . ?
B44 B43 B42 C131 -96.9(16) . . . . ?
B44 B43 B42 C132 -4(2) . . . . ?
B44 B43 B42 B41 -62.2(19) . . . . ?
B44 B43 B48 C131 138.5(17) . . . . ?
B44 B43 B48 B59 101.3(17) . . . . ?
B44 B43 B48 B39 39.8(16) . . . . ?
B44 B39 B48 C131 -99.9(16) . . . . ?
B44 B39 B48 B43 -39.2(15) . . . . ?
B44 B39 B48 B59 -138.3(16) . . . . ?
B55 B53 C106 P10 144.6(13) . . . . ?
B55 B53 C106 B51 -68.9(16) . . . . ?
B55 B53 C106 B54 38.2(13) . . . . ?
B55 B53 C106 B52 -103.7(16) . . . . ?
B55 B53 C106 B58 -0.1(19) . . . . ?
B55 B53 B54 C106 -134.8(15) . . . . ?
B55 B53 B54 B56 -36.3(13) . . . . ?
B55 B53 B54 B58 -100.5(16) . . . . ?
B55 B53 B52 B50 -3.8(18) . . . . ?
B55 B53 B52 C106 94.8(15) . . . . ?
B55 B53 B52 B51 60.9(18) . . . . ?
B55 B53 B52 B49 -39.9(13) . . . . ?
B55 B53 B49 B50 100.3(15) . . . . ?
B55 B53 B49 B52 135.4(14) . . . . ?
B55 B53 B49 B57 36.7(14) . . . . ?
B55 B56 B54 B53 36.7(13) . . . . ?
B55 B56 B54 C106 99.1(15) . . . . ?
B55 B56 B54 B58 136.1(15) . . . . ?
B55 B56 B57 B50 -99.7(16) . . . . ?
B55 B56 B57 B49 -35.3(14) . . . . ?
B55 B56 B57 C105 -133.1(15) . . . . ?
B55 B56 C105 P9 151.8(12) . . . . ?
B55 B56 C105 B50 4.5(19) . . . . ?
B55 B56 C105 B51 -64.4(17) . . . . ?
B55 B56 C105 B57 40.3(14) . . . . ?
B55 B56 C105 B58 -100.8(15) . . . . ?
B55 B56 B58 C106 -0.1(19) . . . . ?
B55 B56 B58 B51 62.9(18) . . . . ?
B55 B56 B58 B54 -38.7(14) . . . . ?
B55 B56 B58 C105 96.1(16) . . . . ?
B55 B54 B58 C106 -98.1(15) . . . . ?
B55 B54 B58 B56 38.5(14) . . . . ?
B55 B54 B58 B51 -62.7(17) . . . . ?
B55 B54 B58 C105 -0.6(17) . . . . ?
B55 B49 B57 B50 137.4(15) . . . . ?
B55 B49 B57 B56 34.9(13) . . . . ?
B55 B49 B57 C105 96.8(15) . . . . ?
B55 B57 C105 P9 -143.3(13) . . . . ?
B55 B57 C105 B50 103.0(16) . . . . ?
B55 B57 C105 B56 -39.9(14) . . . . ?
B55 B57 C105 B51 67.6(18) . . . . ?
B55 B57 C105 B58 -2(2) . . . . ?
C137 C136 C135 C134 0(4) . . . . ?
B6 B8 B40 C39 -97.8(15) . . . . ?
B6 B8 B40 C40 -0.5(19) . . . . ?
B6 B8 B40 B1 -61.9(19) . . . . ?
B6 B8 B40 B5 36.5(14) . . . . ?
B6 B8 B5 C40 -101.5(15) . . . . ?
B6 B8 B5 B4 -38.4(14) . . . . ?
B6 B8 B5 B40 -139.4(15) . . . . ?
B6 B8 B7 C39 134.2(15) . . . . ?
B6 B8 B7 B2 99.9(15) . . . . ?
B6 B8 B7 B3 39.6(14) . . . . ?
B6 B4 B5 B8 40.3(15) . . . . ?
B6 B4 B5 C40 139.7(15) . . . . ?
B6 B4 B5 B40 103.9(16) . . . . ?
B6 B4 B3 B2 -103.0(16) . . . . ?
B6 B4 B3 B9 -142.8(15) . . . . ?
B6 B4 B3 B7 -37.8(15) . . . . ?
B6 B4 B9 C40 -99.3(15) . . . . ?
B6 B4 B9 B1 -65.1(19) . . . . ?
B6 B4 B9 B2 -2.5(19) . . . . ?
B6 B4 B9 B3 34.5(14) . . . . ?
B6 B3 B9 C40 6.1(19) . . . . ?
B6 B3 B9 B4 -33.6(14) . . . . ?
B6 B3 B9 B1 65.7(18) . . . . ?
B6 B3 B9 B2 102.6(16) . . . . ?
B6 B3 B7 C39 -97.8(15) . . . . ?
B6 B3 B7 B8 -40.4(14) . . . . ?
B6 B3 B7 B2 -137.6(16) . . . . ?
C22 C23 C24 C25 -2(4) . . . . ?
C36 C37 C38 C33 -1(4) . . . . ?
B28 B24 B25 C53 99.6(16) . . . . ?
B28 B24 B25 B26 -36.3(15) . . . . ?
B28 B24 B25 B60 64.0(18) . . . . ?
B28 B24 B25 C54 4.3(19) . . . . ?
B28 B24 B26 B25 139.7(17) . . . . ?
B28 B24 B26 C54 99.0(16) . . . . ?
B28 B24 B26 B27 38.5(16) . . . . ?
B28 B24 B23 C53 -136.5(16) . . . . ?
B28 B24 B23 B22 -101.9(17) . . . . ?
B28 B24 B23 B20 -36.0(16) . . . . ?
B28 B26 C54 P6 -155.3(12) . . . . ?
B28 B26 C54 B25 103.5(15) . . . . ?
B28 B26 C54 B60 65.0(18) . . . . ?
B28 B26 C54 B21 -0.7(19) . . . . ?
B28 B26 C54 B27 -38.4(13) . . . . ?
B28 B26 B27 C54 135.5(16) . . . . ?
B28 B26 B27 B21 101.2(17) . . . . ?
B28 B26 B27 B20 36.8(16) . . . . ?
B28 B23 B22 C53 -97.9(15) . . . . ?
B28 B23 B22 B60 -63.2(18) . . . . ?
B28 B23 B22 B21 -2.4(19) . . . . ?
B28 B23 B22 B20 36.6(14) . . . . ?
B28 B23 B20 B21 -102.0(16) . . . . ?
B28 B23 B20 B22 -139.3(16) . . . . ?
B28 B23 B20 B27 -39.2(16) . . . . ?
B28 B27 B20 B23 40.2(16) . . . . ?
B28 B27 B20 B21 137.7(15) . . . . ?
B28 B27 B20 B22 104.3(16) . . . . ?
B57 B50 B51 C106 60.5(16) . . . . ?
B57 B50 B51 B52 99.6(15) . . . . ?
B57 B50 B51 C105 -32.6(13) . . . . ?
B57 B50 B51 B58 0.8(18) . . . . ?
B57 B50 B52 B53 2.3(17) . . . . ?
B57 B50 B52 C106 -62.0(16) . . . . ?
B57 B50 B52 B51 -101.2(15) . . . . ?
B57 B50 B52 B49 37.4(13) . . . . ?
B57 B50 B49 B53 -102.4(16) . . . . ?
B57 B50 B49 B52 -137.5(15) . . . . ?
B57 B50 B49 B55 -37.6(14) . . . . ?
B57 B50 C105 P9 -108.2(15) . . . . ?
B57 B50 C105 B56 35.9(15) . . . . ?
B57 B50 C105 B51 143.0(15) . . . . ?
B57 B50 C105 B58 105.9(15) . . . . ?
B57 B56 B54 B53 -0.4(18) . . . . ?
B57 B56 B54 C106 62.0(16) . . . . ?
B57 B56 B54 B55 -37.0(13) . . . . ?
B57 B56 B54 B58 99.0(15) . . . . ?
B57 B56 B55 B53 99.7(16) . . . . ?
B57 B56 B55 B54 138.2(15) . . . . ?
B57 B56 B55 B49 36.7(15) . . . . ?
B57 B56 C105 P9 111.4(14) . . . . ?
B57 B56 C105 B50 -35.8(15) . . . . ?
B57 B56 C105 B51 -104.7(15) . . . . ?
B57 B56 C105 B58 -141.2(15) . . . . ?
B57 B56 B58 C106 -62.4(17) . . . . ?
B57 B56 B58 B51 0.6(19) . . . . ?
B57 B56 B58 B54 -101.0(15) . . . . ?
B57 B56 B58 C105 33.8(13) . . . . ?
B57 B49 B55 B53 -139.1(15) . . . . ?
B57 B49 B55 B56 -37.1(14) . . . . ?
B57 B49 B55 B54 -102.9(15) . . . . ?
B57 C105 B58 C106 64.0(17) . . . . ?
B57 C105 B58 B56 -37.5(15) . . . . ?
B57 C105 B58 B51 105.4(16) . . . . ?
B57 C105 B58 B54 1.7(19) . . . . ?
C105 P9 C93 C94 -64.4(16) . . . . ?
C105 P9 C93 C98 114.7(16) . . . . ?
C105 P9 C99 C100 -70.6(16) . . . . ?
C105 P9 C99 C104 119.4(17) . . . . ?
C105 B50 B51 C106 93.0(14) . . . . ?
C105 B50 B51 B52 132.2(15) . . . . ?
C105 B50 B51 B58 33.4(12) . . . . ?
C105 B50 B52 B53 62.8(15) . . . . ?
C105 B50 B52 C106 -1.5(17) . . . . ?
C105 B50 B52 B51 -40.7(12) . . . . ?
C105 B50 B52 B49 97.9(14) . . . . ?
C105 B50 B49 B53 -62.9(17) . . . . ?
C105 B50 B49 B52 -98.0(14) . . . . ?
C105 B50 B49 B55 1.9(19) . . . . ?
C105 B50 B49 B57 39.5(13) . . . . ?
C105 B50 B57 B56 -33.2(14) . . . . ?
C105 B50 B57 B49 -133.4(15) . . . . ?
C105 B50 B57 B55 -95.5(15) . . . . ?
C105 B56 B54 B53 -61.2(16) . . . . ?
C105 B56 B54 C106 1.2(17) . . . . ?
C105 B56 B54 B55 -97.9(15) . . . . ?
C105 B56 B54 B58 38.2(12) . . . . ?
C105 B56 B55 B53 59.9(18) . . . . ?
C105 B56 B55 B54 98.4(15) . . . . ?
C105 B56 B55 B49 -3.1(19) . . . . ?
C105 B56 B55 B57 -39.8(13) . . . . ?
C105 B56 B57 B50 33.4(13) . . . . ?
C105 B56 B57 B49 97.8(15) . . . . ?
C105 B56 B57 B55 133.1(15) . . . . ?
C105 B56 B58 C106 -96.3(15) . . . . ?
C105 B56 B58 B51 -33.2(13) . . . . ?
C105 B56 B58 B54 -134.8(15) . . . . ?
C105 B51 B52 B53 -59.4(18) . . . . ?
C105 B51 B52 B50 41.1(13) . . . . ?
C105 B51 B52 C106 -94.1(14) . . . . ?
C105 B51 B52 B49 3.3(19) . . . . ?
C105 B51 B58 C106 131.9(13) . . . . ?
C105 B51 B58 B56 33.1(13) . . . . ?
C105 B51 B58 B54 96.3(15) . . . . ?
B39 B45 B46 C132 93.4(16) . . . . ?
B39 B45 B46 B43 -1(2) . . . . ?
B39 B45 B46 B42 62(2) . . . . ?
B39 B45 B46 B44 -37.5(15) . . . . ?
B39 B45 C132 P12 154.9(13) . . . . ?
B39 B45 C132 B46 -102.1(15) . . . . ?
B39 B45 C132 B47 39.6(14) . . . . ?
B39 B45 C132 B41 4(2) . . . . ?
B39 B45 C132 B42 -68.8(19) . . . . ?
B39 B45 B47 C132 -132.9(15) . . . . ?
B39 B45 B47 B41 -101.1(17) . . . . ?
B39 B45 B47 B59 -36.1(14) . . . . ?
B39 B45 B44 B46 136.9(16) . . . . ?
B39 B45 B44 B43 101.5(16) . . . . ?
B39 B45 B44 B48 36.4(14) . . . . ?
B39 B47 B41 C131 -2(2) . . . . ?
B39 B47 B41 C132 -97.4(17) . . . . ?
B39 B47 B41 B59 36.0(15) . . . . ?
B39 B47 B41 B42 -63.8(19) . . . . ?
B39 B47 B59 C131 -101.5(17) . . . . ?
B39 B47 B59 B41 -139.7(17) . . . . ?
B39 B47 B59 B48 -38.1(14) . . . . ?
B39 B59 B48 C131 -136.3(15) . . . . ?
B39 B59 B48 B43 -99.9(15) . . . . ?
B39 B59 B48 B44 -37.5(14) . . . . ?
B39 B44 B48 C131 99.4(17) . . . . ?
B39 B44 B48 B43 135.2(17) . . . . ?
B39 B44 B48 B59 36.6(14) . . . . ?
C46 C41 C42 C43 -4(4) . . . . ?
C78 C73 C74 C75 -3(3) . . . . ?
C78 C77 C76 C75 7(4) . . . . ?
C87 P8 C80 B32 -153.7(17) . . . . ?
C87 P8 C80 B34 -83.7(18) . . . . ?
C87 P8 C80 B31 136.8(18) . . . . ?
C87 P8 C80 B38 67(2) . . . . ?
C87 P8 C80 B37 -10(2) . . . . ?
C87 P8 C81 C82 165.2(16) . . . . ?
C87 P8 C81 C86 -10(2) . . . . ?
C87 C92 C91 C90 -4(6) . . . . ?
C87 C88 C89 C90 0(8) . . . . ?
B2 C39 B8 B40 -106.1(16) . . . . ?
B2 C39 B8 B5 -65.3(18) . . . . ?
B2 C39 B8 B6 -3.1(19) . . . . ?
B2 C39 B8 B7 37.1(15) . . . . ?
B2 C39 B40 B8 104.1(16) . . . . ?
B2 C39 B40 C40 3.5(19) . . . . ?
B2 C39 B40 B1 -37.4(15) . . . . ?
B2 C39 B40 B5 64.7(18) . . . . ?
B2 C39 B1 C40 99.5(15) . . . . ?
B2 C39 B1 B40 141.0(16) . . . . ?
B2 C39 B1 B9 38.6(14) . . . . ?
B2 C39 B7 B8 -140.4(15) . . . . ?
B2 C39 B7 B6 -100.4(16) . . . . ?
B2 C39 B7 B3 -39.3(14) . . . . ?
B2 B1 B9 C40 132.6(16) . . . . ?
B2 B1 B9 B4 97.7(17) . . . . ?
B2 B1 B9 B3 35.7(14) . . . . ?
B2 B3 B9 C40 -96.5(16) . . . . ?
B2 B3 B9 B4 -136.2(15) . . . . ?
B2 B3 B9 B1 -36.9(14) . . . . ?
B2 B3 B7 C39 39.8(14) . . . . ?
B2 B3 B7 B8 97.2(16) . . . . ?
B2 B3 B7 B6 137.6(16) . . . . ?
B3 B4 B5 B8 0(2) . . . . ?
B3 B4 B5 C40 99.4(16) . . . . ?
B3 B4 B5 B40 63.6(18) . . . . ?
B3 B4 B5 B6 -40.3(14) . . . . ?
B3 B4 B6 B8 98.6(15) . . . . ?
B3 B4 B6 B5 134.7(15) . . . . ?
B3 B4 B6 B7 36.5(14) . . . . ?
B3 B4 B9 C40 -133.8(15) . . . . ?
B3 B4 B9 B1 -99.5(16) . . . . ?
B3 B4 B9 B2 -37.0(13) . . . . ?
B3 B6 B7 C39 97.3(15) . . . . ?
B3 B6 B7 B8 134.6(15) . . . . ?
B3 B6 B7 B2 36.4(13) . . . . ?
B3 B2 B9 C40 98.9(16) . . . . ?
B3 B2 B9 B4 37.9(14) . . . . ?
B3 B2 B9 B1 138.3(16) . . . . ?
B3 B2 B7 C39 -133.2(16) . . . . ?
B3 B2 B7 B8 -100.3(16) . . . . ?
B3 B2 B7 B6 -37.0(14) . . . . ?
B58 C106 B51 B50 -100.8(14) . . . . ?
B58 C106 B51 B52 -140.1(14) . . . . ?
B58 C106 B51 C105 -39.9(11) . . . . ?
B58 C106 B54 B53 139.9(15) . . . . ?
B58 C106 B54 B56 38.8(13) . . . . ?
B58 C106 B54 B55 100.4(15) . . . . ?
B58 C106 B52 B53 -104.1(15) . . . . ?
B58 C106 B52 B50 -1.4(18) . . . . ?
B58 C106 B52 B51 38.4(14) . . . . ?
B58 C106 B52 B49 -65.1(17) . . . . ?
B58 B56 B54 B53 -99.4(15) . . . . ?
B58 B56 B54 C106 -37.0(13) . . . . ?
B58 B56 B54 B55 -136.1(15) . . . . ?
B58 B56 B55 B53 0(2) . . . . ?
B58 B56 B55 B54 38.5(14) . . . . ?
B58 B56 B55 B49 -63.0(19) . . . . ?
B58 B56 B55 B57 -99.7(16) . . . . ?
B58 B56 B57 B50 -0.1(19) . . . . ?
B58 B56 B57 B49 64.3(17) . . . . ?
B58 B56 B57 B55 99.6(15) . . . . ?
B58 B56 B57 C105 -33.5(13) . . . . ?
B58 B56 C105 P9 -107.4(13) . . . . ?
B58 B56 C105 B50 105.4(16) . . . . ?
B58 B56 C105 B51 36.4(13) . . . . ?
B58 B56 C105 B57 141.2(15) . . . . ?
B58 B51 B52 B53 0.6(19) . . . . ?
B58 B51 B52 B50 101.2(15) . . . . ?
B58 B51 B52 C106 -34.0(12) . . . . ?
B58 B51 B52 B49 63.4(18) . . . . ?
B58 B51 C105 P9 105.0(14) . . . . ?
B58 B51 C105 B50 -141.7(14) . . . . ?
B58 B51 C105 B56 -36.6(14) . . . . ?
B58 B51 C105 B57 -106.1(16) . . . . ?
B58 B54 B55 B53 99.4(15) . . . . ?
B58 B54 B55 B56 -39.4(13) . . . . ?
B58 B54 B55 B49 64.7(18) . . . . ?
B58 B54 B55 B57 -0.6(19) . . . . ?
C135 C136 C137 C138 0(5) . . . . ?
B9 C40 B4 B5 141.1(15) . . . . ?
B9 C40 B4 B6 104.8(17) . . . . ?
B9 C40 B4 B3 41.0(14) . . . . ?
B9 C40 B40 C39 -4.0(19) . . . . ?
B9 C40 B40 B8 -65.6(18) . . . . ?
B9 C40 B40 B1 38.9(15) . . . . ?
B9 C40 B40 B5 -102.5(16) . . . . ?
B9 C40 B1 C39 -100.7(16) . . . . ?
B9 C40 B1 B40 -139.5(15) . . . . ?
B9 C40 B1 B2 -40.6(13) . . . . ?
B9 C40 B5 B8 67.0(17) . . . . ?
B9 C40 B5 B4 -36.1(14) . . . . ?
B9 C40 B5 B40 104.5(15) . . . . ?
B9 C40 B5 B6 -0.3(18) . . . . ?
B9 B4 B5 B8 -64.2(19) . . . . ?
B9 B4 B5 C40 35.2(14) . . . . ?
B9 B4 B5 B40 -1(2) . . . . ?
B9 B4 B5 B6 -104.5(17) . . . . ?
B9 B4 B6 B8 64.1(18) . . . . ?
B9 B4 B6 B5 100.2(16) . . . . ?
B9 B4 B6 B3 -34.6(14) . . . . ?
B9 B4 B6 B7 2(2) . . . . ?
B9 B4 B3 B6 142.8(15) . . . . ?
B9 B4 B3 B2 39.8(15) . . . . ?
B9 B4 B3 B7 105.0(17) . . . . ?
B9 B1 B2 C39 -135.5(16) . . . . ?
B9 B1 B2 B3 -38.1(14) . . . . ?
B9 B1 B2 B7 -103.1(17) . . . . ?
B9 B2 B3 B4 -39.0(14) . . . . ?
B9 B2 B3 B6 -102.2(17) . . . . ?
B9 B2 B3 B7 -141.3(16) . . . . ?
B9 B2 B7 C39 -97.4(17) . . . . ?
B9 B2 B7 B8 -64.5(17) . . . . ?
B9 B2 B7 B6 -1.2(19) . . . . ?
B9 B2 B7 B3 35.8(14) . . . . ?
B9 B3 B7 C39 3(2) . . . . ?
B9 B3 B7 B8 61(2) . . . . ?
B9 B3 B7 B6 101.2(17) . . . . ?
B9 B3 B7 B2 -36.4(16) . . . . ?
C81 P8 C80 B32 89.8(18) . . . . ?
C81 P8 C80 B34 159.8(16) . . . . ?
C81 P8 C80 B31 20.3(19) . . . . ?
C81 P8 C80 B38 -50(2) . . . . ?
C81 P8 C80 B37 -126(2) . . . . ?
C81 P8 C87 C92 58(2) . . . . ?
C81 P8 C87 C88 -127(3) . . . . ?
C81 C82 C83 C84 7(3) . . . . ?
C83 C82 C81 P8 -179.8(16) . . . . ?
C83 C82 C81 C86 -4(3) . . . . ?
C83 C84 C85 C86 3(3) . . . . ?
C101 C100 C99 P9 -174.0(15) . . . . ?
C101 C100 C99 C104 -4(3) . . . . ?
B33 C79 B32 C80 -102(2) . . . . ?
B33 C79 B32 B34 -41(2) . . . . ?
B33 C79 B32 B31 -147(2) . . . . ?
B33 C79 B31 C80 -7(2) . . . . ?
B33 C79 B31 B32 34(2) . . . . ?
B33 C79 B31 B30 -108(2) . . . . ?
B33 C79 B31 B38 -66(3) . . . . ?
B33 C79 B30 B31 110(2) . . . . ?
B33 C79 B30 B36 -35(2) . . . . ?
B33 C79 B30 B38 70(3) . . . . ?
B33 C79 B30 B29 7(3) . . . . ?
B33 C79 B36 B30 145(2) . . . . ?
B33 C79 B36 B29 105(3) . . . . ?
B33 C79 B36 B35 42(2) . . . . ?
B33 B32 B34 C80 -134(2) . . . . ?
B33 B32 B34 B35 -40(2) . . . . ?
B33 B32 B34 B37 -95(2) . . . . ?
B33 B32 B31 C80 99(2) . . . . ?
B33 B32 B31 C79 -30.4(19) . . . . ?
B33 B32 B31 B30 4(3) . . . . ?
B33 B32 B31 B38 67(2) . . . . ?
B33 B34 B35 B36 -37(2) . . . . ?
B33 B34 B35 B29 -104(3) . . . . ?
B33 B34 B35 B37 -141(3) . . . . ?
B33 B34 B37 C80 -98(2) . . . . ?
B33 B34 B37 B38 -70(2) . . . . ?
B33 B34 B37 B29 -6(3) . . . . ?
B33 B34 B37 B35 33(2) . . . . ?
B33 B36 B29 B30 102(2) . . . . ?
B33 B36 B29 B38 61(3) . . . . ?
B33 B36 B29 B35 -37(2) . . . . ?
B33 B36 B29 B37 -4(3) . . . . ?
B33 B36 B35 B34 36(2) . . . . ?
B33 B36 B35 B29 140(2) . . . . ?
B33 B36 B35 B37 103(2) . . . . ?
B33 B35 B37 C80 5(3) . . . . ?
B33 B35 B37 B34 -35(2) . . . . ?
B33 B35 B37 B38 65(3) . . . . ?
B33 B35 B37 B29 104(3) . . . . ?
B15 C13 B13 B14 40.0(15) . . . . ?
B15 C13 B13 B19 141.5(16) . . . . ?
B15 C13 B13 B12 102.6(17) . . . . ?
B15 C13 B16 B17 -103.2(16) . . . . ?
B15 C13 B16 B18 -141.7(16) . . . . ?
B15 C13 B16 B10 -39.1(15) . . . . ?
B15 C13 B18 C14 -64.9(16) . . . . ?
B15 C13 B18 B16 35.6(14) . . . . ?
B15 C13 B18 B17 -2.9(19) . . . . ?
B15 C13 B18 B19 -104.7(15) . . . . ?
B15 C13 B19 C14 65.9(17) . . . . ?
B15 C13 B19 B13 -36.0(15) . . . . ?
B15 C13 B19 B18 103.9(16) . . . . ?
B15 C13 B19 B12 3(2) . . . . ?
B15 B13 B14 B11 101.0(17) . . . . ?
B15 B13 B14 B10 36.3(15) . . . . ?
B15 B13 B14 B12 138.2(16) . . . . ?
B15 B13 B19 C13 33.7(14) . . . . ?
B15 B13 B19 C14 -62.2(18) . . . . ?
B15 B13 B19 B18 -2(2) . . . . ?
B15 B13 B19 B12 -102.0(17) . . . . ?
B15 B13 B12 C14 59.6(17) . . . . ?
B15 B13 B12 B14 -37.2(14) . . . . ?
B15 B13 B12 B11 -1.6(18) . . . . ?
B15 B13 B12 B19 98.6(15) . . . . ?
B15 B16 B17 C14 -63.0(17) . . . . ?
B15 B16 B17 B18 -101.6(16) . . . . ?
B15 B16 B17 B11 -0.6(18) . . . . ?
B15 B16 B17 B10 37.9(14) . . . . ?
B15 B16 B18 C13 -34.8(14) . . . . ?
B15 B16 B18 C14 62.8(19) . . . . ?
B15 B16 B18 B17 101.8(17) . . . . ?
B15 B16 B18 B19 -1(2) . . . . ?
B15 B16 B10 B14 -38.1(14) . . . . ?
B15 B16 B10 B17 -138.4(15) . . . . ?
B15 B16 B10 B11 -99.5(16) . . . . ?
B15 B14 B11 C14 62.7(18) . . . . ?
B15 B14 B11 B17 2.7(19) . . . . ?
B15 B14 B11 B10 -36.7(15) . . . . ?
B15 B14 B11 B12 104.0(17) . . . . ?
B15 B14 B10 B16 38.8(14) . . . . ?
B15 B14 B10 B17 99.8(16) . . . . ?
B15 B14 B10 B11 139.4(15) . . . . ?
B15 B14 B12 C14 -60.5(19) . . . . ?
B15 B14 B12 B13 39.2(16) . . . . ?
B15 B14 B12 B11 -100.6(17) . . . . ?
B15 B14 B12 B19 1(2) . . . . ?
B48 C131 B43 B46 -102.2(16) . . . . ?
B48 C131 B43 B42 -142.4(15) . . . . ?
B48 C131 B43 B44 -36.0(14) . . . . ?
B48 C131 B41 C132 64.6(17) . . . . ?
B48 C131 B41 B47 3.1(19) . . . . ?
B48 C131 B41 B59 -34.3(15) . . . . ?
B48 C131 B41 B42 105.3(16) . . . . ?
B48 C131 B59 B47 104.7(17) . . . . ?
B48 C131 B59 B41 143.0(15) . . . . ?
B48 C131 B59 B39 39.7(15) . . . . ?
B48 C131 B42 B46 -3(2) . . . . ?
B48 C131 B42 C132 -64.7(19) . . . . ?
B48 C131 B42 B43 36.3(15) . . . . ?
B48 C131 B42 B41 -103.6(16) . . . . ?
B48 B43 B42 B46 101.8(16) . . . . ?
B48 B43 B42 C131 -33.6(13) . . . . ?
B48 B43 B42 C132 59.4(18) . . . . ?
B48 B43 B42 B41 1.0(19) . . . . ?
B48 B43 B44 B45 -102.4(17) . . . . ?
B48 B43 B44 B46 -138.8(18) . . . . ?
B48 B43 B44 B39 -40.0(15) . . . . ?
B48 B59 B39 B45 102.1(17) . . . . ?
B48 B59 B39 B47 139.2(15) . . . . ?
B48 B59 B39 B44 36.7(14) . . . . ?
B48 B44 B39 B45 -139.6(16) . . . . ?
B48 B44 B39 B47 -99.5(16) . . . . ?
B48 B44 B39 B59 -36.9(15) . . . . ?
C6 C1 C2 C3 3(4) . . . . ?
C6 C5 C4 C3 1(6) . . . . ?
B7 C39 B8 B40 -143.1(14) . . . . ?
B7 C39 B8 B5 -102.4(15) . . . . ?
B7 C39 B8 B6 -40.2(13) . . . . ?
B7 C39 B40 B8 36.4(14) . . . . ?
B7 C39 B40 C40 -64.2(18) . . . . ?
B7 C39 B40 B1 -105.1(16) . . . . ?
B7 C39 B40 B5 -2.9(19) . . . . ?
B7 C39 B1 C40 66.0(18) . . . . ?
B7 C39 B1 B40 107.6(17) . . . . ?
B7 C39 B1 B2 -33.5(15) . . . . ?
B7 C39 B1 B9 5(2) . . . . ?
B7 C39 B2 B1 144.8(16) . . . . ?
B7 C39 B2 B3 41.4(14) . . . . ?
B7 C39 B2 B9 105.2(17) . . . . ?
B7 B8 B40 C39 -34.0(13) . . . . ?
B7 B8 B40 C40 63.3(17) . . . . ?
B7 B8 B40 B1 2(2) . . . . ?
B7 B8 B40 B5 100.3(15) . . . . ?
B7 B8 B5 C40 -65.2(17) . . . . ?
B7 B8 B5 B4 -2(2) . . . . ?
B7 B8 B5 B40 -103.2(16) . . . . ?
B7 B8 B5 B6 36.3(14) . . . . ?
B7 B8 B6 B4 -101.6(17) . . . . ?
B7 B8 B6 B5 -139.3(16) . . . . ?
B7 B8 B6 B3 -39.3(14) . . . . ?
B7 B6 B3 B4 -138.7(16) . . . . ?
B7 B6 B3 B2 -39.1(15) . . . . ?
B7 B6 B3 B9 -105.0(17) . . . . ?
B7 B2 B3 B4 102.3(16) . . . . ?
B7 B2 B3 B6 39.1(15) . . . . ?
B7 B2 B3 B9 141.3(16) . . . . ?
B7 B2 B9 C40 63.2(18) . . . . ?
B7 B2 B9 B4 2.3(19) . . . . ?
B7 B2 B9 B1 102.6(16) . . . . ?
B7 B2 B9 B3 -35.7(14) . . . . ?
B7 B3 B9 C40 -60.2(19) . . . . ?
B7 B3 B9 B4 -99.9(17) . . . . ?
B7 B3 B9 B1 -1(2) . . . . ?
B7 B3 B9 B2 36.3(15) . . . . ?
C49 C48 C47 P4 -177(2) . . . . ?
C49 C48 C47 C52 -2(4) . . . . ?
B34 C80 B32 C79 104(2) . . . . ?
B34 C80 B32 B33 42(2) . . . . ?
B34 C80 B32 B31 147(2) . . . . ?
B34 C80 B31 C79 8(2) . . . . ?
B34 C80 B31 B32 -32.5(19) . . . . ?
B34 C80 B31 B30 68(2) . . . . ?
B34 C80 B31 B38 111(2) . . . . ?
B34 C80 B38 B31 -105(2) . . . . ?
B34 C80 B38 B30 -62(3) . . . . ?
B34 C80 B38 B29 -3(3) . . . . ?
B34 C80 B38 B37 34(2) . . . . ?
B34 C80 B37 B38 -147(2) . . . . ?
B34 C80 B37 B29 -110(3) . . . . ?
B34 C80 B37 B35 -45(2) . . . . ?
B34 B32 B33 C79 136(2) . . . . ?
B34 B32 B33 B36 102(2) . . . . ?
B34 B32 B33 B35 43(2) . . . . ?
B34 B32 B31 C80 30.0(17) . . . . ?
B34 B32 B31 C79 -99(2) . . . . ?
B34 B32 B31 B30 -65(2) . . . . ?
B34 B32 B31 B38 -2(3) . . . . ?
B34 B33 B36 C79 96(2) . . . . ?
B34 B33 B36 B30 63(3) . . . . ?
B34 B33 B36 B29 0(3) . . . . ?
B34 B33 B36 B35 -37(2) . . . . ?
B34 B33 B35 B36 140(2) . . . . ?
B34 B33 B35 B29 102(3) . . . . ?
B34 B33 B35 B37 36(3) . . . . ?
B34 B35 B37 C80 40(2) . . . . ?
B34 B35 B37 B38 101(2) . . . . ?
B34 B35 B37 B29 140(2) . . . . ?
B12 C14 B17 B16 65.1(17) . . . . ?
B12 C14 B17 B18 104.2(15) . . . . ?
B12 C14 B17 B11 -35.9(14) . . . . ?
B12 C14 B17 B10 1.9(19) . . . . ?
B12 C14 B18 C13 -3.1(17) . . . . ?
B12 C14 B18 B16 -65.5(18) . . . . ?
B12 C14 B18 B17 -104.8(15) . . . . ?
B12 C14 B18 B19 35.3(13) . . . . ?
B12 C14 B11 B14 40.7(13) . . . . ?
B12 C14 B11 B17 141.9(15) . . . . ?
B12 C14 B11 B10 104.4(16) . . . . ?
B12 C14 B19 C13 -103.5(14) . . . . ?
B12 C14 B19 B13 -39.6(13) . . . . ?
B12 C14 B19 B18 -142.2(14) . . . . ?
B12 B13 B14 B11 -37.2(15) . . . . ?
B12 B13 B14 B10 -101.9(17) . . . . ?
B12 B13 B14 B15 -138.2(16) . . . . ?
B12 B13 B19 C13 135.8(15) . . . . ?
B12 B13 B19 C14 39.8(14) . . . . ?
B12 B13 B19 B18 100.0(16) . . . . ?
B12 B13 B15 C13 -96.4(15) . . . . ?
B12 B13 B15 B16 -62.0(19) . . . . ?
B12 B13 B15 B14 37.5(14) . . . . ?
B12 B13 B15 B10 1.5(19) . . . . ?
B12 B14 B11 C14 -41.3(13) . . . . ?
B12 B14 B11 B17 -101.4(15) . . . . ?
B12 B14 B11 B10 -140.7(15) . . . . ?
B12 B14 B10 B16 -64.5(19) . . . . ?
B12 B14 B10 B17 -4(2) . . . . ?
B12 B14 B10 B11 36.2(14) . . . . ?
B12 B14 B10 B15 -103.3(17) . . . . ?
B12 B14 B15 C13 1(2) . . . . ?
B12 B14 B15 B13 -38.8(15) . . . . ?
B12 B14 B15 B16 62(2) . . . . ?
B12 B14 B15 B10 101.9(17) . . . . ?
B12 B11 B10 B16 62.2(18) . . . . ?
B12 B11 B10 B14 -35.3(14) . . . . ?
B12 B11 B10 B17 100.1(15) . . . . ?
B12 B11 B10 B15 -0.2(19) . . . . ?
C76 C77 C78 C73 -9(4) . . . . ?
C71 C72 C67 P7 -180(2) . . . . ?
C71 C72 C67 C68 -2(5) . . . . ?
C71 C70 C69 C68 2(6) . . . . ?
C91 C92 C87 P8 179(2) . . . . ?
C91 C92 C87 C88 3(4) . . . . ?
C4 C3 C2 C1 2(5) . . . . ?
C4 C5 C6 C1 3(5) . . . . ?
C115 C116 C117 C118 -1(4) . . . . ?
B31 C80 B32 C79 -43.4(17) . . . . ?
B31 C80 B32 B33 -105(2) . . . . ?
B31 C80 B32 B34 -147(2) . . . . ?
B31 C80 B34 B32 32.1(19) . . . . ?
B31 C80 B34 B33 -6(2) . . . . ?
B31 C80 B34 B35 -66(2) . . . . ?
B31 C80 B34 B37 -103(2) . . . . ?
B31 C80 B38 B30 42.8(19) . . . . ?
B31 C80 B38 B29 102(2) . . . . ?
B31 C80 B38 B37 139(2) . . . . ?
B31 C80 B37 B34 109(2) . . . . ?
B31 C80 B37 B38 -38(2) . . . . ?
B31 C80 B37 B29 -1(3) . . . . ?
B31 C80 B37 B35 64(3) . . . . ?
B31 C79 B32 C80 44.7(18) . . . . ?
B31 C79 B32 B33 147(2) . . . . ?
B31 C79 B32 B34 105(2) . . . . ?
B31 C79 B33 B32 -34(2) . . . . ?
B31 C79 B33 B34 4(3) . . . . ?
B31 C79 B33 B36 106(2) . . . . ?
B31 C79 B33 B35 67(3) . . . . ?
B31 C79 B30 B36 -145(2) . . . . ?
B31 C79 B30 B38 -40(2) . . . . ?
B31 C79 B30 B29 -103(2) . . . . ?
B31 C79 B36 B33 -111(2) . . . . ?
B31 C79 B36 B30 34(2) . . . . ?
B31 C79 B36 B29 -6(3) . . . . ?
B31 C79 B36 B35 -69(3) . . . . ?
B31 B32 B33 C79 30.4(19) . . . . ?
B31 B32 B33 B34 -105(2) . . . . ?
B31 B32 B33 B36 -3(3) . . . . ?
B31 B32 B33 B35 -62(3) . . . . ?
B31 B32 B34 C80 -31.2(19) . . . . ?
B31 B32 B34 B33 103(2) . . . . ?
B31 B32 B34 B35 63(2) . . . . ?
B31 B32 B34 B37 8(3) . . . . ?
B31 B30 B36 C79 -30(2) . . . . ?
B31 B30 B36 B33 1(3) . . . . ?
B31 B30 B36 B29 103(2) . . . . ?
B31 B30 B36 B35 66(3) . . . . ?
B31 B30 B38 C80 -43.2(19) . . . . ?
B31 B30 B38 B29 -141(3) . . . . ?
B31 B30 B38 B37 -103(2) . . . . ?
B31 B30 B29 B36 -100(3) . . . . ?
B31 B30 B29 B38 35(2) . . . . ?
B31 B30 B29 B35 -66(3) . . . . ?
B31 B30 B29 B37 -7(3) . . . . ?
B31 B38 B29 B30 -35(2) . . . . ?
B31 B38 B29 B36 4(3) . . . . ?
B31 B38 B29 B35 64(3) . . . . ?
B31 B38 B29 B37 100(2) . . . . ?
B31 B38 B37 C80 37.2(19) . . . . ?
B31 B38 B37 B34 9(3) . . . . ?
B31 B38 B37 B29 -100(2) . . . . ?
B31 B38 B37 B35 -59(3) . . . . ?
B30 C79 B32 C80 6(3) . . . . ?
B30 C79 B32 B33 108(2) . . . . ?
B30 C79 B32 B34 67(3) . . . . ?
B30 C79 B32 B31 -38(2) . . . . ?
B30 C79 B33 B32 -107(2) . . . . ?
B30 C79 B33 B34 -69(2) . . . . ?
B30 C79 B33 B36 34(2) . . . . ?
B30 C79 B33 B35 -5(3) . . . . ?
B30 C79 B31 C80 100(2) . . . . ?
B30 C79 B31 B32 141(2) . . . . ?
B30 C79 B31 B38 41(2) . . . . ?
B30 C79 B36 B33 -145(2) . . . . ?
B30 C79 B36 B29 -40(2) . . . . ?
B30 C79 B36 B35 -103(3) . . . . ?
B30 B31 B38 C80 131(2) . . . . ?
B30 B31 B38 B29 33(2) . . . . ?
B30 B31 B38 B37 95(2) . . . . ?
B30 B36 B29 B38 -41(2) . . . . ?
B30 B36 B29 B35 -139(2) . . . . ?
B30 B36 B29 B37 -105(2) . . . . ?
B30 B36 B35 B33 -104(2) . . . . ?
B30 B36 B35 B34 -68(3) . . . . ?
B30 B36 B35 B29 36(2) . . . . ?
B30 B36 B35 B37 -1(3) . . . . ?
B30 B38 B29 B36 39(2) . . . . ?
B30 B38 B29 B35 98(2) . . . . ?
B30 B38 B29 B37 135(2) . . . . ?
B30 B38 B37 C80 100(2) . . . . ?
B30 B38 B37 B34 72(2) . . . . ?
B30 B38 B37 B29 -38(2) . . . . ?
B30 B38 B37 B35 3(3) . . . . ?
B30 B29 B35 B33 2(3) . . . . ?
B30 B29 B35 B34 67(3) . . . . ?
B30 B29 B35 B36 -35(2) . . . . ?
B30 B29 B35 B37 104(2) . . . . ?
B30 B29 B37 C80 5(3) . . . . ?
B30 B29 B37 B34 -54(3) . . . . ?
B30 B29 B37 B38 42(2) . . . . ?
B30 B29 B37 B35 -95(3) . . . . ?
B36 C79 B32 C80 -62(3) . . . . ?
B36 C79 B32 B33 40(2) . . . . ?
B36 C79 B32 B34 -1(3) . . . . ?
B36 C79 B32 B31 -107(2) . . . . ?
B36 C79 B33 B32 -141(2) . . . . ?
B36 C79 B33 B34 -102(2) . . . . ?
B36 C79 B33 B35 -39(2) . . . . ?
B36 C79 B31 C80 68(3) . . . . ?
B36 C79 B31 B32 108(2) . . . . ?
B36 C79 B31 B30 -33(2) . . . . ?
B36 C79 B31 B38 9(3) . . . . ?
B36 C79 B30 B31 145(2) . . . . ?
B36 C79 B30 B38 105(2) . . . . ?
B36 C79 B30 B29 42(2) . . . . ?
B36 B33 B34 C80 -58(2) . . . . ?
B36 B33 B34 B32 -97(2) . . . . ?
B36 B33 B34 B35 35(2) . . . . ?
B36 B33 B34 B37 3(2) . . . . ?
B36 B33 B35 B34 -140(2) . . . . ?
B36 B33 B35 B29 -37(2) . . . . ?
B36 B33 B35 B37 -103(3) . . . . ?
B36 B30 B38 C80 56(3) . . . . ?
B36 B30 B38 B31 100(2) . . . . ?
B36 B30 B38 B29 -42(2) . . . . ?
B36 B30 B38 B37 -4(3) . . . . ?
B36 B30 B29 B38 135(2) . . . . ?
B36 B30 B29 B35 35(2) . . . . ?
B36 B30 B29 B37 93(3) . . . . ?
B36 B29 B35 B33 37(2) . . . . ?
B36 B29 B35 B34 102(2) . . . . ?
B36 B29 B35 B37 139(2) . . . . ?
B36 B29 B37 C80 65(3) . . . . ?
B36 B29 B37 B34 6(3) . . . . ?
B36 B29 B37 B38 102(2) . . . . ?
B36 B29 B37 B35 -34(2) . . . . ?
B36 B35 B37 C80 -62(3) . . . . ?
B36 B35 B37 B34 -102(2) . . . . ?
B36 B35 B37 B38 -1(3) . . . . ?
B36 B35 B37 B29 38(2) . . . . ?
B38 C80 B32 C79 -9(2) . . . . ?
B38 C80 B32 B33 -70(3) . . . . ?
B38 C80 B32 B34 -112(2) . . . . ?
B38 C80 B32 B31 34.6(19) . . . . ?
B38 C80 B34 B32 102(2) . . . . ?
B38 C80 B34 B33 63(3) . . . . ?
B38 C80 B34 B35 4(3) . . . . ?
B38 C80 B34 B37 -34(2) . . . . ?
B38 C80 B31 C79 -103(2) . . . . ?
B38 C80 B31 B32 -143(2) . . . . ?
B38 C80 B31 B30 -43(2) . . . . ?
B38 C80 B37 B34 147(2) . . . . ?
B38 C80 B37 B29 37(2) . . . . ?
B38 C80 B37 B35 103(3) . . . . ?
B38 B31 B30 C79 -133(2) . . . . ?
B38 B31 B30 B36 -102(3) . . . . ?
B38 B31 B30 B29 -35(2) . . . . ?
B38 B30 B36 C79 -93(2) . . . . ?
B38 B30 B36 B33 -62(3) . . . . ?
B38 B30 B36 B29 41(2) . . . . ?
B38 B30 B36 B35 3(3) . . . . ?
B38 B30 B29 B36 -135(2) . . . . ?
B38 B30 B29 B35 -100(2) . . . . ?
B38 B30 B29 B37 -42(2) . . . . ?
B38 B29 B35 B33 -63(3) . . . . ?
B38 B29 B35 B34 2(3) . . . . ?
B38 B29 B35 B36 -100(2) . . . . ?
B38 B29 B35 B37 40(2) . . . . ?
B38 B29 B37 C80 -37(2) . . . . ?
B38 B29 B37 B34 -96(2) . . . . ?
B38 B29 B37 B35 -136(2) . . . . ?
B29 B30 B36 C79 -133(2) . . . . ?
B29 B30 B36 B33 -103(3) . . . . ?
B29 B30 B36 B35 -37(2) . . . . ?
B29 B30 B38 C80 98(2) . . . . ?
B29 B30 B38 B31 141(3) . . . . ?
B29 B30 B38 B37 38(2) . . . . ?
B29 B36 B35 B33 -140(2) . . . . ?
B29 B36 B35 B34 -104(2) . . . . ?
B29 B36 B35 B37 -38(2) . . . . ?
B29 B38 B37 C80 137(2) . . . . ?
B29 B38 B37 B34 109(3) . . . . ?
B29 B38 B37 B35 41(2) . . . . ?
B29 B35 B37 C80 -100(2) . . . . ?
B29 B35 B37 B34 -140(2) . . . . ?
B29 B35 B37 B38 -39(2) . . . . ?
B35 B33 B34 C80 -93(2) . . . . ?
B35 B33 B34 B32 -132(2) . . . . ?
B35 B33 B34 B37 -31(2) . . . . ?
B35 B33 B36 C79 132(2) . . . . ?
B35 B33 B36 B30 100(3) . . . . ?
B35 B33 B36 B29 37(2) . . . . ?
B35 B34 B37 C80 -132(2) . . . . ?
B35 B34 B37 B38 -103(3) . . . . ?
B35 B34 B37 B29 -39(2) . . . . ?
B35 B36 B29 B30 139(2) . . . . ?
B35 B36 B29 B38 98(3) . . . . ?
B35 B36 B29 B37 33(2) . . . . ?
B35 B29 B37 C80 100(2) . . . . ?
B35 B29 B37 B34 40(2) . . . . ?
B35 B29 B37 B38 136(2) . . . . ?
B37 C80 B32 C79 61(2) . . . . ?
B37 C80 B32 B33 -1(3) . . . . ?
B37 C80 B32 B34 -43(2) . . . . ?
B37 C80 B32 B31 104(2) . . . . ?
B37 C80 B34 B32 135(2) . . . . ?
B37 C80 B34 B33 97(2) . . . . ?
B37 C80 B34 B35 37.4(19) . . . . ?
B37 C80 B31 C79 -63(2) . . . . ?
B37 C80 B31 B32 -104(2) . . . . ?
B37 C80 B31 B30 -3(3) . . . . ?
B37 C80 B31 B38 40(2) . . . . ?
B37 C80 B38 B31 -139(2) . . . . ?
B37 C80 B38 B30 -96(2) . . . . ?
B37 C80 B38 B29 -37(2) . . . . ?
B37 B34 B35 B33 141(3) . . . . ?
B37 B34 B35 B36 104(3) . . . . ?
B37 B34 B35 B29 37(2) . . . . ?
B37 B38 B29 B30 -135(2) . . . . ?
B37 B38 B29 B36 -96(3) . . . . ?
B37 B38 B29 B35 -36(2) . . . . ?
B37 B29 B35 B33 -102(2) . . . . ?
B37 B29 B35 B34 -38(2) . . . . ?
B37 B29 B35 B36 -139(2) . . . . ?

loop_
_smtbx_masks_void_nr
_smtbx_masks_void_average_x
_smtbx_masks_void_average_y
_smtbx_masks_void_average_z
_smtbx_masks_void_volume
_smtbx_masks_void_count_electrons
_smtbx_masks_void_content
1 -0.980 -0.682 -0.182 2191.9 617.4 ?
2 0.422 0.452 0.191 26.2 3.7 ?
3 0.578 0.548 0.809 26.2 0.0 ?
